data_7133876
loop_
_publ_author_name
'Shirai, Sora'
'Muratsugu, Satoshi'
'Matsui, Hisaki'
'Harada, Kazuhiro'
'Ehara, Masahiro'
'Nakai, Hidetaka'
'Tada, Mizuki'

_publ_section_title
;
 Circularly polarized luminescence induction on a Tb(III) complex with a
 tris(<i>o-tert</i>-butylaryloxide)-functionalized 1,4,7-triazacyclononane
 ligand coordinating chiral 1-phenylethylamine.
;
_journal_issue 96
_journal_name_full 'Chemical communications (Cambridge, England)'
_journal_page_first 14180
_journal_page_last 14183
_journal_paper_doi 10.1039/d4cc05191b
_journal_volume 60
_journal_year 2024
_chemical_formula_moiety '2(C50 H71 N4 O3 Tb), C8 H11 N'
_chemical_formula_sum 'C108 H153 N9 O6 Tb2'
_chemical_formula_weight 1991.22
_chemical_name_systematic tBu1Tb_R-PEA
_chemical_properties_physical Oxygen-sensitive,Light-sensitive
_space_group_crystal_system monoclinic
_space_group_IT_number 4
_space_group_name_Hall 'P 2yb'
_space_group_name_H-M_alt 'P 1 21 1'
_atom_sites_solution_hydrogens geom
_atom_sites_solution_primary dual
_audit_creation_date 2024-04-04
_audit_creation_method
;
Olex2 1.5
(compiled 2024.02.16 svn.r378c4104 for OlexSys, GUI svn.r6928)
;
_audit_update_record
;
2024-06-20 deposited with the CCDC.	2024-10-17 downloaded from the CCDC.
;
_cell_angle_alpha 90
_cell_angle_beta 100.8640(10)
_cell_angle_gamma 90
_cell_formula_units_Z 4
_cell_length_a 12.5520(2)
_cell_length_b 36.5500(4)
_cell_length_c 21.8477(3)
_cell_measurement_reflns_used 112982
_cell_measurement_temperature 123
_cell_measurement_theta_max 31.3790
_cell_measurement_theta_min 2.5840
_cell_volume 9843.5(2)
_computing_cell_refinement 'CrysAlisPro 1.171.40.82a (Rigaku OD, 2020)'
_computing_data_collection 'CrysAlisPro 1.171.40.82a (Rigaku OD, 2020)'
_computing_data_reduction 'CrysAlisPro 1.171.40.82a (Rigaku OD, 2020)'
_computing_molecular_graphics 'Olex2 1.5 (Dolomanov et al., 2009)'
_computing_publication_material 'Olex2 1.5 (Dolomanov et al., 2009)'
_computing_structure_refinement 'SHELXL 2018/3 (Sheldrick, 2015)'
_computing_structure_solution 'SHELXT 2018/2 (Sheldrick, 2018)'
_diffrn_ambient_temperature 123
_diffrn_detector 'Hybrid Pixel Array Detector'
_diffrn_detector_area_resol_mean 10.0000
_diffrn_measured_fraction_theta_full 0.999
_diffrn_measured_fraction_theta_max 0.914
_diffrn_measurement_details
;
List of Runs (angles in degrees, time in seconds):

  # Type    Start    End  Width  t~exp~   \w     \q     \k     \f   Frames
#--------------------------------------------------------------------------
  1  \w     61.00  90.00   0.50   10.68    --    1.50  45.00 165.39   58
  2  \w    -87.00 -51.00   0.50   10.68    --    1.50  45.00 101.10   72
  3  \w     38.00  64.00   0.50   10.68    --    1.50  45.00 101.10   52
  4  \w    -49.00 -24.00   0.50   10.68    --    1.50  45.00 -18.42   50
  5  \w     39.00  65.00   0.50   10.68    --    1.50  45.00 -18.42   52
  6  \w    -82.00 -56.00   0.50   10.68    --    1.50  45.00 143.80   52
  7  \w    -87.00 -46.00   0.50   10.68    --    1.50  45.00  60.00   82
  8  \w    -10.00  37.00   0.50   10.68    --    1.50  45.00  60.00   94
  9  \w    -78.00 -52.00   0.50   10.68    --    1.50  45.00   0.00   52
 10  \w     29.00  55.00   0.50   10.68    --    1.50  45.00   0.00   52
 11  \w    -87.00  90.00   0.50   10.68    --    1.50  45.00  30.00  354
 12  \w    -74.00  53.00   0.50   10.68    --    1.50  45.00 165.39  254
;
_diffrn_measurement_device 'four-circle diffractometer'
_diffrn_measurement_device_type 'XtaLAB AFC10 (RCD3): fixed-chi single'
_diffrn_measurement_method '\w scans'
_diffrn_orient_matrix_type 'CrysAlisPro convention (1999,Acta A55,543-557)'
_diffrn_orient_matrix_UB_11 -0.0051855000
_diffrn_orient_matrix_UB_12 0.0120239000
_diffrn_orient_matrix_UB_13 -0.0258901000
_diffrn_orient_matrix_UB_21 -0.0184335000
_diffrn_orient_matrix_UB_22 0.0140452000
_diffrn_orient_matrix_UB_23 0.0178442000
_diffrn_orient_matrix_UB_31 0.0542523000
_diffrn_orient_matrix_UB_32 0.0059150000
_diffrn_orient_matrix_UB_33 0.0101757000
_diffrn_radiation_monochromator mirror
_diffrn_radiation_probe x-ray
_diffrn_radiation_type 'Mo K\a'
_diffrn_radiation_wavelength 0.71073
_diffrn_reflns_av_R_equivalents 0.0379
_diffrn_reflns_av_unetI/netI 0.0328
_diffrn_reflns_Laue_measured_fraction_full 0.999
_diffrn_reflns_Laue_measured_fraction_max 0.914
_diffrn_reflns_limit_h_max 16
_diffrn_reflns_limit_h_min -18
_diffrn_reflns_limit_k_max 51
_diffrn_reflns_limit_k_min -52
_diffrn_reflns_limit_l_max 31
_diffrn_reflns_limit_l_min -31
_diffrn_reflns_number 272204
_diffrn_reflns_point_group_measured_fraction_full 0.999
_diffrn_reflns_point_group_measured_fraction_max 0.872
_diffrn_reflns_theta_full 25.242
_diffrn_reflns_theta_max 31.297
_diffrn_reflns_theta_min 2.415
_diffrn_source 'Rotating-anode X-ray tube'
_diffrn_source_type 'Rigaku (Mo) X-ray Source'
_exptl_absorpt_coefficient_mu 1.484
_exptl_absorpt_correction_T_max 1.00000
_exptl_absorpt_correction_T_min 0.86552
_exptl_absorpt_correction_type multi-scan
_exptl_absorpt_process_details
;
CrysAlisPro 1.171.40.82a (Rigaku Oxford Diffraction, 2020)
Empirical absorption correction using spherical harmonics,
implemented in SCALE3 ABSPACK scaling algorithm.
;
_exptl_crystal_colour 'clear colourless'
_exptl_crystal_colour_lustre clear
_exptl_crystal_colour_primary colourless
_exptl_crystal_density_diffrn 1.344
_exptl_crystal_description plate
_exptl_crystal_F_000 4168
_exptl_crystal_preparation Luminescent
_exptl_crystal_recrystallization_method 'Re-crystallisation from solvent: (R)-1-phenylethylamine/hexane'
_exptl_crystal_size_max 0.25
_exptl_crystal_size_mid 0.1
_exptl_crystal_size_min 0.02
_refine_diff_density_max 0.652
_refine_diff_density_min -0.552
_refine_diff_density_rms 0.071
_refine_ls_abs_structure_details
;
 Flack x determined using 21067 quotients [(I+)-(I-)]/[(I+)+(I-)]
 (Parsons, Flack and Wagner, Acta Cryst. B69 (2013) 249-259).
;
_refine_ls_abs_structure_Flack 0.029(4)
_refine_ls_extinction_method none
_refine_ls_goodness_of_fit_ref 1.019
_refine_ls_hydrogen_treatment constr
_refine_ls_matrix_type full
_refine_ls_number_parameters 2293
_refine_ls_number_reflns 56152
_refine_ls_number_restraints 6
_refine_ls_restrained_S_all 1.021
_refine_ls_R_factor_all 0.0326
_refine_ls_R_factor_gt 0.0257
_refine_ls_shift/su_max 0.006
_refine_ls_shift/su_mean 0.000
_refine_ls_structure_factor_coef Fsqd
_refine_ls_weighting_details 'w=1/[\s^2^(Fo^2^)+(0.0167P)^2^+5.8849P] where P=(Fo^2^+2Fc^2^)/3'
_refine_ls_weighting_scheme calc
_refine_ls_wR_factor_gt 0.0498
_refine_ls_wR_factor_ref 0.0511
_reflns_Friedel_coverage 0.882
_reflns_Friedel_fraction_full 0.999
_reflns_Friedel_fraction_max 0.829
_reflns_number_gt 49545
_reflns_number_total 56152
_reflns_threshold_expression 'I > 2\s(I)'
_cod_data_source_file d4cc05191b2.cif
_cod_data_source_block 230829_ss215_tbu1tb_r_bnnh2_04
_cod_depositor_comments 'Adding full bibliography for 7133875--7133876.cif.'
_cod_database_code 7133876
_shelx_shelxl_version_number 2018/3
_chemical_oxdiff_formula C50H71N4O3Tb1
_shelx_space_group_comment
;
The symmetry employed for this shelxl refinement is uniquely defined
by the following loop, which should always be used as a source of
symmetry information in preference to the above space-group names.
They are only intended as comments.
;
_shelx_estimated_absorpt_t_max 0.971
_shelx_estimated_absorpt_t_min 0.708
_olex2_refinement_description
;
1. Fixed Uiso
 At 1.2 times of:
  All C(H) groups, All C(H,H) groups, All N(H,H) groups
 At 1.5 times of:
  All C(H,H,H) groups
2. Restrained distances
 C06S-C202
 1.55 with sigma of 0.02
 N10A-C202
 2.39 with sigma of 0.04
 N10A-H06S
 1.97 with sigma of 0.04
 H06S-C202
 1.99 with sigma of 0.04
 H06S-C063
 2.06 with sigma of 0.04
3.a Ternary CH refined with riding coordinates:
 C43(H43), C93(H93), C143(H143), C193(H193), C06S(H06S), C070(H070)
3.b Secondary CH2 refined with riding coordinates:
 C137(H13C,H13D), C87(H87A,H87B), C191(H19A,H19B), C88(H88A,H88B), C38(H38A,
 H38B), C163(H16A,H16B), C91(H91A,H91B), C138(H13E,H13F), C13(H13A,H13B),
 C151(H15A,H15B), C37(H37A,H37B), C51(H51A,H51B), C90(H90A,H90B), C175(H17A,
 H17B), C192(H19C,H19D), C187(H18A,H18B), C75(H75A,H75B), C41(H41A,H41B),
 C139(H13J,H13K), C92(H92A,H92B), N12(H12R,H12S), C42(H42A,H42B), C140(H14A,
 H14B), C101(H10G,H10H), C39(H39A,H39B), C188(H18C,H18D), C1(H1A,H1B),
 C141(H14C,H14D), C40(H40A,H40B), C63(H63A,H63B), C89(H89A,H89B), N16(H16I,
 H16J), C142(H14E,H14F), C125(H12M,H12N), C113(H11M,H11N), N4(H4A,H4B),
 C25(H25A,H25B), C189(H18H,H18I), N8(H8A,H8B), C190(H19E,H19F)
3.c Aromatic/amide H refined with riding coordinates:
 C169(H169), C55(H55), C81(H81), C107(H107), C155(H155), C117(H117), C57(H57),
 C131(H131), C19(H19), C5(H5), C181(H181), C148(H148), C79(H79), C129(H129),
 C146(H146), C46(H46), C179(H179), C49(H49), C69(H69), C17(H17), C167(H167),
 C149(H149), C105(H105), C04B(H04B), C7(H7), C157(H157), C119(H119), C67(H67),
 C197(H197), C31(H31), C47(H47), C195(H195), C145(H145), C199(H199), C147(H147),
  C29(H29), C05Q(H05Q), C45(H45), C48(H48), C06T(H06T), C05S(H05S), C04R(H04R),
 C054(H054), C05N(H05N), C067(H067), C068(H068), C196(H196), C06J(H06J),
 C198(H198), C97(H97), C99(H99), C96(H96), C95(H95), C98(H98)
3.d Fitted hexagon refined as free rotating group:
 C063(C06T,C05S,C04R,C054,C05N)
3.e X=CH2 refined with riding coordinates:
 N17(H17O,H17P), N10A(H10L,H10M)
3.f Idealised Me refined as rotating group:
 C59(H59A,H59B,H59C), C122(H12D,H12E,H12F), C35(H35A,H35B,H35C), C134(H13G,
 H13H,H13I), C159(H15C,H15D,H15E), C112(H11D,H11E,H11F), C85(H85A,H85B,H85C),
 C21(H21A,H21B,H21C), C160(H16C,H16D,H16E), C72(H72A,H72B,H72C), C34(H34A,H34B,
 H34C), C171(H17C,H17D,H17E), C100(H10A,H10B,H10C), C110(H11G,H11H,H11I),
 C161(H16F,H16G,H16H), C111(H11J,H11K,H11L), C123(H12G,H12H,H12I), C9(H9A,H9B,
 H9C), C121(H12J,H12K,H12L), C84(H84A,H84B,H84C), C36(H36A,H36B,H36C), C50(H50A,
 H50B,H50C), C172(H17F,H17G,H17H), C183(H18E,H18F,H18G), C86(H86A,H86B,H86C),
 C162(H16K,H16L,H16M), C124(H12O,H12P,H12Q), C11(H11A,H11B,H11C), C136(H13L,
 H13M,H13N), C12(H12A,H12B,H12C), C174(H17I,H17J,H17K), C133(H13O,H13P,H13Q),
 C24(H24A,H24B,H24C), C83(H83A,H83B,H83C), C135(H13R,H13S,H13T), C62(H62A,H62B,
 H62C), C33(H33A,H33B,H33C), C200(H20A,H20B,H20C), C109(H10I,H10J,H10K),
 C150(H15F,H15G,H15H), C10(H10D,H10E,H10F), C61(H61A,H61B,H61C), C173(H17L,H17M,
 H17N), C22(H22A,H22B,H22C), C74(H74A,H74B,H74C), C23(H23A,H23B,H23C), C73(H73A,
 H73B,H73C), C184(H18J,H18K,H18L), C186(H18M,H18N,H18O), C60(H60A,H60B,H60C),
 C185(H18P,H18Q,H18R), C71(H71A,H71B,H71C), C201(H20D,H20E,H20F), C202(H20G,
 H20H,H20I)
;
_olex2_submission_special_instructions 'No special instructions were received'
_oxdiff_exptl_absorpt_empirical_details
;
Empirical correction (ABSPACK) includes:
- Absorption correction using spherical harmonics
- Frame scaling
;
_oxdiff_exptl_absorpt_empirical_full_max 1.328
_oxdiff_exptl_absorpt_empirical_full_min 0.839

loop_
_space_group_symop_operation_xyz
'x, y, z'
'-x, y+1/2, -z'

loop_
_atom_site_label
_atom_site_type_symbol
_atom_site_fract_x
_atom_site_fract_y
_atom_site_fract_z
_atom_site_U_iso_or_equiv
_atom_site_adp_type
_atom_site_occupancy
_atom_site_site_symmetry_order
_atom_site_calc_flag
_atom_site_refinement_flags_posn
_atom_site_refinement_flags_adp
_atom_site_refinement_flags_occupancy
_atom_site_disorder_assembly
_atom_site_disorder_group
Tb2 Tb 0.83994(2) 0.83780(2) 0.05563(2) 0.01058(6) Uani 1 1 d . . . . .
Tb3 Tb 1.07868(2) 0.44679(2) 0.43474(2) 0.01060(6) Uani 1 1 d . . . . .
Tb4 Tb 0.42057(2) 0.55863(2) 0.06468(2) 0.01076(6) Uani 1 1 d . . . . .
Tb1 Tb 0.66230(2) 0.16539(2) 0.44421(2) 0.01039(6) Uani 1 1 d . . . . .
O11 O 0.4725(3) 0.50281(11) 0.10140(19) 0.0143(8) Uani 1 1 d . . . . .
O4 O 0.9123(3) 0.79540(11) 0.0067(2) 0.0157(8) Uani 1 1 d . . . . .
O2 O 0.8116(3) 0.18357(11) 0.4143(2) 0.0168(8) Uani 1 1 d . . . . .
C137 C 0.9457(5) 0.40007(16) 0.5356(3) 0.0167(12) Uani 1 1 d . . . . .
H13C H 0.973128 0.386229 0.573183 0.020 Uiso 1 1 calc R U . . .
H13D H 0.870736 0.392986 0.521051 0.020 Uiso 1 1 calc R U . . .
O7 O 1.1877(4) 0.44149(11) 0.5265(2) 0.0170(9) Uani 1 1 d . . . . .
O6 O 0.9614(3) 0.87104(11) 0.11799(19) 0.0144(8) Uani 1 1 d . . . . .
O1 O 0.5442(3) 0.13020(11) 0.3829(2) 0.0156(8) Uani 1 1 d . . . . .
N11 N 0.8863(4) 0.42622(13) 0.3795(2) 0.0130(10) Uani 1 1 d . . . . .
O9 O 1.1116(3) 0.41244(11) 0.3576(2) 0.0141(8) Uani 1 1 d . . . . .
O10 O 0.3888(4) 0.59335(11) 0.1417(2) 0.0154(8) Uani 1 1 d . . . . .
N5 N 0.7222(4) 0.83534(14) -0.0538(2) 0.0134(10) Uani 1 1 d . . . . .
N7 N 0.8997(4) 0.88550(13) -0.0178(2) 0.0138(10) Uani 1 1 d . . . . .
O12 O 0.3110(3) 0.56316(12) -0.0270(2) 0.0165(9) Uani 1 1 d . . . . .
C54 C 0.9909(5) 0.75714(16) -0.0639(3) 0.0157(11) Uani 1 1 d . . . . .
O8 O 1.0224(4) 0.50155(11) 0.3985(2) 0.0164(9) Uani 1 1 d . . . . .
N6 N 0.7098(4) 0.89254(13) 0.0375(2) 0.0135(10) Uani 1 1 d . . . . .
N9 N 1.0103(4) 0.39058(13) 0.4869(2) 0.0134(10) Uani 1 1 d . . . . .
O3 O 0.5881(4) 0.20975(11) 0.48874(19) 0.0151(8) Uani 1 1 d . . . . .
O5 O 0.6947(4) 0.82010(11) 0.0926(2) 0.0178(8) Uani 1 1 d . . . . .
C3 C 0.4822(5) 0.10042(15) 0.3827(3) 0.0139(11) Uani 1 1 d . . . . .
C27 C 0.5934(5) 0.22727(16) 0.5423(3) 0.0142(11) Uani 1 1 d . . . . .
C66 C 0.5173(5) 0.80689(17) 0.1152(3) 0.0164(12) Uani 1 1 d . . . . .
C104 C 1.2890(5) 0.43018(16) 0.6309(3) 0.0168(12) Uani 1 1 d . . . . .
C14 C 0.9235(5) 0.13323(15) 0.3973(3) 0.0157(12) Uani 1 1 d . . . . .
N14 N 0.5661(4) 0.53979(13) 0.0053(2) 0.0143(10) Uani 1 1 d . . . . .
N15 N 0.4889(4) 0.61407(13) 0.0112(2) 0.0150(10) Uani 1 1 d . . . . .
N10 N 0.9317(4) 0.46494(14) 0.4951(2) 0.0140(10) Uani 1 1 d . . . . .
C87 C 0.6145(5) 0.85040(17) -0.0460(3) 0.0150(11) Uani 1 1 d . . . . .
H87A H 0.582929 0.834142 -0.019159 0.018 Uiso 1 1 calc R U . . .
H87B H 0.566373 0.850859 -0.086316 0.018 Uiso 1 1 calc R U . . .
C154 C 0.3814(5) 0.64726(14) 0.2048(3) 0.0131(11) Uani 1 1 d . . . . .
C169 C 0.6272(5) 0.44224(17) 0.0192(3) 0.0176(12) Uani 1 1 d . . . . .
H169 H 0.649909 0.441338 -0.018904 0.021 Uiso 1 1 calc R U . . .
C191 C 0.5543(5) 0.63672(17) 0.0612(3) 0.0181(13) Uani 1 1 d . . . . .
H19A H 0.507840 0.645594 0.088835 0.022 Uiso 1 1 calc R U . . .
H19B H 0.582854 0.657782 0.042657 0.022 Uiso 1 1 calc R U . . .
C114 C 0.9290(5) 0.53285(16) 0.4673(3) 0.0154(12) Uani 1 1 d . . . . .
C88 C 0.6213(5) 0.88869(16) -0.0184(3) 0.0170(12) Uani 1 1 d . . . . .
H88A H 0.633555 0.906067 -0.049905 0.020 Uiso 1 1 calc R U . . .
H88B H 0.552558 0.894701 -0.006741 0.020 Uiso 1 1 calc R U . . .
C38 C 0.7241(5) 0.07844(15) 0.4719(3) 0.0172(12) Uani 1 1 d . . . . .
H38A H 0.770387 0.057067 0.480220 0.021 Uiso 1 1 calc R U . . .
H38B H 0.674605 0.074455 0.432646 0.021 Uiso 1 1 calc R U . . .
C163 C 0.5348(5) 0.50223(16) -0.0148(3) 0.0144(11) Uani 1 1 d . . . . .
H16A H 0.566348 0.496628 -0.050928 0.017 Uiso 1 1 calc R U . . .
H16B H 0.456590 0.501503 -0.027937 0.017 Uiso 1 1 calc R U . . .
N13 N 0.6119(4) 0.57972(13) 0.1195(2) 0.0132(10) Uani 1 1 d . . . . .
C153 C 0.4371(4) 0.61801(14) 0.1831(3) 0.0109(10) Uani 1 1 d . . . . .
C170 C 0.5320(5) 0.44696(15) 0.2001(3) 0.0144(11) Uani 1 1 d . . . . .
C115 C 0.9644(5) 0.53114(16) 0.4102(3) 0.0153(12) Uani 1 1 d . . . . .
C91 C 0.8818(5) 0.86769(15) -0.0805(3) 0.0169(12) Uani 1 1 d . . . . .
H91A H 0.927919 0.846258 -0.078703 0.020 Uiso 1 1 calc R U . . .
H91B H 0.902601 0.884562 -0.110481 0.020 Uiso 1 1 calc R U . . .
C138 C 0.9503(5) 0.44118(16) 0.5514(3) 0.0167(12) Uani 1 1 d . . . . .
H13E H 0.895875 0.446646 0.576257 0.020 Uiso 1 1 calc R U . . .
H13F H 1.020781 0.446832 0.576392 0.020 Uiso 1 1 calc R U . . .
C116 C 0.9352(5) 0.56027(15) 0.3668(3) 0.0134(11) Uani 1 1 d . . . . .
N1 N 0.5999(4) 0.11774(13) 0.5185(2) 0.0135(10) Uani 1 1 d . . . . .
C76 C 1.0503(5) 0.91332(15) 0.0626(3) 0.0148(11) Uani 1 1 d . . . . .
C78 C 1.0543(5) 0.92256(16) 0.1732(3) 0.0160(12) Uani 1 1 d . . . . .
C55 C 0.9730(5) 0.73806(17) -0.1192(3) 0.0196(12) Uani 1 1 d . . . . .
H55 H 1.030303 0.724802 -0.129606 0.024 Uiso 1 1 calc R U . . .
C80 C 1.1464(5) 0.96575(17) 0.1138(3) 0.0204(13) Uani 1 1 d . . . . .
C13 C 0.8373(5) 0.10669(17) 0.4075(3) 0.0197(13) Uani 1 1 d . . . . .
H13A H 0.777444 0.108473 0.372348 0.024 Uiso 1 1 calc R U . . .
H13B H 0.866682 0.082155 0.407356 0.024 Uiso 1 1 calc R U . . .
C151 C 0.6082(5) 0.58127(16) 0.1876(3) 0.0169(12) Uani 1 1 d . . . . .
H15A H 0.681951 0.581206 0.210988 0.020 Uiso 1 1 calc R U . . .
H15B H 0.572911 0.559286 0.198660 0.020 Uiso 1 1 calc R U . . .
N2 N 0.7930(4) 0.11137(13) 0.4659(2) 0.0139(10) Uani 1 1 d . . . . .
C26 C 0.6916(5) 0.22721(16) 0.5865(3) 0.0157(11) Uani 1 1 d . . . . .
C81 C 1.1111(5) 0.94433(17) 0.0609(3) 0.0186(13) Uani 1 1 d . . . . .
H81 H 1.129505 0.951346 0.023305 0.022 Uiso 1 1 calc R U . . .
C102 C 1.1793(5) 0.38258(15) 0.5702(3) 0.0149(12) Uani 1 1 d . . . . .
C37 C 0.6597(5) 0.08258(15) 0.5231(3) 0.0169(12) Uani 1 1 d . . . . .
H37A H 0.608485 0.062521 0.520851 0.020 Uiso 1 1 calc R U . . .
H37B H 0.708452 0.081262 0.563162 0.020 Uiso 1 1 calc R U . . .
C51 C 0.7064(5) 0.79666(16) -0.0713(3) 0.0155(12) Uani 1 1 d . . . . .
H51A H 0.646350 0.794959 -0.106338 0.019 Uiso 1 1 calc R U . . .
H51B H 0.685601 0.783596 -0.036745 0.019 Uiso 1 1 calc R U . . .
C107 C 1.2127(5) 0.35799(16) 0.6196(3) 0.0169(12) Uani 1 1 d . . . . .
H107 H 1.185978 0.334193 0.616092 0.020 Uiso 1 1 calc R U . . .
C59 C 1.0878(6) 0.73517(18) 0.0405(3) 0.0250(13) Uani 1 1 d . . . . .
H59A H 1.033534 0.747594 0.058334 0.037 Uiso 1 1 calc R U . . .
H59B H 1.155287 0.735251 0.069740 0.037 Uiso 1 1 calc R U . . .
H59C H 1.065365 0.710374 0.030976 0.037 Uiso 1 1 calc R U . . .
C122 C 0.8964(6) 0.52852(18) 0.2628(3) 0.0241(14) Uani 1 1 d . . . . .
H12D H 0.911706 0.528370 0.221372 0.036 Uiso 1 1 calc R U . . .
H12E H 0.820560 0.533212 0.260882 0.036 Uiso 1 1 calc R U . . .
H12F H 0.914852 0.505188 0.282057 0.036 Uiso 1 1 calc R U . . .
C130 C 0.9422(5) 0.33815(18) 0.2299(3) 0.0199(13) Uani 1 1 d . . . . .
C90 C 0.8423(5) 0.92130(16) -0.0202(3) 0.0162(12) Uani 1 1 d . . . . .
H90A H 0.793852 0.923730 -0.060201 0.019 Uiso 1 1 calc R U . . .
H90B H 0.895023 0.940953 -0.016587 0.019 Uiso 1 1 calc R U . . .
C103 C 1.2178(5) 0.41830(17) 0.5752(3) 0.0164(12) Uani 1 1 d . . . . .
C35 C 0.3105(6) 0.2714(2) 0.5368(3) 0.0264(13) Uani 1 1 d . . . . .
H35A H 0.336835 0.295647 0.547578 0.040 Uiso 1 1 calc R U . . .
H35B H 0.295756 0.259268 0.573256 0.040 Uiso 1 1 calc R U . . .
H35C H 0.245050 0.272779 0.505965 0.040 Uiso 1 1 calc R U . . .
C152 C 0.5501(5) 0.61392(15) 0.2072(3) 0.0138(11) Uani 1 1 d . . . . .
C175 C 0.3882(5) 0.63582(16) -0.0142(3) 0.0178(13) Uani 1 1 d . . . . .
H17A H 0.409832 0.660637 -0.021738 0.021 Uiso 1 1 calc R U . . .
H17B H 0.343867 0.636948 0.017636 0.021 Uiso 1 1 calc R U . . .
C192 C 0.6487(5) 0.61496(16) 0.0993(3) 0.0159(12) Uani 1 1 d . . . . .
H19C H 0.703571 0.610852 0.074190 0.019 Uiso 1 1 calc R U . . .
H19D H 0.681394 0.629089 0.135606 0.019 Uiso 1 1 calc R U . . .
C70 C 0.5324(6) 0.76520(18) 0.1144(3) 0.0237(14) Uani 1 1 d . . . . .
C65 C 0.6000(5) 0.83163(17) 0.1036(3) 0.0152(11) Uani 1 1 d . . . . .
C155 C 0.4418(5) 0.67102(17) 0.2487(3) 0.0189(13) Uani 1 1 d . . . . .
H155 H 0.405317 0.690331 0.263357 0.023 Uiso 1 1 calc R U . . .
N3 N 0.7779(4) 0.16817(13) 0.5554(2) 0.0139(10) Uani 1 1 d . . . . .
C58 C 1.1024(5) 0.75475(15) -0.0193(3) 0.0177(11) Uani 1 1 d . . . . .
C117 C 0.8766(5) 0.58904(16) 0.3846(3) 0.0179(13) Uani 1 1 d . . . . .
H117 H 0.858059 0.608111 0.356445 0.022 Uiso 1 1 calc R U . . .
C68 C 0.4029(5) 0.8588(2) 0.1315(3) 0.0263(15) Uani 1 1 d . . . . .
C134 C 1.2687(5) 0.34995(17) 0.3863(3) 0.0201(13) Uani 1 1 d . . . . .
H13G H 1.248517 0.372354 0.404047 0.030 Uiso 1 1 calc R U . . .
H13H H 1.345439 0.346210 0.398886 0.030 Uiso 1 1 calc R U . . .
H13I H 1.230548 0.329902 0.400665 0.030 Uiso 1 1 calc R U . . .
C82 C 1.0325(5) 0.91076(18) 0.2370(3) 0.0180(12) Uani 1 1 d . . . . .
C4 C 0.4461(5) 0.07933(15) 0.3273(3) 0.0128(11) Uani 1 1 d . . . . .
C57 C 0.7888(5) 0.75729(15) -0.1444(3) 0.0158(11) Uani 1 1 d . . . . .
H57 H 0.721391 0.757207 -0.170762 0.019 Uiso 1 1 calc R U . . .
C126 C 0.9493(5) 0.39309(16) 0.2933(3) 0.0147(11) Uani 1 1 d . . . . .
C159 C 0.2021(6) 0.61987(18) 0.2095(3) 0.0231(14) Uani 1 1 d . . . . .
H15C H 0.219579 0.620226 0.254200 0.035 Uiso 1 1 calc R U . . .
H15D H 0.225882 0.597170 0.194481 0.035 Uiso 1 1 calc R U . . .
H15E H 0.125112 0.622249 0.196050 0.035 Uiso 1 1 calc R U . . .
C131 C 0.8924(6) 0.36773(17) 0.2510(3) 0.0191(13) Uani 1 1 d . . . . .
H131 H 0.818388 0.371122 0.236831 0.023 Uiso 1 1 calc R U . . .
C187 C 0.6870(5) 0.54985(16) 0.1095(3) 0.0152(12) Uani 1 1 d . . . . .
H18A H 0.669069 0.527818 0.130143 0.018 Uiso 1 1 calc R U . . .
H18B H 0.760796 0.556695 0.127794 0.018 Uiso 1 1 calc R U . . .
C158 C 0.2599(5) 0.65202(15) 0.1833(3) 0.0165(12) Uani 1 1 d . . . . .
C19 C 1.0170(5) 0.12023(18) 0.3805(3) 0.0197(13) Uani 1 1 d . . . . .
H19 H 1.027776 0.095083 0.379605 0.024 Uiso 1 1 calc R U . . .
C75 C 1.0184(5) 0.89076(17) 0.0038(3) 0.0174(12) Uani 1 1 d . . . . .
H75A H 1.047557 0.902464 -0.029358 0.021 Uiso 1 1 calc R U . . .
H75B H 1.052255 0.866888 0.010867 0.021 Uiso 1 1 calc R U . . .
C165 C 0.5318(5) 0.47488(15) 0.0909(3) 0.0120(10) Uani 1 1 d . . . . .
C112 C 1.3200(6) 0.34098(19) 0.7263(3) 0.0298(16) Uani 1 1 d . . . . .
H11D H 1.397786 0.339808 0.735482 0.045 Uiso 1 1 calc R U . . .
H11E H 1.291155 0.317194 0.714048 0.045 Uiso 1 1 calc R U . . .
H11F H 1.293796 0.348910 0.762618 0.045 Uiso 1 1 calc R U . . .
C5 C 0.3836(5) 0.04869(16) 0.3319(3) 0.0171(12) Uani 1 1 d . . . . .
H5 H 0.359986 0.034940 0.296100 0.021 Uiso 1 1 calc R U . . .
C41 C 0.7318(5) 0.14853(16) 0.6033(3) 0.0160(12) Uani 1 1 d . . . . .
H41A H 0.734550 0.164267 0.639308 0.019 Uiso 1 1 calc R U . . .
H41B H 0.775536 0.127060 0.616481 0.019 Uiso 1 1 calc R U . . .
C139 C 0.8170(5) 0.46205(17) 0.4611(3) 0.0155(12) Uani 1 1 d . . . . .
H13J H 0.778664 0.484468 0.466733 0.019 Uiso 1 1 calc R U . . .
H13K H 0.781328 0.442078 0.478444 0.019 Uiso 1 1 calc R U . . .
C92 C 0.7659(5) 0.85650(17) -0.1022(3) 0.0174(12) Uani 1 1 d . . . . .
H92A H 0.721893 0.878218 -0.112975 0.021 Uiso 1 1 calc R U . . .
H92B H 0.760426 0.841668 -0.139454 0.021 Uiso 1 1 calc R U . . .
C181 C 0.2863(5) 0.64623(17) -0.1211(3) 0.0200(13) Uani 1 1 d . . . . .
H181 H 0.312274 0.670104 -0.116904 0.024 Uiso 1 1 calc R U . . .
C180 C 0.2158(5) 0.63602(18) -0.1751(3) 0.0205(13) Uani 1 1 d . . . . .
C148 C 0.4369(6) 0.55519(16) 0.3069(3) 0.0254(12) Uani 1 1 d . . . . .
H148 H 0.410027 0.571153 0.274542 0.030 Uiso 1 1 calc R U . . .
C108 C 1.3315(5) 0.46981(18) 0.6403(3) 0.0222(14) Uani 1 1 d . . . . .
N12 N 0.2505(3) 0.48521(9) 0.41890(16) 0.0168(7) Uani 1 1 d . . . . .
H12R H 0.224709 0.505860 0.400163 0.020 Uiso 1 1 calc R U . . .
H12S H 0.284646 0.491472 0.456916 0.020 Uiso 1 1 calc R U . . .
C85 C 0.9114(6) 0.90328(19) 0.2342(3) 0.0280(14) Uani 1 1 d . . . . .
H85A H 0.870644 0.925131 0.221675 0.042 Uiso 1 1 calc R U . . .
H85B H 0.899861 0.895853 0.274617 0.042 Uiso 1 1 calc R U . . .
H85C H 0.887812 0.884165 0.204608 0.042 Uiso 1 1 calc R U . . .
C21 C 0.8668(4) 0.25168(14) 0.3520(2) 0.0262(10) Uani 1 1 d . . . . .
H21A H 0.855444 0.241119 0.311066 0.039 Uiso 1 1 calc R U . . .
H21B H 0.869533 0.277848 0.348786 0.039 Uiso 1 1 calc R U . . .
H21C H 0.808166 0.244876 0.372261 0.039 Uiso 1 1 calc R U . . .
C168 C 0.6533(5) 0.41388(17) 0.0604(3) 0.0202(13) Uani 1 1 d . . . . .
C42 C 0.6137(5) 0.13666(17) 0.5794(3) 0.0166(12) Uani 1 1 d . . . . .
H42A H 0.591036 0.120443 0.609640 0.020 Uiso 1 1 calc R U . . .
H42B H 0.567216 0.158062 0.575272 0.020 Uiso 1 1 calc R U . . .
C132 C 1.2392(5) 0.35221(16) 0.3143(3) 0.0159(12) Uani 1 1 d . . . . .
C160 C 0.2164(6) 0.68786(17) 0.2093(3) 0.0228(14) Uani 1 1 d . . . . .
H16C H 0.138959 0.688897 0.196878 0.034 Uiso 1 1 calc R U . . .
H16D H 0.248250 0.708742 0.193092 0.034 Uiso 1 1 calc R U . . .
H16E H 0.235499 0.687901 0.254011 0.034 Uiso 1 1 calc R U . . .
C72 C 0.4291(6) 0.74424(19) 0.1220(3) 0.0270(13) Uani 1 1 d . . . . .
H72A H 0.411079 0.750057 0.161656 0.040 Uiso 1 1 calc R U . . .
H72B H 0.441676 0.718415 0.119707 0.040 Uiso 1 1 calc R U . . .
H72C H 0.370232 0.751210 0.089307 0.040 Uiso 1 1 calc R U . . .
C140 C 0.8120(5) 0.45537(15) 0.3915(3) 0.0158(12) Uani 1 1 d . . . . .
H14A H 0.738412 0.448764 0.372366 0.019 Uiso 1 1 calc R U . . .
H14B H 0.830183 0.477853 0.372288 0.019 Uiso 1 1 calc R U . . .
C127 C 1.0604(5) 0.38843(15) 0.3157(3) 0.0162(12) Uani 1 1 d . . . . .
C79 C 1.1162(5) 0.95409(18) 0.1686(3) 0.0186(12) Uani 1 1 d . . . . .
H79 H 1.138201 0.968006 0.204353 0.022 Uiso 1 1 calc R U . . .
C129 C 1.0546(5) 0.33375(16) 0.2518(3) 0.0176(12) Uani 1 1 d . . . . .
H129 H 1.089627 0.313976 0.237491 0.021 Uiso 1 1 calc R U . . .
C15 C 0.9055(5) 0.17181(16) 0.3995(3) 0.0141(11) Uani 1 1 d . . . . .
C34 C 0.3507(5) 0.21127(17) 0.4938(3) 0.0203(12) Uani 1 1 d . . . . .
H34A H 0.279134 0.213191 0.469034 0.030 Uiso 1 1 calc R U . . .
H34B H 0.347602 0.198010 0.531323 0.030 Uiso 1 1 calc R U . . .
H34C H 0.396987 0.198541 0.470554 0.030 Uiso 1 1 calc R U . . .
C101 C 1.1085(5) 0.36876(16) 0.5124(3) 0.0156(12) Uani 1 1 d . . . . .
H10G H 1.152102 0.366838 0.480361 0.019 Uiso 1 1 calc R U . . .
H10H H 1.085278 0.344219 0.520644 0.019 Uiso 1 1 calc R U . . .
C39 C 0.8798(5) 0.11552(16) 0.5219(3) 0.0168(12) Uani 1 1 d . . . . .
H39A H 0.949163 0.109744 0.510699 0.020 Uiso 1 1 calc R U . . .
H39B H 0.867539 0.098117 0.553313 0.020 Uiso 1 1 calc R U . . .
C171 C 0.4098(5) 0.4535(2) 0.1968(3) 0.0261(14) Uani 1 1 d . . . . .
H17C H 0.391173 0.477701 0.181367 0.039 Uiso 1 1 calc R U . . .
H17D H 0.392994 0.451016 0.237732 0.039 Uiso 1 1 calc R U . . .
H17E H 0.369048 0.435853 0.169392 0.039 Uiso 1 1 calc R U . . .
C166 C 0.5611(5) 0.44590(15) 0.1352(3) 0.0141(11) Uani 1 1 d . . . . .
C188 C 0.6794(5) 0.54219(16) 0.0403(3) 0.0169(12) Uani 1 1 d . . . . .
H18C H 0.716778 0.561484 0.022272 0.020 Uiso 1 1 calc R U . . .
H18D H 0.716319 0.519350 0.035437 0.020 Uiso 1 1 calc R U . . .
C1 C 0.4803(4) 0.11244(16) 0.4957(3) 0.0135(11) Uani 1 1 d . . . . .
H1A H 0.449552 0.101279 0.528715 0.016 Uiso 1 1 calc R U . . .
H1B H 0.446637 0.136232 0.487002 0.016 Uiso 1 1 calc R U . . .
C141 C 0.8509(5) 0.38989(17) 0.4012(3) 0.0182(13) Uani 1 1 d . . . . .
H14C H 0.797171 0.393924 0.427056 0.022 Uiso 1 1 calc R U . . .
H14D H 0.817066 0.375685 0.365213 0.022 Uiso 1 1 calc R U . . .
C100 C 1.0850(5) 0.78760(17) 0.1910(3) 0.0247(12) Uani 1 1 d . . . . .
H10A H 1.096477 0.763179 0.177429 0.037 Uiso 1 1 calc R U . . .
H10B H 1.133522 0.792331 0.229745 0.037 Uiso 1 1 calc R U . . .
H10C H 1.098707 0.804768 0.160173 0.037 Uiso 1 1 calc R U . . .
C30 C 0.6154(5) 0.26598(16) 0.6565(3) 0.0175(11) Uani 1 1 d . . . . .
C40 C 0.8851(5) 0.15405(15) 0.5494(3) 0.0171(12) Uani 1 1 d . . . . .
H40A H 0.931706 0.153767 0.590265 0.021 Uiso 1 1 calc R U . . .
H40B H 0.917291 0.170432 0.523092 0.021 Uiso 1 1 calc R U . . .
C146 C 0.5807(6) 0.5352(2) 0.3876(3) 0.0268(14) Uani 1 1 d . . . . .
H146 H 0.651173 0.537827 0.409755 0.032 Uiso 1 1 calc R U . . .
C176 C 0.3186(5) 0.62147(17) -0.0736(3) 0.0159(12) Uani 1 1 d . . . . .
C110 C 1.2354(6) 0.49585(19) 0.6384(4) 0.0331(16) Uani 1 1 d . . . . .
H11G H 1.197393 0.489671 0.671273 0.050 Uiso 1 1 calc R U . . .
H11H H 1.187050 0.493649 0.598947 0.050 Uiso 1 1 calc R U . . .
H11I H 1.261405 0.520551 0.643920 0.050 Uiso 1 1 calc R U . . .
C46 C 0.5858(6) 0.30192(15) 0.1928(3) 0.0319(13) Uani 1 1 d . . . . .
H46 H 0.592615 0.327168 0.189923 0.038 Uiso 1 1 calc R U . . .
C177 C 0.2802(5) 0.58463(15) -0.0760(3) 0.0144(12) Uani 1 1 d . . . . .
C164 C 0.5672(5) 0.47258(15) 0.0328(3) 0.0143(11) Uani 1 1 d . . . . .
C52 C 0.8029(5) 0.77753(15) -0.0886(3) 0.0145(11) Uani 1 1 d . . . . .
C161 C 0.2267(5) 0.65327(17) 0.1129(3) 0.0184(13) Uani 1 1 d . . . . .
H16F H 0.245752 0.630597 0.095521 0.028 Uiso 1 1 calc R U . . .
H16G H 0.263613 0.673061 0.096857 0.028 Uiso 1 1 calc R U . . .
H16H H 0.149752 0.656934 0.101662 0.028 Uiso 1 1 calc R U . . .
C111 C 1.4080(7) 0.47502(18) 0.7039(3) 0.0324(17) Uani 1 1 d . . . . .
H11J H 1.430561 0.500131 0.708490 0.049 Uiso 1 1 calc R U . . .
H11K H 1.470554 0.459629 0.705864 0.049 Uiso 1 1 calc R U . . .
H11L H 1.370568 0.468547 0.736792 0.049 Uiso 1 1 calc R U . . .
C123 C 0.9401(6) 0.59501(17) 0.2663(3) 0.0218(13) Uani 1 1 d . . . . .
H12G H 0.982631 0.614131 0.289118 0.033 Uiso 1 1 calc R U . . .
H12H H 0.864422 0.600779 0.262129 0.033 Uiso 1 1 calc R U . . .
H12I H 0.958271 0.592842 0.225724 0.033 Uiso 1 1 calc R U . . .
C179 C 0.1820(5) 0.60019(17) -0.1799(3) 0.0189(12) Uani 1 1 d . . . . .
H179 H 0.136218 0.592992 -0.216444 0.023 Uiso 1 1 calc R U . . .
C49 C 0.5592(7) 0.22818(17) 0.2026(3) 0.0318(14) Uani 1 1 d . . . . .
H49 H 0.547836 0.203111 0.204896 0.038 Uiso 1 1 calc R U . . .
C77 C 1.0194(5) 0.90142(15) 0.1186(3) 0.0126(11) Uani 1 1 d . . . . .
C63 C 0.6656(5) 0.89651(16) 0.0954(3) 0.0163(12) Uani 1 1 d . . . . .
H63A H 0.634959 0.920846 0.095937 0.020 Uiso 1 1 calc R U . . .
H63B H 0.725362 0.894811 0.130625 0.020 Uiso 1 1 calc R U . . .
C89 C 0.7767(5) 0.92491(15) 0.0320(3) 0.0156(11) Uani 1 1 d . . . . .
H89A H 0.826212 0.928770 0.071299 0.019 Uiso 1 1 calc R U . . .
H89B H 0.730074 0.946217 0.024091 0.019 Uiso 1 1 calc R U . . .
C9 C 0.4170(6) 0.12911(18) 0.2466(3) 0.0244(13) Uani 1 1 d . . . . .
H9A H 0.440894 0.138544 0.210438 0.037 Uiso 1 1 calc R U . . .
H9B H 0.436442 0.145954 0.280587 0.037 Uiso 1 1 calc R U . . .
H9C H 0.339710 0.126029 0.237574 0.037 Uiso 1 1 calc R U . . .
C69 C 0.4827(6) 0.88269(18) 0.1195(3) 0.0230(14) Uani 1 1 d . . . . .
H69 H 0.471963 0.907820 0.121150 0.028 Uiso 1 1 calc R U . . .
C118 C 0.8436(5) 0.59151(15) 0.4415(3) 0.0154(11) Uani 1 1 d . . . . .
C2 C 0.4525(5) 0.08919(15) 0.4384(3) 0.0133(11) Uani 1 1 d . . . . .
N16 N 0.2568(3) 0.52812(10) 0.10353(18) 0.0218(8) Uani 1 1 d . . . . .
H16I H 0.279547 0.505437 0.113416 0.026 Uiso 1 1 calc R U . . .
H16J H 0.255624 0.539171 0.139695 0.026 Uiso 1 1 calc R U . . .
C142 C 0.9441(5) 0.36852(15) 0.4375(3) 0.0155(12) Uani 1 1 d . . . . .
H14E H 0.916051 0.347369 0.456118 0.019 Uiso 1 1 calc R U . . .
H14F H 0.989561 0.359771 0.409291 0.019 Uiso 1 1 calc R U . . .
C121 C 1.0840(5) 0.55049(18) 0.3041(3) 0.0209(13) Uani 1 1 d . . . . .
H12J H 1.127296 0.567796 0.331071 0.031 Uiso 1 1 calc R U . . .
H12K H 1.100317 0.552299 0.262997 0.031 Uiso 1 1 calc R U . . .
H12L H 1.100013 0.526193 0.319896 0.031 Uiso 1 1 calc R U . . .
C106 C 1.2839(6) 0.36799(17) 0.6733(3) 0.0198(13) Uani 1 1 d . . . . .
C44 C 0.5604(4) 0.24904(13) 0.2550(3) 0.0184(10) Uani 1 1 d . . . . .
C17 C 1.0772(5) 0.18103(19) 0.3683(3) 0.0225(14) Uani 1 1 d . . . . .
H17 H 1.129046 0.196887 0.358042 0.027 Uiso 1 1 calc R U . . .
C84 C 1.0689(7) 0.93921(19) 0.2880(3) 0.0289(16) Uani 1 1 d . . . . .
H84A H 1.145280 0.943577 0.291926 0.043 Uiso 1 1 calc R U . . .
H84B H 1.054203 0.930278 0.326929 0.043 Uiso 1 1 calc R U . . .
H84C H 1.029969 0.961618 0.277264 0.043 Uiso 1 1 calc R U . . .
C128 C 1.1151(5) 0.35779(16) 0.2938(3) 0.0156(12) Uani 1 1 d . . . . .
C125 C 0.8926(5) 0.42560(15) 0.3124(3) 0.0135(11) Uani 1 1 d . . . . .
H12M H 0.929945 0.447472 0.302681 0.016 Uiso 1 1 calc R U . . .
H12N H 0.819546 0.426339 0.288014 0.016 Uiso 1 1 calc R U . . .
C8 C 0.4723(6) 0.09152(17) 0.2647(3) 0.0191(13) Uani 1 1 d . . . . .
C167 C 0.6207(5) 0.41649(16) 0.1178(3) 0.0158(11) Uani 1 1 d . . . . .
H167 H 0.639675 0.397596 0.146259 0.019 Uiso 1 1 calc R U . . .
C149 C 0.3731(5) 0.52718(17) 0.3228(3) 0.0222(12) Uani 1 1 d . . . . .
H149 H 0.302559 0.524633 0.300719 0.027 Uiso 1 1 calc R U . . .
C105 C 1.3194(5) 0.40447(17) 0.6772(3) 0.0208(13) Uani 1 1 d . . . . .
H105 H 1.366449 0.411788 0.713219 0.025 Uiso 1 1 calc R U . . .
C53 C 0.9033(5) 0.77678(15) -0.0470(3) 0.0137(11) Uani 1 1 d . . . . .
C04B C 0.6843(5) 0.31902(16) 0.5265(3) 0.0345(12) Uani 1 1 d . . . . .
H04B H 0.708505 0.309517 0.566201 0.041 Uiso 1 1 calc R U . . .
C36 C 0.6254(6) 0.28697(19) 0.7169(3) 0.0275(13) Uani 1 1 d . . . . .
H36A H 0.678189 0.275348 0.748370 0.041 Uiso 1 1 calc R U . . .
H36B H 0.556433 0.287313 0.729838 0.041 Uiso 1 1 calc R U . . .
H36C H 0.647825 0.311598 0.710768 0.041 Uiso 1 1 calc R U . . .
C20 C 0.9738(5) 0.23768(17) 0.3901(3) 0.0188(12) Uani 1 1 d . . . . .
C50 C 0.4238(5) 0.22308(16) 0.3128(3) 0.0241(12) Uani 1 1 d . . . . .
H50A H 0.381960 0.245237 0.308092 0.036 Uiso 1 1 calc R U . . .
H50B H 0.415006 0.210923 0.350473 0.036 Uiso 1 1 calc R U . . .
H50C H 0.399182 0.207331 0.277816 0.036 Uiso 1 1 calc R U . . .
C172 C 0.5607(6) 0.41127(17) 0.2373(3) 0.0218(13) Uani 1 1 d . . . . .
H17F H 0.541771 0.413643 0.277671 0.033 Uiso 1 1 calc R U . . .
H17G H 0.637103 0.406672 0.241956 0.033 Uiso 1 1 calc R U . . .
H17H H 0.521055 0.391270 0.215334 0.033 Uiso 1 1 calc R U . . .
C144 C 0.4109(4) 0.50277(15) 0.3706(2) 0.0174(10) Uani 1 1 d . . . . .
C183 C 0.1101(8) 0.5227(2) -0.0923(4) 0.041(2) Uani 1 1 d . . . . .
H18E H 0.159088 0.522066 -0.052876 0.062 Uiso 1 1 calc R U . . .
H18F H 0.079269 0.498859 -0.101685 0.062 Uiso 1 1 calc R U . . .
H18G H 0.053209 0.539989 -0.090434 0.062 Uiso 1 1 calc R U . . .
C113 C 0.9625(5) 0.50386(16) 0.5159(3) 0.0172(12) Uani 1 1 d . . . . .
H11M H 0.929954 0.509459 0.551675 0.021 Uiso 1 1 calc R U . . .
H11N H 1.040584 0.505001 0.529379 0.021 Uiso 1 1 calc R U . . .
N4 N 0.6098(2) 0.19965(8) 0.33597(14) 0.0169(5) Uani 1 1 d . . . . .
H4A H 0.673379 0.204804 0.325624 0.020 Uiso 1 1 calc R U . . .
H4B H 0.580579 0.182223 0.309600 0.020 Uiso 1 1 calc R U . . .
C120 C 0.9638(5) 0.55872(16) 0.3014(3) 0.0162(12) Uani 1 1 d . . . . .
C7 C 0.3881(5) 0.05775(15) 0.4399(3) 0.0162(12) Uani 1 1 d . . . . .
H7 H 0.368371 0.050771 0.477173 0.019 Uiso 1 1 calc R U . . .
C86 C 1.2132(7) 0.9999(2) 0.1122(4) 0.0350(19) Uani 1 1 d . . . . .
H86A H 1.288351 0.993446 0.116264 0.052 Uiso 1 1 calc R U . . .
H86B H 1.204259 1.015742 0.145968 0.052 Uiso 1 1 calc R U . . .
H86C H 1.189628 1.012405 0.073324 0.052 Uiso 1 1 calc R U . . .
C64 C 0.5795(5) 0.86896(17) 0.1050(3) 0.0159(11) Uani 1 1 d . . . . .
C162 C 0.6119(6) 0.69403(19) 0.3186(3) 0.0303(15) Uani 1 1 d . . . . .
H16K H 0.685928 0.686202 0.330533 0.045 Uiso 1 1 calc R U . . .
H16L H 0.578568 0.694715 0.354636 0.045 Uiso 1 1 calc R U . . .
H16M H 0.609914 0.718007 0.300432 0.045 Uiso 1 1 calc R U . . .
C124 C 0.7866(6) 0.62507(18) 0.4592(4) 0.0270(15) Uani 1 1 d . . . . .
H12O H 0.742539 0.618528 0.488989 0.040 Uiso 1 1 calc R U . . .
H12P H 0.741462 0.635151 0.422728 0.040 Uiso 1 1 calc R U . . .
H12Q H 0.839413 0.642921 0.477213 0.040 Uiso 1 1 calc R U . . .
C25 C 0.7896(5) 0.20891(15) 0.5702(3) 0.0164(12) Uani 1 1 d . . . . .
H25A H 0.849802 0.212151 0.604821 0.020 Uiso 1 1 calc R U . . .
H25B H 0.808207 0.221360 0.534480 0.020 Uiso 1 1 calc R U . . .
C157 C 0.6050(5) 0.63842(17) 0.2497(3) 0.0167(12) Uani 1 1 d . . . . .
H157 H 0.679099 0.635424 0.264106 0.020 Uiso 1 1 calc R U . . .
C119 C 0.8695(5) 0.56234(17) 0.4828(3) 0.0165(12) Uani 1 1 d . . . . .
H119 H 0.846699 0.562640 0.520953 0.020 Uiso 1 1 calc R U . . .
C67 C 0.4217(5) 0.82225(17) 0.1283(3) 0.0189(13) Uani 1 1 d . . . . .
H67 H 0.367357 0.806358 0.135386 0.023 Uiso 1 1 calc R U . . .
C11 C 0.4285(7) 0.0646(2) 0.2120(3) 0.0335(18) Uani 1 1 d . . . . .
H11A H 0.350925 0.063378 0.206469 0.050 Uiso 1 1 calc R U . . .
H11B H 0.458674 0.040742 0.222457 0.050 Uiso 1 1 calc R U . . .
H11C H 0.448737 0.072764 0.173974 0.050 Uiso 1 1 calc R U . . .
C136 C 0.8815(6) 0.3100(2) 0.1855(4) 0.0328(16) Uani 1 1 d . . . . .
H13L H 0.840036 0.294462 0.207640 0.049 Uiso 1 1 calc R U . . .
H13M H 0.932432 0.295484 0.168369 0.049 Uiso 1 1 calc R U . . .
H13N H 0.833524 0.322262 0.152416 0.049 Uiso 1 1 calc R U . . .
C12 C 0.2863(6) 0.00340(19) 0.3886(4) 0.0297(17) Uani 1 1 d . . . . .
H12A H 0.219853 0.005769 0.358837 0.045 Uiso 1 1 calc R U . . .
H12B H 0.270190 0.000385 0.429564 0.045 Uiso 1 1 calc R U . . .
H12C H 0.325625 -0.017549 0.378381 0.045 Uiso 1 1 calc R U . . .
C174 C 0.7131(6) 0.38041(19) 0.0442(4) 0.0293(15) Uani 1 1 d . . . . .
H17I H 0.782281 0.378819 0.071636 0.044 Uiso 1 1 calc R U . . .
H17J H 0.723571 0.382238 0.001885 0.044 Uiso 1 1 calc R U . . .
H17K H 0.671303 0.358911 0.048724 0.044 Uiso 1 1 calc R U . . .
C194 C 0.0763(5) 0.49928(14) 0.1118(2) 0.0183(10) Uani 1 1 d . . . . .
C133 C 1.2974(6) 0.38421(17) 0.2905(3) 0.0206(13) Uani 1 1 d . . . . .
H13O H 1.284116 0.383765 0.245760 0.031 Uiso 1 1 calc R U . . .
H13P H 1.373910 0.382282 0.306235 0.031 Uiso 1 1 calc R U . . .
H13Q H 1.270806 0.406761 0.304421 0.031 Uiso 1 1 calc R U . . .
C24 C 1.1990(6) 0.1291(2) 0.3456(4) 0.0406(19) Uani 1 1 d . . . . .
H24A H 1.205879 0.139915 0.306451 0.061 Uiso 1 1 calc R U . . .
H24B H 1.195284 0.103008 0.341368 0.061 Uiso 1 1 calc R U . . .
H24C H 1.260664 0.135677 0.376749 0.061 Uiso 1 1 calc R U . . .
C197 C -0.0502(5) 0.45031(17) 0.1664(3) 0.0241(12) Uani 1 1 d . . . . .
H197 H -0.090943 0.433423 0.184068 0.029 Uiso 1 1 calc R U . . .
C83 C 1.0969(6) 0.87632(19) 0.2566(3) 0.0276(14) Uani 1 1 d . . . . .
H83A H 1.080065 0.858246 0.224325 0.041 Uiso 1 1 calc R U . . .
H83B H 1.078416 0.867074 0.294359 0.041 Uiso 1 1 calc R U . . .
H83C H 1.173013 0.881805 0.263461 0.041 Uiso 1 1 calc R U . . .
C31 C 0.7012(5) 0.24539(17) 0.6424(3) 0.0183(12) Uani 1 1 d . . . . .
H31 H 0.765898 0.243954 0.671168 0.022 Uiso 1 1 calc R U . . .
C135 C 1.2783(5) 0.31710(18) 0.2901(3) 0.0220(13) Uani 1 1 d . . . . .
H13R H 1.239359 0.296862 0.303311 0.033 Uiso 1 1 calc R U . . .
H13S H 1.354426 0.314208 0.306202 0.033 Uiso 1 1 calc R U . . .
H13T H 1.265975 0.317830 0.245425 0.033 Uiso 1 1 calc R U . . .
C156 C 0.5513(5) 0.66761(16) 0.2716(3) 0.0188(12) Uani 1 1 d . . . . .
C182 C 0.1723(6) 0.53429(18) -0.1437(3) 0.0232(14) Uani 1 1 d . . . . .
C47 C 0.5886(6) 0.2802(2) 0.1421(3) 0.0283(13) Uani 1 1 d . . . . .
H47 H 0.599941 0.290513 0.104985 0.034 Uiso 1 1 calc R U . . .
C195 C -0.0321(5) 0.49379(17) 0.0858(3) 0.0221(11) Uani 1 1 d . . . . .
H195 H -0.062360 0.506245 0.049542 0.027 Uiso 1 1 calc R U . . .
C145 C 0.5164(5) 0.50727(17) 0.4029(3) 0.0221(12) Uani 1 1 d . . . . .
H145 H 0.544122 0.491316 0.435133 0.027 Uiso 1 1 calc R U . . .
C189 C 0.5487(5) 0.56307(17) -0.0510(3) 0.0178(12) Uani 1 1 d . . . . .
H18H H 0.478874 0.557006 -0.076413 0.021 Uiso 1 1 calc R U . . .
H18I H 0.604015 0.557429 -0.075135 0.021 Uiso 1 1 calc R U . . .
C62 C 0.8569(6) 0.71450(18) -0.2190(3) 0.0256(13) Uani 1 1 d . . . . .
H62A H 0.808788 0.694589 -0.214934 0.038 Uiso 1 1 calc R U . . .
H62B H 0.925511 0.704976 -0.224866 0.038 Uiso 1 1 calc R U . . .
H62C H 0.825946 0.729227 -0.254271 0.038 Uiso 1 1 calc R U . . .
C33 C 0.4166(6) 0.26954(17) 0.4522(3) 0.0206(12) Uani 1 1 d . . . . .
H33A H 0.440192 0.294113 0.462749 0.031 Uiso 1 1 calc R U . . .
H33B H 0.350764 0.270106 0.421604 0.031 Uiso 1 1 calc R U . . .
H33C H 0.471680 0.256826 0.435467 0.031 Uiso 1 1 calc R U . . .
C56 C 0.8731(5) 0.73754(17) -0.1609(3) 0.0188(12) Uani 1 1 d . . . . .
C43 C 0.5428(3) 0.23218(10) 0.31594(16) 0.0179(6) Uani 1 1 d . . . . .
H43 H 0.562278 0.250797 0.348392 0.022 Uiso 1 1 calc R U . . .
C199 C 0.1200(5) 0.48083(17) 0.1661(3) 0.0232(12) Uani 1 1 d . . . . .
H199 H 0.191943 0.484773 0.184913 0.028 Uiso 1 1 calc R U . . .
C147 C 0.5426(6) 0.55892(17) 0.3407(3) 0.0256(12) Uani 1 1 d . . . . .
H147 H 0.586887 0.577642 0.331073 0.031 Uiso 1 1 calc R U . . .
C29 C 0.5196(5) 0.26613(16) 0.6137(3) 0.0164(11) Uani 1 1 d . . . . .
H29 H 0.461850 0.279441 0.623395 0.020 Uiso 1 1 calc R U . . .
C32 C 0.3964(4) 0.24982(16) 0.5104(3) 0.0158(11) Uani 1 1 d . . . . .
C200 C 0.0914(5) 0.56135(17) 0.0616(3) 0.0300(13) Uani 1 1 d . . . . .
H20A H 0.088312 0.573777 0.099908 0.045 Uiso 1 1 calc R U . . .
H20B H 0.019402 0.558695 0.037670 0.045 Uiso 1 1 calc R U . . .
H20C H 0.134702 0.575313 0.038171 0.045 Uiso 1 1 calc R U . . .
C05Q C 0.7181(5) 0.30329(15) 0.4758(4) 0.0397(14) Uani 1 1 d . . . . .
H05Q H 0.765749 0.283570 0.481385 0.048 Uiso 1 1 calc R U . . .
C109 C 1.3942(7) 0.4808(2) 0.5904(3) 0.0339(18) Uani 1 1 d . . . . .
H10I H 1.350396 0.476490 0.550023 0.051 Uiso 1 1 calc R U . . .
H10J H 1.459393 0.466489 0.594791 0.051 Uiso 1 1 calc R U . . .
H10K H 1.412541 0.506252 0.594704 0.051 Uiso 1 1 calc R U . . .
C6 C 0.3540(5) 0.03725(16) 0.3871(3) 0.0180(12) Uani 1 1 d . . . . .
C45 C 0.5729(5) 0.28603(14) 0.2486(3) 0.0269(11) Uani 1 1 d . . . . .
H45 H 0.572736 0.301023 0.282924 0.032 Uiso 1 1 calc R U . . .
C150 C 0.3972(5) 0.44103(16) 0.4212(3) 0.0258(12) Uani 1 1 d . . . . .
H15F H 0.451635 0.432209 0.399326 0.039 Uiso 1 1 calc R U . . .
H15G H 0.347572 0.421604 0.425294 0.039 Uiso 1 1 calc R U . . .
H15H H 0.431261 0.449410 0.461839 0.039 Uiso 1 1 calc R U . . .
C05W C 0.6153(4) 0.34848(15) 0.5188(3) 0.0267(11) Uani 1 1 d . . . . .
C48 C 0.5744(7) 0.24309(19) 0.1464(3) 0.0367(17) Uani 1 1 d . . . . .
H48 H 0.575047 0.228107 0.112085 0.044 Uiso 1 1 calc R U . . .
N8 N 0.8954(2) 0.78698(9) 0.13935(14) 0.0195(6) Uani 1 1 d . . . . .
H8A H 0.833516 0.778357 0.147945 0.023 Uiso 1 1 calc R U . . .
H8B H 0.923599 0.768977 0.120086 0.023 Uiso 1 1 calc R U . . .
C16 C 0.9858(5) 0.19598(17) 0.3860(3) 0.0167(12) Uani 1 1 d . . . . .
C10 C 0.5950(5) 0.09399(18) 0.2666(3) 0.0222(12) Uani 1 1 d . . . . .
H10D H 0.607982 0.099650 0.225712 0.033 Uiso 1 1 calc R U . . .
H10E H 0.628297 0.070993 0.280056 0.033 Uiso 1 1 calc R U . . .
H10F H 0.625399 0.112873 0.295146 0.033 Uiso 1 1 calc R U . . .
C61 C 1.1501(6) 0.79340(18) -0.0023(3) 0.0252(13) Uani 1 1 d . . . . .
H61A H 1.158535 0.806024 -0.039593 0.038 Uiso 1 1 calc R U . . .
H61B H 1.219492 0.791126 0.024841 0.038 Uiso 1 1 calc R U . . .
H61C H 1.101824 0.806944 0.018472 0.038 Uiso 1 1 calc R U . . .
C173 C 0.5961(6) 0.47779(18) 0.2372(3) 0.0261(15) Uani 1 1 d . . . . .
H17L H 0.579521 0.500531 0.215560 0.039 Uiso 1 1 calc R U . . .
H17M H 0.672359 0.472874 0.241867 0.039 Uiso 1 1 calc R U . . .
H17N H 0.576847 0.479349 0.277647 0.039 Uiso 1 1 calc R U . . .
C063 C 0.8769(5) 0.64819(15) -0.0188(3) 0.054(2) Uani 1 1 d DG . . . .
C06T C 0.8095(6) 0.67803(18) -0.0367(3) 0.081(3) Uani 1 1 d G . . . .
H06T H 0.785730 0.683106 -0.078778 0.097 Uiso 1 1 calc R U . . .
C05S C 0.7778(5) 0.70028(14) 0.0082(4) 0.084(4) Uani 1 1 d G . . . .
H05S H 0.732745 0.720241 -0.003751 0.101 Uiso 1 1 calc R U . . .
C04R C 0.8134(5) 0.69269(15) 0.0711(3) 0.063(3) Uani 1 1 d G . . . .
H04R H 0.792146 0.707579 0.101191 0.076 Uiso 1 1 calc R U . . .
C054 C 0.8807(5) 0.66286(17) 0.0890(2) 0.060(3) Uani 1 1 d G . . . .
H054 H 0.904531 0.657781 0.131106 0.072 Uiso 1 1 calc R U . . .
C05N C 0.9125(5) 0.64061(14) 0.0441(3) 0.062(3) Uani 1 1 d G . . . .
H05N H 0.957516 0.620645 0.056079 0.074 Uiso 1 1 calc R U . . .
C94 C 0.9454(4) 0.76612(13) 0.2513(3) 0.0215(11) Uani 1 1 d . . . . .
C93 C 0.9688(3) 0.79156(10) 0.20012(16) 0.0184(7) Uani 1 1 d . . . . .
H93 H 0.960072 0.816700 0.213983 0.022 Uiso 1 1 calc R U . . .
C22 C 0.9801(4) 0.24776(15) 0.4595(3) 0.0286(11) Uani 1 1 d . . . . .
H22A H 0.921997 0.236006 0.474831 0.043 Uiso 1 1 calc R U . . .
H22B H 0.973965 0.273802 0.463407 0.043 Uiso 1 1 calc R U . . .
H22C H 1.048347 0.239734 0.483256 0.043 Uiso 1 1 calc R U . . .
C067 C 0.5812(4) 0.36113(14) 0.4606(3) 0.0276(12) Uani 1 1 d . . . . .
H067 H 0.534331 0.381069 0.454488 0.033 Uiso 1 1 calc R U . . .
C068 C 0.6138(5) 0.34528(16) 0.4096(3) 0.0342(16) Uani 1 1 d . . . . .
H068 H 0.588501 0.354492 0.369803 0.041 Uiso 1 1 calc R U . . .
C74 C 0.3015(7) 0.8730(2) 0.1485(5) 0.047(2) Uani 1 1 d . . . . .
H74A H 0.315673 0.880311 0.191501 0.071 Uiso 1 1 calc R U . . .
H74B H 0.247202 0.854195 0.142285 0.071 Uiso 1 1 calc R U . . .
H74C H 0.276229 0.893702 0.122797 0.071 Uiso 1 1 calc R U . . .
C143 C 0.3363(3) 0.47227(9) 0.38525(17) 0.0175(6) Uani 1 1 d . . . . .
H143 H 0.299162 0.462295 0.345240 0.021 Uiso 1 1 calc R U . . .
C193 C 0.1422(3) 0.52354(10) 0.07587(18) 0.0206(7) Uani 1 1 d . . . . .
H193 H 0.140206 0.511596 0.035510 0.025 Uiso 1 1 calc R U . . .
C178 C 0.2120(5) 0.57359(16) -0.1329(3) 0.0176(12) Uani 1 1 d . . . . .
C23 C 1.0644(6) 0.25885(19) 0.3674(3) 0.0277(14) Uani 1 1 d . . . . .
H23A H 1.133230 0.252050 0.391971 0.042 Uiso 1 1 calc R U . . .
H23B H 1.053175 0.284638 0.371624 0.042 Uiso 1 1 calc R U . . .
H23C H 1.063496 0.253111 0.324441 0.042 Uiso 1 1 calc R U . . .
C73 C 0.5631(6) 0.75273(16) 0.0539(3) 0.0453(17) Uani 1 1 d . . . . .
H73A H 0.510725 0.761675 0.019363 0.068 Uiso 1 1 calc R U . . .
H73B H 0.564613 0.726478 0.052715 0.068 Uiso 1 1 calc R U . . .
H73C H 0.633549 0.762124 0.051253 0.068 Uiso 1 1 calc R U . . .
C184 C 0.0961(8) 0.5284(2) -0.2059(4) 0.046(2) Uani 1 1 d . . . . .
H18J H 0.073580 0.503268 -0.209455 0.070 Uiso 1 1 calc R U . . .
H18K H 0.133182 0.534354 -0.239240 0.070 Uiso 1 1 calc R U . . .
H18L H 0.033674 0.543859 -0.208259 0.070 Uiso 1 1 calc R U . . .
C18 C 1.0953(6) 0.14324(18) 0.3650(3) 0.0222(13) Uani 1 1 d . . . . .
C196 C -0.0967(5) 0.46986(18) 0.1130(3) 0.0229(12) Uani 1 1 d . . . . .
H196 H -0.169767 0.466983 0.095716 0.027 Uiso 1 1 calc R U . . .
C186 C 0.1782(6) 0.66284(19) -0.2271(3) 0.0306(16) Uani 1 1 d . . . . .
H18M H 0.159928 0.685652 -0.209841 0.046 Uiso 1 1 calc R U . . .
H18N H 0.115456 0.653216 -0.254338 0.046 Uiso 1 1 calc R U . . .
H18O H 0.235145 0.666735 -0.250133 0.046 Uiso 1 1 calc R U . . .
C06J C 0.6812(5) 0.31688(17) 0.4174(3) 0.0354(13) Uani 1 1 d . . . . .
H06J H 0.703184 0.306276 0.383182 0.043 Uiso 1 1 calc R U . . .
C198 C 0.0571(5) 0.45658(17) 0.1924(3) 0.0263(13) Uani 1 1 d . . . . .
H198 H 0.087986 0.444160 0.228566 0.032 Uiso 1 1 calc R U . . .
C60 C 1.1876(5) 0.7337(2) -0.0475(3) 0.0281(14) Uani 1 1 d . . . . .
H60A H 1.164714 0.708778 -0.054904 0.042 Uiso 1 1 calc R U . . .
H60B H 1.255963 0.734311 -0.019070 0.042 Uiso 1 1 calc R U . . .
H60C H 1.195377 0.744904 -0.086179 0.042 Uiso 1 1 calc R U . . .
C185 C 0.2705(7) 0.50911(19) -0.1435(4) 0.0388(18) Uani 1 1 d . . . . .
H18P H 0.315742 0.509224 -0.102832 0.058 Uiso 1 1 calc R U . . .
H18Q H 0.311356 0.517731 -0.173593 0.058 Uiso 1 1 calc R U . . .
H18R H 0.245739 0.484644 -0.153976 0.058 Uiso 1 1 calc R U . . .
C97 C 0.9097(7) 0.7207(2) 0.3476(4) 0.046(2) Uani 1 1 d . . . . .
H97 H 0.898553 0.705434 0.379856 0.055 Uiso 1 1 calc R U . . .
C99 C 0.9327(6) 0.72892(17) 0.2420(3) 0.0392(15) Uani 1 1 d . . . . .
H99 H 0.937687 0.718765 0.203587 0.047 Uiso 1 1 calc R U . . .
C96 C 0.9234(7) 0.7573(3) 0.3570(4) 0.046(2) Uani 1 1 d . . . . .
H96 H 0.921679 0.766918 0.396227 0.056 Uiso 1 1 calc R U . . .
C28 C 0.5030(5) 0.24756(14) 0.5563(3) 0.0125(10) Uani 1 1 d . . . . .
C06S C 0.9142(11) 0.6265(3) -0.0682(5) 0.122(5) Uani 1 1 d D . . . .
H06S H 0.958606 0.610057 -0.038310 0.147 Uiso 1 1 calc DR U . A 2
C71 C 0.6212(4) 0.75417(15) 0.1713(3) 0.0345(13) Uani 1 1 d . . . . .
H71A H 0.685409 0.768410 0.171294 0.052 Uiso 1 1 calc R U . . .
H71B H 0.637866 0.728656 0.168590 0.052 Uiso 1 1 calc R U . . .
H71C H 0.594892 0.758633 0.209166 0.052 Uiso 1 1 calc R U . . .
C190 C 0.5515(5) 0.60374(17) -0.0375(3) 0.0181(12) Uani 1 1 d . . . . .
H19E H 0.626334 0.611328 -0.024198 0.022 Uiso 1 1 calc R U . . .
H19F H 0.522316 0.616805 -0.075671 0.022 Uiso 1 1 calc R U . . .
C070 C 0.5773(5) 0.36571(16) 0.5753(3) 0.0431(13) Uani 1 1 d . . . . .
H070 H 0.580265 0.346952 0.607668 0.052 Uiso 1 1 calc R U . . .
C95 C 0.9399(6) 0.78039(19) 0.3096(3) 0.0319(14) Uani 1 1 d . . . . .
H95 H 0.947261 0.805426 0.316744 0.038 Uiso 1 1 calc R U . . .
C98 C 0.9124(7) 0.7066(2) 0.2902(4) 0.050(2) Uani 1 1 d . . . . .
H98 H 0.900603 0.681717 0.283051 0.061 Uiso 1 1 calc R U . . .
N17 N 0.4657(4) 0.37748(16) 0.5565(2) 0.0496(12) Uani 1 1 d . . . . .
H17O H 0.448454 0.399922 0.561387 0.059 Uiso 1 1 calc R U . . .
H17P H 0.416649 0.362028 0.540408 0.059 Uiso 1 1 calc R U . . .
C201 C 0.6458(7) 0.3961(3) 0.6011(5) 0.091(4) Uani 1 1 d . . . . .
H20D H 0.720098 0.388314 0.610182 0.136 Uiso 1 1 calc R U . . .
H20E H 0.624521 0.404374 0.638803 0.136 Uiso 1 1 calc R U . . .
H20F H 0.637940 0.415791 0.571505 0.136 Uiso 1 1 calc R U . . .
N10A N 0.9948(15) 0.6374(3) -0.0911(9) 0.329(14) Uani 1 1 d D . . B 2
H10L H 1.008526 0.627476 -0.124441 0.395 Uiso 1 1 calc R U . B 2
H10M H 1.035357 0.654792 -0.073257 0.395 Uiso 1 1 calc R U . B 2
C202 C 0.8466(13) 0.5990(5) -0.0945(9) 0.174(8) Uani 1 1 d D . . . .
H20G H 0.854932 0.578171 -0.067154 0.261 Uiso 1 1 calc R U . . .
H20H H 0.864635 0.592120 -0.133735 0.261 Uiso 1 1 calc R U . . .
H20I H 0.772766 0.607297 -0.101055 0.261 Uiso 1 1 calc R U . . .

loop_
_atom_site_aniso_label
_atom_site_aniso_U_11
_atom_site_aniso_U_22
_atom_site_aniso_U_33
_atom_site_aniso_U_23
_atom_site_aniso_U_13
_atom_site_aniso_U_12
Tb2 0.01051(13) 0.01011(11) 0.01104(13) 0.00045(10) 0.00184(11) 0.00031(10)
Tb3 0.01118(13) 0.00972(12) 0.01120(14) 0.00085(10) 0.00288(11) 0.00010(10)
Tb4 0.01153(13) 0.00973(12) 0.01117(14) 0.00107(10) 0.00254(11) -0.00017(10)
Tb1 0.01022(13) 0.00917(11) 0.01157(14) 0.00062(10) 0.00149(11) 0.00038(10)
O11 0.019(2) 0.0100(17) 0.015(2) 0.0001(15) 0.0067(16) 0.0027(15)
O4 0.0141(19) 0.0187(19) 0.0134(18) -0.0034(15) 0.0005(14) 0.0045(15)
O2 0.0091(16) 0.0177(18) 0.0244(18) 0.0000(14) 0.0046(13) 0.0002(13)
C137 0.020(3) 0.016(3) 0.016(3) 0.004(2) 0.007(2) 0.001(2)
O7 0.021(2) 0.014(2) 0.014(2) 0.0024(16) -0.0014(18) -0.0022(17)
O6 0.0160(18) 0.0129(16) 0.0129(18) -0.0002(13) -0.0010(14) -0.0051(13)
O1 0.0177(19) 0.0146(17) 0.0154(19) 0.0003(14) 0.0052(15) -0.0045(14)
N11 0.015(2) 0.0075(19) 0.016(2) 0.0012(17) 0.0022(19) -0.0004(17)
O9 0.015(2) 0.0134(18) 0.014(2) -0.0021(15) 0.0028(16) -0.0007(15)
O10 0.016(2) 0.0125(18) 0.017(2) -0.0011(15) 0.0033(17) 0.0007(15)
N5 0.012(2) 0.013(2) 0.015(2) 0.0029(19) 0.0026(18) 0.0022(18)
N7 0.016(3) 0.010(2) 0.015(2) -0.0004(18) 0.001(2) 0.0044(18)
O12 0.017(2) 0.0162(19) 0.016(2) 0.0044(17) 0.0026(17) -0.0005(17)
C54 0.011(2) 0.018(2) 0.018(2) 0.0058(18) 0.0010(17) -0.0001(18)
O8 0.016(2) 0.0157(19) 0.019(2) 0.0035(16) 0.0052(17) 0.0047(16)
N6 0.013(2) 0.013(2) 0.013(2) -0.0029(17) -0.0007(18) -0.0018(17)
N9 0.013(2) 0.016(2) 0.013(2) 0.0003(18) 0.0052(19) -0.0016(18)
O3 0.019(2) 0.0114(17) 0.0147(18) -0.0013(14) 0.0024(15) 0.0007(15)
O5 0.0169(19) 0.0110(16) 0.0281(19) 0.0022(14) 0.0106(15) 0.0033(13)
C3 0.011(3) 0.007(2) 0.022(3) -0.0001(19) 0.001(2) -0.0020(18)
C27 0.011(2) 0.015(2) 0.016(2) 0.003(2) 0.0004(19) -0.0002(19)
C66 0.011(3) 0.022(3) 0.016(3) 0.001(2) 0.003(2) -0.001(2)
C104 0.016(3) 0.018(3) 0.017(3) 0.000(2) 0.005(2) 0.001(2)
C14 0.021(3) 0.011(2) 0.013(3) 0.0008(19) 0.001(2) 0.004(2)
N14 0.017(3) 0.011(2) 0.015(3) 0.0003(18) 0.001(2) -0.0001(18)
N15 0.018(3) 0.012(2) 0.014(2) 0.0019(18) 0.002(2) 0.0000(19)
N10 0.013(2) 0.018(2) 0.012(2) 0.0015(19) 0.0048(19) 0.0005(18)
C87 0.010(3) 0.021(3) 0.012(2) -0.002(2) -0.002(2) 0.003(2)
C154 0.021(3) 0.008(2) 0.011(3) -0.0018(19) 0.005(2) 0.000(2)
C169 0.017(3) 0.019(3) 0.018(3) -0.004(2) 0.004(2) 0.000(2)
C191 0.019(3) 0.016(3) 0.018(3) 0.000(2) 0.001(2) -0.002(2)
C114 0.012(3) 0.016(3) 0.016(3) 0.002(2) -0.001(2) -0.001(2)
C88 0.016(3) 0.014(3) 0.020(3) -0.002(2) 0.002(2) 0.005(2)
C38 0.023(3) 0.008(2) 0.020(3) 0.0011(19) 0.001(2) -0.002(2)
C163 0.020(3) 0.015(2) 0.008(2) -0.0010(19) 0.002(2) 0.002(2)
N13 0.012(2) 0.017(2) 0.011(2) -0.0011(17) 0.0044(18) 0.0011(17)
C153 0.010(2) 0.012(2) 0.009(2) 0.0045(18) -0.0015(19) -0.0016(18)
C170 0.021(3) 0.008(2) 0.014(3) 0.0040(19) 0.004(2) -0.002(2)
C115 0.009(2) 0.011(2) 0.025(3) -0.005(2) 0.001(2) 0.0011(18)
C91 0.036(3) 0.009(2) 0.006(2) 0.0020(19) 0.007(2) 0.004(2)
C138 0.017(3) 0.017(3) 0.018(3) 0.004(2) 0.009(2) -0.001(2)
C116 0.012(2) 0.014(2) 0.013(2) 0.0030(19) -0.0013(19) -0.0013(19)
N1 0.018(3) 0.014(2) 0.009(2) 0.0023(18) 0.0032(19) -0.0034(19)
C76 0.014(3) 0.012(2) 0.017(3) -0.002(2) 0.002(2) 0.001(2)
C78 0.011(3) 0.016(2) 0.020(3) 0.003(2) 0.002(2) 0.001(2)
C55 0.024(3) 0.018(3) 0.018(3) -0.001(2) 0.009(2) 0.002(2)
C80 0.018(3) 0.015(3) 0.028(3) -0.004(2) 0.003(3) -0.004(2)
C13 0.013(3) 0.017(3) 0.028(3) -0.002(2) 0.003(2) 0.004(2)
C151 0.016(3) 0.021(3) 0.014(3) 0.001(2) 0.001(2) -0.001(2)
N2 0.014(2) 0.011(2) 0.016(2) 0.0025(17) 0.0040(18) 0.0017(17)
C26 0.016(3) 0.018(3) 0.015(3) -0.002(2) 0.007(2) 0.001(2)
C81 0.016(3) 0.025(3) 0.016(3) 0.001(2) 0.006(2) 0.004(2)
C102 0.021(3) 0.009(2) 0.015(3) 0.0049(19) 0.004(2) 0.004(2)
C37 0.024(3) 0.008(2) 0.019(3) 0.003(2) 0.005(2) 0.002(2)
C51 0.010(2) 0.020(3) 0.016(3) -0.004(2) 0.002(2) 0.003(2)
C107 0.020(3) 0.013(3) 0.017(3) 0.001(2) 0.003(2) 0.005(2)
C59 0.021(3) 0.024(3) 0.030(3) 0.003(2) 0.005(2) 0.007(2)
C122 0.028(3) 0.017(3) 0.024(3) 0.004(2) -0.002(2) -0.001(2)
C130 0.017(2) 0.024(3) 0.016(3) -0.003(2) -0.003(2) -0.003(2)
C90 0.015(3) 0.014(3) 0.017(3) 0.003(2) -0.002(2) 0.000(2)
C103 0.014(3) 0.026(3) 0.010(3) 0.002(2) 0.002(2) 0.006(2)
C35 0.022(3) 0.031(3) 0.027(3) -0.010(2) 0.007(2) 0.002(2)
C152 0.020(3) 0.007(2) 0.016(3) 0.0011(18) 0.007(2) 0.0034(18)
C175 0.018(3) 0.010(2) 0.025(3) 0.003(2) 0.003(2) 0.005(2)
C192 0.016(3) 0.015(3) 0.018(3) 0.001(2) 0.004(2) -0.006(2)
C70 0.030(3) 0.019(3) 0.027(3) -0.002(2) 0.017(3) -0.005(2)
C65 0.013(2) 0.017(2) 0.015(3) -0.001(2) 0.001(2) -0.002(2)
C155 0.021(3) 0.017(3) 0.020(3) -0.001(2) 0.006(2) 0.004(2)
N3 0.016(2) 0.009(2) 0.016(2) -0.0025(18) -0.0007(19) 0.0000(18)
C58 0.023(3) 0.010(2) 0.021(2) 0.0022(17) 0.0066(18) 0.0010(18)
C117 0.012(3) 0.009(2) 0.030(3) -0.002(2) -0.001(2) 0.0032(19)
C68 0.014(3) 0.036(3) 0.032(3) 0.011(3) 0.013(2) 0.005(2)
C134 0.019(3) 0.019(3) 0.024(3) 0.002(2) 0.008(2) 0.004(2)
C82 0.020(3) 0.028(3) 0.007(2) -0.001(2) 0.004(2) -0.006(2)
C4 0.018(3) 0.012(2) 0.009(2) -0.0041(18) 0.003(2) -0.0001(19)
C57 0.020(2) 0.011(2) 0.016(3) -0.0052(18) 0.002(2) -0.0013(18)
C126 0.014(3) 0.016(2) 0.012(3) 0.0009(19) -0.001(2) -0.0007(19)
C159 0.024(3) 0.021(3) 0.027(4) 0.001(3) 0.012(3) 0.001(3)
C131 0.020(3) 0.019(3) 0.017(3) 0.000(2) 0.002(2) 0.007(2)
C187 0.014(3) 0.022(3) 0.009(2) 0.001(2) 0.003(2) 0.001(2)
C158 0.014(3) 0.009(2) 0.029(3) 0.000(2) 0.008(2) 0.004(2)
C19 0.020(3) 0.020(3) 0.021(3) 0.006(2) 0.009(3) 0.005(2)
C75 0.020(3) 0.020(3) 0.013(3) -0.001(2) 0.005(2) -0.006(2)
C165 0.014(2) 0.011(2) 0.010(2) 0.0028(18) 0.0020(19) 0.0007(19)
C112 0.033(4) 0.035(4) 0.016(3) 0.006(3) -0.009(3) 0.010(3)
C5 0.019(3) 0.010(2) 0.021(3) -0.004(2) 0.002(2) -0.004(2)
C41 0.020(3) 0.013(2) 0.014(3) 0.003(2) 0.000(2) 0.001(2)
C139 0.014(3) 0.021(3) 0.011(3) -0.004(2) 0.003(2) -0.001(2)
C92 0.022(3) 0.019(3) 0.010(3) -0.001(2) 0.000(2) -0.001(2)
C181 0.023(3) 0.018(3) 0.021(3) 0.007(2) 0.010(3) 0.003(2)
C180 0.019(3) 0.028(3) 0.017(3) 0.006(2) 0.008(2) 0.008(3)
C148 0.031(3) 0.019(2) 0.029(3) 0.0106(18) 0.015(2) 0.0045(18)
C108 0.018(3) 0.024(3) 0.020(3) -0.003(2) -0.007(2) -0.002(2)
N12 0.0166(14) 0.0115(15) 0.0217(18) -0.0003(12) 0.0024(13) -0.0002(12)
C85 0.025(3) 0.040(3) 0.021(3) -0.001(2) 0.010(2) 0.001(2)
C21 0.024(2) 0.0185(19) 0.037(3) 0.0066(19) 0.0061(19) 0.0026(15)
C168 0.011(3) 0.016(3) 0.034(4) -0.008(2) 0.005(2) -0.001(2)
C42 0.010(2) 0.025(3) 0.015(3) -0.002(2) 0.002(2) -0.007(2)
C132 0.021(3) 0.019(3) 0.008(2) 0.002(2) 0.003(2) 0.001(2)
C160 0.023(3) 0.015(3) 0.032(4) -0.005(2) 0.010(3) 0.009(2)
C72 0.026(3) 0.025(3) 0.032(3) 0.002(2) 0.011(2) -0.009(2)
C140 0.010(3) 0.010(2) 0.026(3) -0.002(2) 0.002(2) 0.003(2)
C127 0.027(3) 0.009(2) 0.015(3) 0.0000(19) 0.010(2) 0.003(2)
C79 0.016(3) 0.024(3) 0.017(3) -0.005(2) 0.002(2) 0.000(2)
C129 0.026(3) 0.011(2) 0.016(3) -0.002(2) 0.003(2) 0.003(2)
C15 0.010(2) 0.019(3) 0.014(3) 0.001(2) 0.0029(19) 0.0054(19)
C34 0.015(2) 0.020(2) 0.025(2) 0.0015(19) 0.0004(19) -0.0051(19)
C101 0.022(3) 0.015(3) 0.010(3) -0.001(2) 0.004(2) -0.001(2)
C39 0.016(3) 0.017(3) 0.015(3) 0.003(2) -0.003(2) 0.003(2)
C171 0.017(3) 0.035(3) 0.029(3) 0.011(3) 0.010(2) 0.011(3)
C166 0.012(2) 0.008(2) 0.022(3) -0.0043(19) 0.004(2) -0.0002(18)
C188 0.012(3) 0.018(3) 0.024(3) 0.004(2) 0.010(2) 0.002(2)
C1 0.011(3) 0.014(2) 0.016(3) 0.000(2) 0.005(2) 0.002(2)
C141 0.018(3) 0.017(3) 0.019(3) -0.001(2) 0.003(3) -0.003(2)
C100 0.015(2) 0.023(2) 0.036(3) 0.002(2) 0.0032(19) 0.0041(17)
C30 0.025(3) 0.016(2) 0.014(2) -0.0037(18) 0.009(2) -0.0011(19)
C40 0.016(3) 0.011(2) 0.022(3) -0.001(2) -0.001(2) 0.002(2)
C146 0.021(3) 0.038(3) 0.022(3) -0.010(2) 0.005(2) -0.007(2)
C176 0.012(3) 0.024(3) 0.012(3) -0.003(2) 0.004(2) 0.002(2)
C110 0.030(3) 0.022(3) 0.044(4) -0.005(3) -0.003(3) -0.002(2)
C46 0.043(3) 0.014(2) 0.036(3) 0.011(2) 0.002(2) 0.0015(19)
C177 0.017(3) 0.009(2) 0.019(3) 0.002(2) 0.006(2) 0.001(2)
C164 0.015(3) 0.011(2) 0.018(3) -0.004(2) 0.005(2) 0.000(2)
C52 0.016(3) 0.007(2) 0.019(3) 0.002(2) 0.000(2) -0.0017(19)
C161 0.018(3) 0.018(3) 0.017(3) 0.003(2) -0.001(2) 0.002(2)
C111 0.049(5) 0.016(3) 0.026(4) 0.000(2) -0.007(3) -0.009(3)
C123 0.024(3) 0.019(3) 0.023(3) 0.004(2) 0.006(2) -0.002(2)
C179 0.018(3) 0.027(3) 0.010(3) 0.006(2) -0.001(2) 0.005(2)
C49 0.056(4) 0.018(2) 0.024(3) 0.001(2) 0.012(2) 0.005(2)
C77 0.013(3) 0.017(2) 0.008(2) 0.0010(18) 0.0039(19) 0.0026(19)
C63 0.024(3) 0.015(2) 0.012(2) -0.003(2) 0.007(2) -0.001(2)
C89 0.015(3) 0.013(2) 0.019(3) -0.001(2) 0.005(2) 0.004(2)
C9 0.029(3) 0.021(3) 0.022(3) 0.005(2) 0.002(2) -0.002(2)
C69 0.024(3) 0.020(3) 0.025(3) 0.002(2) 0.005(3) 0.012(2)
C118 0.013(3) 0.013(2) 0.021(3) 0.000(2) 0.003(2) 0.002(2)
C2 0.014(3) 0.015(2) 0.012(3) 0.001(2) 0.004(2) -0.002(2)
N16 0.0181(15) 0.0165(17) 0.032(2) 0.0021(14) 0.0067(15) -0.0007(13)
C142 0.021(3) 0.010(2) 0.017(3) 0.002(2) 0.005(2) -0.006(2)
C121 0.023(3) 0.024(3) 0.017(3) 0.005(2) 0.006(2) 0.003(2)
C106 0.024(3) 0.017(3) 0.017(3) 0.005(2) 0.002(3) 0.005(2)
C44 0.0209(19) 0.015(2) 0.019(2) 0.0031(17) 0.0026(15) 0.0037(17)
C17 0.011(3) 0.037(3) 0.020(3) 0.009(3) 0.005(2) 0.001(2)
C84 0.045(4) 0.026(3) 0.017(3) -0.007(3) 0.007(3) -0.001(3)
C128 0.014(3) 0.017(3) 0.017(3) 0.006(2) 0.004(2) 0.002(2)
C125 0.018(3) 0.009(2) 0.013(3) -0.0013(18) 0.002(2) 0.0044(18)
C8 0.023(3) 0.015(2) 0.019(3) -0.003(2) 0.001(2) -0.002(2)
C167 0.014(3) 0.016(3) 0.017(3) 0.003(2) 0.003(2) -0.001(2)
C149 0.019(2) 0.025(2) 0.024(2) 0.0038(18) 0.0060(18) 0.0053(18)
C105 0.022(3) 0.021(3) 0.019(3) -0.004(2) 0.003(2) 0.003(2)
C53 0.023(3) 0.008(2) 0.011(2) -0.0028(18) 0.006(2) -0.002(2)
C04B 0.035(3) 0.025(2) 0.044(3) 0.016(2) 0.007(2) 0.002(2)
C36 0.027(3) 0.029(3) 0.026(3) -0.007(2) 0.001(2) 0.000(2)
C20 0.013(2) 0.017(3) 0.026(3) 0.003(2) 0.004(2) -0.0005(19)
C50 0.025(2) 0.024(2) 0.023(2) -0.0015(19) 0.0034(19) 0.0020(19)
C172 0.026(3) 0.015(3) 0.024(3) 0.007(2) 0.005(2) 0.006(2)
C144 0.018(2) 0.0170(19) 0.019(2) -0.0035(17) 0.0097(17) -0.0026(15)
C183 0.046(5) 0.041(4) 0.036(4) -0.003(4) 0.006(4) -0.021(4)
C113 0.018(3) 0.014(2) 0.021(3) -0.004(2) 0.006(2) -0.001(2)
N4 0.0164(13) 0.0159(14) 0.0180(14) 0.0044(11) 0.0020(11) -0.0014(11)
C120 0.012(2) 0.015(2) 0.020(3) -0.001(2) -0.001(2) 0.004(2)
C7 0.020(3) 0.009(2) 0.021(3) 0.0026(19) 0.006(2) -0.0065(19)
C86 0.044(5) 0.029(4) 0.033(4) -0.002(3) 0.012(4) -0.019(3)
C64 0.009(2) 0.023(3) 0.017(3) 0.001(2) 0.004(2) 0.000(2)
C162 0.031(3) 0.026(3) 0.028(3) -0.015(3) -0.006(3) -0.001(3)
C124 0.027(3) 0.017(3) 0.040(4) -0.001(3) 0.015(3) 0.009(2)
C25 0.020(3) 0.007(2) 0.021(3) 0.000(2) 0.000(2) -0.005(2)
C157 0.014(3) 0.019(3) 0.015(3) 0.000(2) -0.002(2) -0.002(2)
C119 0.012(3) 0.016(2) 0.023(3) -0.007(2) 0.007(2) -0.003(2)
C67 0.018(3) 0.019(3) 0.020(3) 0.004(2) 0.005(2) 0.000(2)
C11 0.049(5) 0.035(4) 0.015(3) -0.006(3) 0.003(3) -0.016(4)
C136 0.029(3) 0.029(3) 0.036(4) -0.016(3) -0.003(3) 0.007(3)
C12 0.034(4) 0.022(3) 0.036(4) -0.010(3) 0.013(3) -0.016(3)
C174 0.031(4) 0.022(3) 0.038(4) -0.001(3) 0.013(3) 0.007(3)
C194 0.022(2) 0.0148(19) 0.020(2) -0.0004(16) 0.0085(18) 0.0020(15)
C133 0.022(3) 0.018(3) 0.024(3) 0.002(2) 0.009(3) -0.003(2)
C24 0.026(4) 0.047(4) 0.056(4) 0.007(3) 0.026(3) 0.022(3)
C197 0.028(2) 0.025(2) 0.024(2) -0.0009(19) 0.0137(19) -0.005(2)
C83 0.035(3) 0.027(3) 0.019(3) 0.003(2) 0.002(2) -0.006(2)
C31 0.016(2) 0.020(3) 0.016(3) 0.005(2) -0.0020(19) -0.0037(19)
C135 0.019(3) 0.024(3) 0.023(3) 0.001(2) 0.005(2) 0.003(2)
C156 0.029(3) 0.009(2) 0.019(3) -0.0043(19) 0.005(2) 0.003(2)
C182 0.033(4) 0.018(3) 0.017(3) 0.004(2) 0.002(2) -0.002(2)
C47 0.026(3) 0.034(3) 0.025(2) 0.014(2) 0.008(2) 0.009(2)
C195 0.020(2) 0.027(2) 0.019(2) 0.0003(18) 0.0024(17) -0.0029(17)
C145 0.030(3) 0.023(2) 0.013(2) 0.0027(17) 0.0050(18) -0.0018(19)
C189 0.023(3) 0.021(3) 0.011(3) 0.001(2) 0.005(2) 0.003(2)
C62 0.029(3) 0.033(3) 0.016(2) -0.011(2) 0.0053(19) 0.004(2)
C33 0.023(3) 0.019(2) 0.018(2) 0.0068(19) -0.0006(19) 0.004(2)
C56 0.019(2) 0.019(2) 0.016(2) 0.0005(19) -0.0010(19) -0.0021(18)
C43 0.0217(16) 0.0131(16) 0.0185(16) 0.0016(13) 0.0026(13) 0.0010(13)
C199 0.016(2) 0.025(2) 0.030(3) 0.001(2) 0.0068(19) -0.0019(18)
C147 0.033(3) 0.021(2) 0.028(3) -0.0048(19) 0.018(2) -0.009(2)
C29 0.014(2) 0.017(2) 0.020(3) -0.0009(19) 0.0074(19) 0.0002(19)
C32 0.008(2) 0.022(2) 0.017(2) -0.0053(17) 0.0005(16) 0.0011(17)
C200 0.027(2) 0.019(2) 0.043(3) 0.006(2) 0.004(2) 0.0035(19)
C05Q 0.026(3) 0.022(3) 0.076(4) 0.008(2) 0.021(3) 0.009(2)
C109 0.035(4) 0.038(4) 0.027(4) 0.004(3) 0.000(3) -0.021(3)
C6 0.018(3) 0.017(3) 0.020(3) 0.002(2) 0.007(2) -0.004(2)
C45 0.033(2) 0.021(2) 0.026(3) 0.0012(19) 0.0044(19) 0.0008(19)
C150 0.022(2) 0.017(2) 0.038(3) 0.0063(19) 0.005(2) 0.0003(16)
C05W 0.027(2) 0.018(2) 0.037(3) -0.0002(17) 0.011(2) -0.0078(18)
C48 0.056(5) 0.027(3) 0.028(3) -0.003(2) 0.009(3) 0.011(3)
N8 0.0150(13) 0.0191(15) 0.0239(15) 0.0056(12) 0.0022(11) 0.0004(11)
C16 0.019(3) 0.017(3) 0.013(3) 0.002(2) 0.001(2) 0.001(2)
C10 0.021(2) 0.028(2) 0.019(2) 0.0003(18) 0.0093(19) -0.0002(18)
C61 0.024(3) 0.018(3) 0.031(3) -0.002(2) -0.001(2) -0.001(2)
C173 0.044(4) 0.021(3) 0.012(3) -0.002(2) 0.002(3) -0.008(3)
C063 0.054(4) 0.032(3) 0.084(6) -0.013(3) 0.031(4) -0.021(3)
C06T 0.059(5) 0.077(6) 0.116(8) 0.020(5) 0.040(5) -0.016(4)
C05S 0.073(6) 0.050(5) 0.145(10) 0.050(6) 0.060(6) 0.010(4)
C04R 0.059(5) 0.017(3) 0.127(9) -0.010(4) 0.052(5) -0.011(3)
C054 0.038(4) 0.087(6) 0.058(6) -0.021(5) 0.020(4) -0.028(5)
C05N 0.053(5) 0.041(4) 0.096(7) 0.020(4) 0.028(5) 0.005(4)
C94 0.0180(19) 0.020(2) 0.026(2) 0.0088(19) 0.0035(16) 0.0066(18)
C93 0.0207(16) 0.0141(16) 0.0200(17) 0.0038(13) 0.0030(13) 0.0025(13)
C22 0.035(3) 0.022(2) 0.033(2) -0.0036(17) 0.017(2) -0.0080(19)
C067 0.022(3) 0.019(2) 0.041(3) -0.005(2) 0.006(2) 0.003(2)
C068 0.028(3) 0.025(3) 0.049(4) 0.003(3) 0.006(3) 0.001(2)
C74 0.041(4) 0.039(4) 0.074(5) 0.026(4) 0.040(4) 0.016(3)
C143 0.0181(15) 0.0154(15) 0.0202(17) -0.0015(13) 0.0068(13) -0.0034(12)
C193 0.0212(17) 0.0185(17) 0.0225(18) 0.0033(14) 0.0048(14) -0.0001(13)
C178 0.019(3) 0.020(3) 0.013(3) -0.001(2) 0.000(2) 0.002(2)
C23 0.027(3) 0.025(3) 0.034(3) 0.001(2) 0.011(2) -0.008(2)
C73 0.078(5) 0.023(2) 0.048(4) -0.010(2) 0.043(3) -0.013(3)
C184 0.051(5) 0.046(4) 0.031(4) -0.005(3) -0.021(4) -0.004(4)
C18 0.023(3) 0.024(3) 0.021(3) 0.003(2) 0.008(2) 0.012(2)
C196 0.018(2) 0.027(3) 0.024(3) 0.002(2) 0.0044(19) -0.0086(19)
C186 0.037(4) 0.021(3) 0.034(4) 0.015(3) 0.009(3) 0.003(3)
C06J 0.031(3) 0.029(3) 0.051(3) -0.009(2) 0.020(2) -0.005(2)
C198 0.030(3) 0.028(3) 0.022(2) 0.0084(19) 0.0080(19) 0.005(2)
C60 0.013(2) 0.037(3) 0.034(3) -0.009(2) 0.003(2) 0.008(2)
C185 0.048(4) 0.018(3) 0.046(4) -0.009(3) -0.002(3) 0.008(3)
C97 0.037(4) 0.054(5) 0.049(4) 0.035(4) 0.011(3) 0.010(3)
C99 0.054(3) 0.032(3) 0.032(3) 0.013(2) 0.011(2) 0.006(3)
C96 0.046(4) 0.072(5) 0.024(3) 0.022(3) 0.016(3) 0.008(4)
C28 0.020(2) 0.008(2) 0.011(2) -0.0032(16) 0.0057(17) -0.0011(17)
C06S 0.203(12) 0.088(7) 0.105(7) -0.046(6) 0.105(8) -0.094(8)
C71 0.024(2) 0.025(2) 0.055(4) 0.013(2) 0.008(2) -0.0002(17)
C190 0.019(3) 0.022(3) 0.015(3) 0.004(2) 0.009(2) -0.002(2)
C070 0.056(3) 0.033(3) 0.046(3) -0.002(2) 0.025(3) -0.015(2)
C95 0.041(3) 0.031(3) 0.027(3) 0.000(2) 0.015(2) 0.008(2)
C98 0.056(4) 0.034(3) 0.061(5) 0.027(3) 0.009(3) 0.004(3)
N17 0.033(2) 0.060(3) 0.063(3) -0.018(2) 0.026(2) 0.002(2)
C201 0.049(4) 0.119(8) 0.097(6) -0.078(6) -0.006(4) 0.008(5)
N10A 0.50(3) 0.113(9) 0.52(3) -0.043(14) 0.47(3) -0.019(13)
C202 0.127(12) 0.142(12) 0.247(19) -0.132(13) 0.022(12) -0.032(9)

loop_
_atom_type_symbol
_atom_type_description
_atom_type_scat_dispersion_real
_atom_type_scat_dispersion_imag
_atom_type_scat_source
C C 0.0033 0.0016 'International Tables Vol C Tables 4.2.6.8 and 6.1.1.4'
H H 0.0000 0.0000 'International Tables Vol C Tables 4.2.6.8 and 6.1.1.4'
N N 0.0061 0.0033 'International Tables Vol C Tables 4.2.6.8 and 6.1.1.4'
O O 0.0106 0.0060 'International Tables Vol C Tables 4.2.6.8 and 6.1.1.4'
Tb Tb -0.1723 4.1537 'International Tables Vol C Tables 4.2.6.8 and 6.1.1.4'

loop_
_geom_angle_atom_site_label_1
_geom_angle_atom_site_label_2
_geom_angle_atom_site_label_3
_geom_angle
_geom_angle_site_symmetry_1
_geom_angle_site_symmetry_3
_geom_angle_publ_flag
O4 Tb2 O6 113.04(16) . . ?
O4 Tb2 N5 74.81(16) . . ?
O4 Tb2 N7 88.77(16) . . ?
O4 Tb2 N6 142.36(16) . . ?
O4 Tb2 O5 114.70(16) . . ?
O4 Tb2 N8 75.90(14) . . ?
O6 Tb2 N5 143.54(16) . . ?
O6 Tb2 N7 76.31(15) . . ?
O6 Tb2 N6 90.68(15) . . ?
O6 Tb2 O5 117.00(16) . . ?
O6 Tb2 N8 84.10(12) . . ?
N5 Tb2 N7 68.13(16) . . ?
N5 Tb2 N6 69.19(16) . . ?
N5 Tb2 N8 131.28(13) . . ?
N7 Tb2 N8 148.08(13) . . ?
N6 Tb2 N7 68.13(16) . . ?
N6 Tb2 N8 137.87(14) . . ?
O5 Tb2 N5 87.71(16) . . ?
O5 Tb2 N7 141.07(15) . . ?
O5 Tb2 N6 75.01(16) . . ?
O5 Tb2 N8 70.55(13) . . ?
O7 Tb3 N11 139.22(16) . . ?
O7 Tb3 O8 120.21(16) . . ?
O7 Tb3 N9 74.31(16) . . ?
O7 Tb3 N10 86.48(17) . . ?
O7 Tb3 N12 77.59(14) . 1_655 ?
N11 Tb3 N12 143.17(14) . 1_655 ?
O9 Tb3 O7 118.04(16) . . ?
O9 Tb3 N11 76.81(16) . . ?
O9 Tb3 O8 109.56(16) . . ?
O9 Tb3 N9 90.59(15) . . ?
O9 Tb3 N10 143.38(16) . . ?
O9 Tb3 N12 85.84(13) . 1_655 ?
O8 Tb3 N11 83.68(15) . . ?
O8 Tb3 N9 140.15(16) . . ?
O8 Tb3 N10 74.73(16) . . ?
O8 Tb3 N12 71.80(14) . 1_655 ?
N9 Tb3 N11 67.46(16) . . ?
N9 Tb3 N12 145.91(14) . 1_655 ?
N10 Tb3 N11 67.40(16) . . ?
N10 Tb3 N9 69.17(16) . . ?
N10 Tb3 N12 128.00(14) . 1_655 ?
O11 Tb4 N14 75.30(16) . . ?
O11 Tb4 N15 141.37(16) . . ?
O11 Tb4 N13 85.62(15) . . ?
O11 Tb4 N16 71.92(14) . . ?
O10 Tb4 O11 109.44(15) . . ?
O10 Tb4 O12 118.52(16) . . ?
O10 Tb4 N14 143.26(16) . . ?
O10 Tb4 N15 91.00(16) . . ?
O10 Tb4 N13 76.19(16) . . ?
O10 Tb4 N16 74.42(14) . . ?
O12 Tb4 O11 118.75(16) . . ?
O12 Tb4 N14 86.66(16) . . ?
O12 Tb4 N15 74.48(16) . . ?
O12 Tb4 N13 139.47(16) . . ?
O12 Tb4 N16 86.17(14) . . ?
N14 Tb4 N15 69.23(16) . . ?
N14 Tb4 N13 67.74(16) . . ?
N14 Tb4 N16 137.59(14) . . ?
N15 Tb4 N13 67.37(16) . . ?
N15 Tb4 N16 146.58(14) . . ?
N13 Tb4 N16 133.91(14) . . ?
O2 Tb1 O1 120.47(16) . . ?
O2 Tb1 N1 139.56(16) . . ?
O2 Tb1 N2 74.67(16) . . ?
O2 Tb1 N3 84.73(16) . . ?
O2 Tb1 N4 71.02(13) . . ?
O1 Tb1 N1 75.06(15) . . ?
O1 Tb1 N2 89.82(16) . . ?
O1 Tb1 N3 141.68(15) . . ?
O1 Tb1 N4 73.05(13) . . ?
O3 Tb1 O2 111.46(16) . . ?
O3 Tb1 O1 114.03(16) . . ?
O3 Tb1 N1 90.89(16) . . ?
O3 Tb1 N2 143.40(16) . . ?
O3 Tb1 N3 76.33(15) . . ?
O3 Tb1 N4 89.52(13) . . ?
N1 Tb1 N4 145.17(13) . . ?
N2 Tb1 N1 67.93(16) . . ?
N2 Tb1 N3 68.19(16) . . ?
N2 Tb1 N4 125.10(14) . . ?
N3 Tb1 N1 67.78(15) . . ?
N3 Tb1 N4 145.26(13) . . ?
C165 O11 Tb4 141.6(4) . . ?
C53 O4 Tb2 144.7(4) . . ?
C15 O2 Tb1 143.7(4) . . ?
H13C C137 H13D 107.8 . . ?
N9 C137 H13C 109.1 . . ?
N9 C137 H13D 109.1 . . ?
N9 C137 C138 112.5(5) . . ?
C138 C137 H13C 109.1 . . ?
C138 C137 H13D 109.1 . . ?
C103 O7 Tb3 143.0(4) . . ?
C77 O6 Tb2 141.3(4) . . ?
C3 O1 Tb1 142.9(4) . . ?
C140 N11 Tb3 105.8(3) . . ?
C140 N11 C141 110.4(5) . . ?
C140 N11 C125 109.9(4) . . ?
C141 N11 Tb3 114.4(4) . . ?
C125 N11 Tb3 104.2(4) . . ?
C125 N11 C141 111.8(5) . . ?
C127 O9 Tb3 139.5(4) . . ?
C153 O10 Tb4 141.3(4) . . ?
C87 N5 Tb2 104.8(3) . . ?
C51 N5 Tb2 107.6(3) . . ?
C51 N5 C87 107.7(4) . . ?
C51 N5 C92 111.3(5) . . ?
C92 N5 Tb2 114.7(3) . . ?
C92 N5 C87 110.5(5) . . ?
C91 N7 Tb2 105.4(3) . . ?
C90 N7 Tb2 114.9(4) . . ?
C90 N7 C91 111.2(4) . . ?
C75 N7 Tb2 106.4(3) . . ?
C75 N7 C91 108.3(5) . . ?
C75 N7 C90 110.3(5) . . ?
C177 O12 Tb4 144.4(4) . . ?
C55 C54 C58 120.1(6) . . ?
C55 C54 C53 118.6(6) . . ?
C53 C54 C58 121.2(5) . . ?
C115 O8 Tb3 143.1(4) . . ?
C88 N6 Tb2 114.0(3) . . ?
C63 N6 Tb2 105.9(3) . . ?
C63 N6 C88 111.5(5) . . ?
C89 N6 Tb2 106.5(3) . . ?
C89 N6 C88 111.0(5) . . ?
C89 N6 C63 107.6(4) . . ?
C137 N9 Tb3 113.6(3) . . ?
C101 N9 Tb3 105.8(3) . . ?
C101 N9 C137 112.4(5) . . ?
C142 N9 Tb3 107.5(3) . . ?
C142 N9 C137 110.0(5) . . ?
C142 N9 C101 107.2(4) . . ?
C27 O3 Tb1 142.8(4) . . ?
C65 O5 Tb2 142.9(4) . . ?
O1 C3 C4 122.1(6) . . ?
O1 C3 C2 119.1(5) . . ?
C2 C3 C4 118.8(5) . . ?
O3 C27 C26 119.7(5) . . ?
O3 C27 C28 121.9(5) . . ?
C26 C27 C28 118.4(5) . . ?
C65 C66 C70 121.9(6) . . ?
C67 C66 C70 120.7(6) . . ?
C67 C66 C65 117.4(6) . . ?
C103 C104 C108 122.8(5) . . ?
C105 C104 C103 117.2(6) . . ?
C105 C104 C108 120.0(6) . . ?
C19 C14 C13 119.4(5) . . ?
C19 C14 C15 119.8(6) . . ?
C15 C14 C13 120.6(6) . . ?
C163 N14 Tb4 103.2(4) . . ?
C163 N14 C188 112.6(5) . . ?
C163 N14 C189 107.4(5) . . ?
C188 N14 Tb4 115.8(4) . . ?
C189 N14 Tb4 105.2(4) . . ?
C189 N14 C188 111.8(5) . . ?
C191 N15 Tb4 106.8(4) . . ?
C191 N15 C175 106.6(5) . . ?
C175 N15 Tb4 104.8(4) . . ?
C190 N15 Tb4 113.1(4) . . ?
C190 N15 C191 112.0(5) . . ?
C190 N15 C175 113.0(5) . . ?
C138 N10 Tb3 105.1(3) . . ?
C138 N10 C139 110.8(5) . . ?
C138 N10 C113 107.9(5) . . ?
C139 N10 Tb3 116.6(3) . . ?
C139 N10 C113 112.4(5) . . ?
C113 N10 Tb3 103.3(4) . . ?
N5 C87 H87A 108.9 . . ?
N5 C87 H87B 108.9 . . ?
N5 C87 C88 113.5(5) . . ?
H87A C87 H87B 107.7 . . ?
C88 C87 H87A 108.9 . . ?
C88 C87 H87B 108.9 . . ?
C153 C154 C158 121.1(5) . . ?
C155 C154 C153 117.5(5) . . ?
C155 C154 C158 121.4(5) . . ?
C168 C169 H169 119.0 . . ?
C168 C169 C164 122.0(6) . . ?
C164 C169 H169 119.0 . . ?
N15 C191 H19A 109.2 . . ?
N15 C191 H19B 109.2 . . ?
N15 C191 C192 111.9(5) . . ?
H19A C191 H19B 107.9 . . ?
C192 C191 H19A 109.2 . . ?
C192 C191 H19B 109.2 . . ?
C115 C114 C113 120.2(5) . . ?
C119 C114 C115 121.8(6) . . ?
C119 C114 C113 117.8(6) . . ?
N6 C88 C87 112.9(5) . . ?
N6 C88 H88A 109.0 . . ?
N6 C88 H88B 109.0 . . ?
C87 C88 H88A 109.0 . . ?
C87 C88 H88B 109.0 . . ?
H88A C88 H88B 107.8 . . ?
H38A C38 H38B 107.8 . . ?
N2 C38 H38A 109.1 . . ?
N2 C38 H38B 109.1 . . ?
N2 C38 C37 112.4(5) . . ?
C37 C38 H38A 109.1 . . ?
C37 C38 H38B 109.1 . . ?
N14 C163 H16A 108.2 . . ?
N14 C163 H16B 108.2 . . ?
N14 C163 C164 116.4(5) . . ?
H16A C163 H16B 107.3 . . ?
C164 C163 H16A 108.2 . . ?
C164 C163 H16B 108.2 . . ?
C151 N13 Tb4 105.7(3) . . ?
C192 N13 Tb4 116.1(4) . . ?
C192 N13 C151 109.6(5) . . ?
C192 N13 C187 111.0(5) . . ?
C187 N13 Tb4 105.8(3) . . ?
C187 N13 C151 108.3(4) . . ?
O10 C153 C154 123.3(5) . . ?
O10 C153 C152 118.1(5) . . ?
C154 C153 C152 118.6(5) . . ?
C171 C170 C172 106.7(5) . . ?
C166 C170 C171 111.7(5) . . ?
C166 C170 C172 113.2(5) . . ?
C173 C170 C171 109.3(6) . . ?
C173 C170 C166 108.5(5) . . ?
C173 C170 C172 107.3(5) . . ?
O8 C115 C114 118.3(5) . . ?
O8 C115 C116 123.4(6) . . ?
C114 C115 C116 118.2(5) . . ?
N7 C91 H91A 109.2 . . ?
N7 C91 H91B 109.2 . . ?
N7 C91 C92 112.1(5) . . ?
H91A C91 H91B 107.9 . . ?
C92 C91 H91A 109.2 . . ?
C92 C91 H91B 109.2 . . ?
C137 C138 H13E 109.0 . . ?
C137 C138 H13F 109.0 . . ?
N10 C138 C137 113.0(5) . . ?
N10 C138 H13E 109.0 . . ?
N10 C138 H13F 109.0 . . ?
H13E C138 H13F 107.8 . . ?
C115 C116 C120 120.9(5) . . ?
C117 C116 C115 117.7(6) . . ?
C117 C116 C120 121.3(5) . . ?
C37 N1 Tb1 114.5(4) . . ?
C37 N1 C1 111.9(5) . . ?
C42 N1 Tb1 104.5(3) . . ?
C42 N1 C37 111.8(5) . . ?
C42 N1 C1 107.4(5) . . ?
C1 N1 Tb1 106.2(3) . . ?
C81 C76 C75 119.1(6) . . ?
C81 C76 C77 121.4(6) . . ?
C77 C76 C75 119.5(5) . . ?
C79 C78 C82 119.5(5) . . ?
C79 C78 C77 118.3(6) . . ?
C77 C78 C82 122.1(5) . . ?
C54 C55 H55 118.2 . . ?
C54 C55 C56 123.6(6) . . ?
C56 C55 H55 118.2 . . ?
C81 C80 C86 122.3(6) . . ?
C79 C80 C81 116.5(6) . . ?
C79 C80 C86 121.2(6) . . ?
C14 C13 H13A 108.1 . . ?
C14 C13 H13B 108.1 . . ?
H13A C13 H13B 107.3 . . ?
N2 C13 C14 116.6(5) . . ?
N2 C13 H13A 108.1 . . ?
N2 C13 H13B 108.1 . . ?
N13 C151 H15A 108.5 . . ?
N13 C151 H15B 108.5 . . ?
N13 C151 C152 114.9(5) . . ?
H15A C151 H15B 107.5 . . ?
C152 C151 H15A 108.5 . . ?
C152 C151 H15B 108.5 . . ?
C38 N2 Tb1 106.0(3) . . ?
C13 N2 Tb1 105.0(3) . . ?
C13 N2 C38 107.1(5) . . ?
C39 N2 Tb1 114.9(3) . . ?
C39 N2 C38 110.9(5) . . ?
C39 N2 C13 112.4(5) . . ?
C27 C26 C25 119.1(5) . . ?
C31 C26 C27 121.7(6) . . ?
C31 C26 C25 119.1(5) . . ?
C76 C81 C80 122.1(6) . . ?
C76 C81 H81 118.9 . . ?
C80 C81 H81 118.9 . . ?
C107 C102 C101 118.6(5) . . ?
C103 C102 C107 119.4(6) . . ?
C103 C102 C101 121.9(5) . . ?
C38 C37 H37A 109.2 . . ?
C38 C37 H37B 109.2 . . ?
N1 C37 C38 111.8(5) . . ?
N1 C37 H37A 109.2 . . ?
N1 C37 H37B 109.2 . . ?
H37A C37 H37B 107.9 . . ?
N5 C51 H51A 108.3 . . ?
N5 C51 H51B 108.3 . . ?
N5 C51 C52 115.9(5) . . ?
H51A C51 H51B 107.4 . . ?
C52 C51 H51A 108.3 . . ?
C52 C51 H51B 108.3 . . ?
C102 C107 H107 118.9 . . ?
C106 C107 C102 122.2(6) . . ?
C106 C107 H107 118.9 . . ?
H59A C59 H59B 109.5 . . ?
H59A C59 H59C 109.5 . . ?
H59B C59 H59C 109.5 . . ?
C58 C59 H59A 109.5 . . ?
C58 C59 H59B 109.5 . . ?
C58 C59 H59C 109.5 . . ?
H12D C122 H12E 109.5 . . ?
H12D C122 H12F 109.5 . . ?
H12E C122 H12F 109.5 . . ?
C120 C122 H12D 109.5 . . ?
C120 C122 H12E 109.5 . . ?
C120 C122 H12F 109.5 . . ?
C131 C130 C129 117.8(6) . . ?
C131 C130 C136 122.9(6) . . ?
C129 C130 C136 119.3(6) . . ?
N7 C90 H90A 109.2 . . ?
N7 C90 H90B 109.2 . . ?
N7 C90 C89 111.9(5) . . ?
H90A C90 H90B 107.9 . . ?
C89 C90 H90A 109.2 . . ?
C89 C90 H90B 109.2 . . ?
O7 C103 C104 120.9(5) . . ?
O7 C103 C102 118.9(5) . . ?
C102 C103 C104 120.2(5) . . ?
H35A C35 H35B 109.5 . . ?
H35A C35 H35C 109.5 . . ?
H35B C35 H35C 109.5 . . ?
C32 C35 H35A 109.5 . . ?
C32 C35 H35B 109.5 . . ?
C32 C35 H35C 109.5 . . ?
C153 C152 C151 118.8(5) . . ?
C157 C152 C153 121.1(5) . . ?
C157 C152 C151 120.0(6) . . ?
N15 C175 H17A 108.2 . . ?
N15 C175 H17B 108.2 . . ?
N15 C175 C176 116.2(5) . . ?
H17A C175 H17B 107.4 . . ?
C176 C175 H17A 108.2 . . ?
C176 C175 H17B 108.2 . . ?
C191 C192 H19C 109.4 . . ?
C191 C192 H19D 109.4 . . ?
N13 C192 C191 111.3(5) . . ?
N13 C192 H19C 109.4 . . ?
N13 C192 H19D 109.4 . . ?
H19C C192 H19D 108.0 . . ?
C66 C70 C72 112.6(6) . . ?
C66 C70 C71 108.6(5) . . ?
C72 C70 C71 105.9(5) . . ?
C73 C70 C66 111.2(5) . . ?
C73 C70 C72 107.6(5) . . ?
C73 C70 C71 110.9(6) . . ?
O5 C65 C66 122.4(5) . . ?
O5 C65 C64 119.5(5) . . ?
C64 C65 C66 118.1(6) . . ?
C154 C155 H155 117.8 . . ?
C156 C155 C154 124.4(6) . . ?
C156 C155 H155 117.8 . . ?
C41 N3 Tb1 114.9(3) . . ?
C41 N3 C25 111.0(5) . . ?
C40 N3 Tb1 105.3(4) . . ?
C40 N3 C41 112.4(5) . . ?
C40 N3 C25 108.0(4) . . ?
C25 N3 Tb1 104.6(3) . . ?
C54 C58 C61 111.2(5) . . ?
C59 C58 C54 108.8(5) . . ?
C59 C58 C61 108.9(5) . . ?
C59 C58 C60 108.2(5) . . ?
C60 C58 C54 113.0(5) . . ?
C60 C58 C61 106.6(6) . . ?
C116 C117 H117 117.7 . . ?
C116 C117 C118 124.6(6) . . ?
C118 C117 H117 117.7 . . ?
C69 C68 C74 120.6(7) . . ?
C67 C68 C69 118.1(6) . . ?
C67 C68 C74 121.3(7) . . ?
H13G C134 H13H 109.5 . . ?
H13G C134 H13I 109.5 . . ?
H13H C134 H13I 109.5 . . ?
C132 C134 H13G 109.5 . . ?
C132 C134 H13H 109.5 . . ?
C132 C134 H13I 109.5 . . ?
C78 C82 C85 111.1(5) . . ?
C84 C82 C78 113.1(5) . . ?
C84 C82 C85 107.9(6) . . ?
C83 C82 C78 108.3(5) . . ?
C83 C82 C85 109.6(5) . . ?
C83 C82 C84 106.8(5) . . ?
C3 C4 C8 120.7(5) . . ?
C5 C4 C3 117.9(6) . . ?
C5 C4 C8 121.4(5) . . ?
C52 C57 H57 119.3 . . ?
C56 C57 H57 119.3 . . ?
C56 C57 C52 121.5(6) . . ?
C131 C126 C125 120.1(5) . . ?
C127 C126 C131 120.0(6) . . ?
C127 C126 C125 119.9(5) . . ?
H15C C159 H15D 109.5 . . ?
H15C C159 H15E 109.5 . . ?
H15D C159 H15E 109.5 . . ?
C158 C159 H15C 109.5 . . ?
C158 C159 H15D 109.5 . . ?
C158 C159 H15E 109.5 . . ?
C130 C131 C126 122.2(6) . . ?
C130 C131 H131 118.9 . . ?
C126 C131 H131 118.9 . . ?
N13 C187 H18A 109.4 . . ?
N13 C187 H18B 109.4 . . ?
N13 C187 C188 111.0(5) . . ?
H18A C187 H18B 108.0 . . ?
C188 C187 H18A 109.4 . . ?
C188 C187 H18B 109.4 . . ?
C154 C158 C159 108.2(5) . . ?
C154 C158 C160 112.4(5) . . ?
C159 C158 C160 106.4(5) . . ?
C161 C158 C154 112.6(5) . . ?
C161 C158 C159 109.9(5) . . ?
C161 C158 C160 107.2(5) . . ?
C14 C19 H19 118.8 . . ?
C14 C19 C18 122.4(6) . . ?
C18 C19 H19 118.8 . . ?
N7 C75 C76 115.3(5) . . ?
N7 C75 H75A 108.4 . . ?
N7 C75 H75B 108.4 . . ?
C76 C75 H75A 108.4 . . ?
C76 C75 H75B 108.4 . . ?
H75A C75 H75B 107.5 . . ?
O11 C165 C166 122.6(5) . . ?
O11 C165 C164 119.0(5) . . ?
C164 C165 C166 118.3(5) . . ?
H11D C112 H11E 109.5 . . ?
H11D C112 H11F 109.5 . . ?
H11E C112 H11F 109.5 . . ?
C106 C112 H11D 109.5 . . ?
C106 C112 H11E 109.5 . . ?
C106 C112 H11F 109.5 . . ?
C4 C5 H5 118.2 . . ?
C4 C5 C6 123.6(6) . . ?
C6 C5 H5 118.2 . . ?
N3 C41 H41A 109.2 . . ?
N3 C41 H41B 109.2 . . ?
N3 C41 C42 112.2(5) . . ?
H41A C41 H41B 107.9 . . ?
C42 C41 H41A 109.2 . . ?
C42 C41 H41B 109.2 . . ?
N10 C139 H13J 109.4 . . ?
N10 C139 H13K 109.4 . . ?
N10 C139 C140 111.1(5) . . ?
H13J C139 H13K 108.0 . . ?
C140 C139 H13J 109.4 . . ?
C140 C139 H13K 109.4 . . ?
N5 C92 C91 112.4(5) . . ?
N5 C92 H92A 109.1 . . ?
N5 C92 H92B 109.1 . . ?
C91 C92 H92A 109.1 . . ?
C91 C92 H92B 109.1 . . ?
H92A C92 H92B 107.9 . . ?
C180 C181 H181 119.6 . . ?
C176 C181 H181 119.6 . . ?
C176 C181 C180 120.9(6) . . ?
C181 C180 C186 121.7(6) . . ?
C179 C180 C181 117.4(6) . . ?
C179 C180 C186 120.9(6) . . ?
C149 C148 H148 120.8 . . ?
C149 C148 C147 118.4(6) . . ?
C147 C148 H148 120.8 . . ?
C104 C108 C111 112.1(5) . . ?
C110 C108 C104 109.2(5) . . ?
C110 C108 C111 107.5(6) . . ?
C109 C108 C104 111.4(6) . . ?
C109 C108 C110 109.3(6) . . ?
C109 C108 C111 107.2(6) . . ?
Tb3 N12 H12R 106.0 1_455 . ?
Tb3 N12 H12S 106.0 1_455 . ?
H12R N12 H12S 106.3 . . ?
C143 N12 Tb3 125.3(2) . 1_455 ?
C143 N12 H12R 106.0 . . ?
C143 N12 H12S 106.0 . . ?
C82 C85 H85A 109.5 . . ?
C82 C85 H85B 109.5 . . ?
C82 C85 H85C 109.5 . . ?
H85A C85 H85B 109.5 . . ?
H85A C85 H85C 109.5 . . ?
H85B C85 H85C 109.5 . . ?
H21A C21 H21B 109.5 . . ?
H21A C21 H21C 109.5 . . ?
H21B C21 H21C 109.5 . . ?
C20 C21 H21A 109.5 . . ?
C20 C21 H21B 109.5 . . ?
C20 C21 H21C 109.5 . . ?
C169 C168 C167 117.7(6) . . ?
C169 C168 C174 121.7(6) . . ?
C167 C168 C174 120.6(6) . . ?
N1 C42 C41 112.3(5) . . ?
N1 C42 H42A 109.1 . . ?
N1 C42 H42B 109.1 . . ?
C41 C42 H42A 109.1 . . ?
C41 C42 H42B 109.1 . . ?
H42A C42 H42B 107.9 . . ?
C134 C132 C128 109.6(5) . . ?
C133 C132 C134 110.5(5) . . ?
C133 C132 C128 108.7(5) . . ?
C135 C132 C134 106.3(5) . . ?
C135 C132 C128 112.7(5) . . ?
C135 C132 C133 109.0(5) . . ?
C158 C160 H16C 109.5 . . ?
C158 C160 H16D 109.5 . . ?
C158 C160 H16E 109.5 . . ?
H16C C160 H16D 109.5 . . ?
H16C C160 H16E 109.5 . . ?
H16D C160 H16E 109.5 . . ?
C70 C72 H72A 109.5 . . ?
C70 C72 H72B 109.5 . . ?
C70 C72 H72C 109.5 . . ?
H72A C72 H72B 109.5 . . ?
H72A C72 H72C 109.5 . . ?
H72B C72 H72C 109.5 . . ?
N11 C140 C139 112.6(5) . . ?
N11 C140 H14A 109.1 . . ?
N11 C140 H14B 109.1 . . ?
C139 C140 H14A 109.1 . . ?
C139 C140 H14B 109.1 . . ?
H14A C140 H14B 107.8 . . ?
O9 C127 C126 118.5(5) . . ?
O9 C127 C128 122.6(6) . . ?
C126 C127 C128 118.9(5) . . ?
C78 C79 H79 118.0 . . ?
C80 C79 C78 124.0(6) . . ?
C80 C79 H79 118.0 . . ?
C130 C129 H129 118.7 . . ?
C128 C129 C130 122.6(6) . . ?
C128 C129 H129 118.7 . . ?
O2 C15 C14 118.2(5) . . ?
O2 C15 C16 122.7(5) . . ?
C16 C15 C14 119.1(6) . . ?
H34A C34 H34B 109.5 . . ?
H34A C34 H34C 109.5 . . ?
H34B C34 H34C 109.5 . . ?
C32 C34 H34A 109.5 . . ?
C32 C34 H34B 109.5 . . ?
C32 C34 H34C 109.5 . . ?
N9 C101 C102 117.2(5) . . ?
N9 C101 H10G 108.0 . . ?
N9 C101 H10H 108.0 . . ?
C102 C101 H10G 108.0 . . ?
C102 C101 H10H 108.0 . . ?
H10G C101 H10H 107.3 . . ?
N2 C39 H39A 109.0 . . ?
N2 C39 H39B 109.0 . . ?
N2 C39 C40 112.9(5) . . ?
H39A C39 H39B 107.8 . . ?
C40 C39 H39A 109.0 . . ?
C40 C39 H39B 109.0 . . ?
C170 C171 H17C 109.5 . . ?
C170 C171 H17D 109.5 . . ?
C170 C171 H17E 109.5 . . ?
H17C C171 H17D 109.5 . . ?
H17C C171 H17E 109.5 . . ?
H17D C171 H17E 109.5 . . ?
C165 C166 C170 122.1(5) . . ?
C167 C166 C170 120.2(5) . . ?
C167 C166 C165 117.7(6) . . ?
N14 C188 C187 113.3(5) . . ?
N14 C188 H18C 108.9 . . ?
N14 C188 H18D 108.9 . . ?
C187 C188 H18C 108.9 . . ?
C187 C188 H18D 108.9 . . ?
H18C C188 H18D 107.7 . . ?
N1 C1 H1A 108.7 . . ?
N1 C1 H1B 108.7 . . ?
H1A C1 H1B 107.6 . . ?
C2 C1 N1 114.2(5) . . ?
C2 C1 H1A 108.7 . . ?
C2 C1 H1B 108.7 . . ?
N11 C141 H14C 109.2 . . ?
N11 C141 H14D 109.2 . . ?
H14C C141 H14D 107.9 . . ?
C142 C141 N11 112.2(5) . . ?
C142 C141 H14C 109.2 . . ?
C142 C141 H14D 109.2 . . ?
H10A C100 H10B 109.5 . . ?
H10A C100 H10C 109.5 . . ?
H10B C100 H10C 109.5 . . ?
C93 C100 H10A 109.5 . . ?
C93 C100 H10B 109.5 . . ?
C93 C100 H10C 109.5 . . ?
C31 C30 C36 121.8(6) . . ?
C29 C30 C36 120.6(6) . . ?
C29 C30 C31 117.6(6) . . ?
N3 C40 C39 112.7(5) . . ?
N3 C40 H40A 109.0 . . ?
N3 C40 H40B 109.0 . . ?
C39 C40 H40A 109.0 . . ?
C39 C40 H40B 109.0 . . ?
H40A C40 H40B 107.8 . . ?
C145 C146 H146 119.5 . . ?
C147 C146 H146 119.5 . . ?
C147 C146 C145 121.1(6) . . ?
C181 C176 C175 117.2(6) . . ?
C181 C176 C177 122.9(6) . . ?
C177 C176 C175 119.6(5) . . ?
C108 C110 H11G 109.5 . . ?
C108 C110 H11H 109.5 . . ?
C108 C110 H11I 109.5 . . ?
H11G C110 H11H 109.5 . . ?
H11G C110 H11I 109.5 . . ?
H11H C110 H11I 109.5 . . ?
C47 C46 H46 120.2 . . ?
C47 C46 C45 119.5(6) . . ?
C45 C46 H46 120.2 . . ?
O12 C177 C176 119.0(5) . . ?
O12 C177 C178 124.9(5) . . ?
C176 C177 C178 116.2(5) . . ?
C169 C164 C163 120.6(6) . . ?
C169 C164 C165 120.4(6) . . ?
C165 C164 C163 119.0(5) . . ?
C57 C52 C51 119.1(5) . . ?
C57 C52 C53 119.9(6) . . ?
C53 C52 C51 120.7(5) . . ?
C158 C161 H16F 109.5 . . ?
C158 C161 H16G 109.5 . . ?
C158 C161 H16H 109.5 . . ?
H16F C161 H16G 109.5 . . ?
H16F C161 H16H 109.5 . . ?
H16G C161 H16H 109.5 . . ?
C108 C111 H11J 109.5 . . ?
C108 C111 H11K 109.5 . . ?
C108 C111 H11L 109.5 . . ?
H11J C111 H11K 109.5 . . ?
H11J C111 H11L 109.5 . . ?
H11K C111 H11L 109.5 . . ?
H12G C123 H12H 109.5 . . ?
H12G C123 H12I 109.5 . . ?
H12H C123 H12I 109.5 . . ?
C120 C123 H12G 109.5 . . ?
C120 C123 H12H 109.5 . . ?
C120 C123 H12I 109.5 . . ?
C180 C179 H179 117.8 . . ?
C180 C179 C178 124.4(6) . . ?
C178 C179 H179 117.8 . . ?
C44 C49 H49 118.8 . . ?
C44 C49 C48 122.5(6) . . ?
C48 C49 H49 118.8 . . ?
O6 C77 C76 119.1(5) . . ?
O6 C77 C78 123.1(5) . . ?
C78 C77 C76 117.8(5) . . ?
N6 C63 H63A 108.2 . . ?
N6 C63 H63B 108.2 . . ?
N6 C63 C64 116.3(5) . . ?
H63A C63 H63B 107.4 . . ?
C64 C63 H63A 108.2 . . ?
C64 C63 H63B 108.2 . . ?
N6 C89 C90 112.7(5) . . ?
N6 C89 H89A 109.0 . . ?
N6 C89 H89B 109.0 . . ?
C90 C89 H89A 109.0 . . ?
C90 C89 H89B 109.0 . . ?
H89A C89 H89B 107.8 . . ?
H9A C9 H9B 109.5 . . ?
H9A C9 H9C 109.5 . . ?
H9B C9 H9C 109.5 . . ?
C8 C9 H9A 109.5 . . ?
C8 C9 H9B 109.5 . . ?
C8 C9 H9C 109.5 . . ?
C68 C69 H69 119.9 . . ?
C68 C69 C64 120.2(6) . . ?
C64 C69 H69 119.9 . . ?
C117 C118 C124 121.4(6) . . ?
C117 C118 C119 117.3(5) . . ?
C119 C118 C124 121.3(6) . . ?
C3 C2 C1 120.1(5) . . ?
C3 C2 C7 120.5(5) . . ?
C7 C2 C1 119.1(5) . . ?
Tb4 N16 H16I 103.9 . . ?
Tb4 N16 H16J 103.9 . . ?
H16I N16 H16J 105.4 . . ?
C193 N16 Tb4 133.4(3) . . ?
C193 N16 H16I 103.9 . . ?
C193 N16 H16J 103.9 . . ?
N9 C142 C141 112.3(5) . . ?
N9 C142 H14E 109.2 . . ?
N9 C142 H14F 109.2 . . ?
C141 C142 H14E 109.2 . . ?
C141 C142 H14F 109.2 . . ?
H14E C142 H14F 107.9 . . ?
H12J C121 H12K 109.5 . . ?
H12J C121 H12L 109.5 . . ?
H12K C121 H12L 109.5 . . ?
C120 C121 H12J 109.5 . . ?
C120 C121 H12K 109.5 . . ?
C120 C121 H12L 109.5 . . ?
C107 C106 C112 121.6(6) . . ?
C107 C106 C105 116.7(6) . . ?
C105 C106 C112 121.7(6) . . ?
C49 C44 C43 121.6(5) . . ?
C45 C44 C49 116.5(5) . . ?
C45 C44 C43 121.8(5) . . ?
C16 C17 H17 118.3 . . ?
C16 C17 C18 123.4(6) . . ?
C18 C17 H17 118.3 . . ?
C82 C84 H84A 109.5 . . ?
C82 C84 H84B 109.5 . . ?
C82 C84 H84C 109.5 . . ?
H84A C84 H84B 109.5 . . ?
H84A C84 H84C 109.5 . . ?
H84B C84 H84C 109.5 . . ?
C127 C128 C132 121.4(5) . . ?
C129 C128 C132 120.1(5) . . ?
C129 C128 C127 118.4(6) . . ?
N11 C125 C126 114.0(5) . . ?
N11 C125 H12M 108.7 . . ?
N11 C125 H12N 108.7 . . ?
C126 C125 H12M 108.7 . . ?
C126 C125 H12N 108.7 . . ?
H12M C125 H12N 107.6 . . ?
C4 C8 C9 108.9(5) . . ?
C4 C8 C11 112.1(5) . . ?
C4 C8 C10 112.1(5) . . ?
C11 C8 C9 107.2(6) . . ?
C10 C8 C9 110.6(5) . . ?
C10 C8 C11 105.8(6) . . ?
C168 C167 C166 124.0(6) . . ?
C168 C167 H167 118.0 . . ?
C166 C167 H167 118.0 . . ?
C148 C149 H149 118.9 . . ?
C148 C149 C144 122.2(6) . . ?
C144 C149 H149 118.9 . . ?
C104 C105 C106 124.2(6) . . ?
C104 C105 H105 117.9 . . ?
C106 C105 H105 117.9 . . ?
O4 C53 C54 122.8(5) . . ?
O4 C53 C52 118.2(5) . . ?
C52 C53 C54 119.0(5) . . ?
C05Q C04B H04B 119.7 . . ?
C05W C04B H04B 119.7 . . ?
C05W C04B C05Q 120.6(5) . . ?
C30 C36 H36A 109.5 . . ?
C30 C36 H36B 109.5 . . ?
C30 C36 H36C 109.5 . . ?
H36A C36 H36B 109.5 . . ?
H36A C36 H36C 109.5 . . ?
H36B C36 H36C 109.5 . . ?
C21 C20 C16 112.7(5) . . ?
C21 C20 C22 109.4(5) . . ?
C21 C20 C23 106.5(5) . . ?
C16 C20 C22 107.8(5) . . ?
C23 C20 C16 113.2(6) . . ?
C23 C20 C22 107.0(5) . . ?
H50A C50 H50B 109.5 . . ?
H50A C50 H50C 109.5 . . ?
H50B C50 H50C 109.5 . . ?
C43 C50 H50A 109.5 . . ?
C43 C50 H50B 109.5 . . ?
C43 C50 H50C 109.5 . . ?
C170 C172 H17F 109.5 . . ?
C170 C172 H17G 109.5 . . ?
C170 C172 H17H 109.5 . . ?
H17F C172 H17G 109.5 . . ?
H17F C172 H17H 109.5 . . ?
H17G C172 H17H 109.5 . . ?
C149 C144 C145 117.6(5) . . ?
C149 C144 C143 119.4(5) . . ?
C145 C144 C143 123.0(5) . . ?
H18E C183 H18F 109.5 . . ?
H18E C183 H18G 109.5 . . ?
H18F C183 H18G 109.5 . . ?
C182 C183 H18E 109.5 . . ?
C182 C183 H18F 109.5 . . ?
C182 C183 H18G 109.5 . . ?
N10 C113 H11M 108.4 . . ?
N10 C113 H11N 108.4 . . ?
C114 C113 N10 115.3(5) . . ?
C114 C113 H11M 108.4 . . ?
C114 C113 H11N 108.4 . . ?
H11M C113 H11N 107.5 . . ?
Tb1 N4 H4A 104.0 . . ?
Tb1 N4 H4B 104.0 . . ?
H4A N4 H4B 105.5 . . ?
C43 N4 Tb1 132.7(2) . . ?
C43 N4 H4A 104.0 . . ?
C43 N4 H4B 104.0 . . ?
C116 C120 C122 109.5(5) . . ?
C123 C120 C116 112.1(5) . . ?
C123 C120 C122 108.1(5) . . ?
C121 C120 C116 111.9(5) . . ?
C121 C120 C122 108.4(5) . . ?
C121 C120 C123 106.7(5) . . ?
C2 C7 H7 119.5 . . ?
C6 C7 C2 120.9(6) . . ?
C6 C7 H7 119.5 . . ?
C80 C86 H86A 109.5 . . ?
C80 C86 H86B 109.5 . . ?
C80 C86 H86C 109.5 . . ?
H86A C86 H86B 109.5 . . ?
H86A C86 H86C 109.5 . . ?
H86B C86 H86C 109.5 . . ?
C65 C64 C63 120.5(5) . . ?
C65 C64 C69 121.8(6) . . ?
C69 C64 C63 117.5(6) . . ?
H16K C162 H16L 109.5 . . ?
H16K C162 H16M 109.5 . . ?
H16L C162 H16M 109.5 . . ?
C156 C162 H16K 109.5 . . ?
C156 C162 H16L 109.5 . . ?
C156 C162 H16M 109.5 . . ?
C118 C124 H12O 109.5 . . ?
C118 C124 H12P 109.5 . . ?
C118 C124 H12Q 109.5 . . ?
H12O C124 H12P 109.5 . . ?
H12O C124 H12Q 109.5 . . ?
H12P C124 H12Q 109.5 . . ?
C26 C25 N3 115.8(5) . . ?
C26 C25 H25A 108.3 . . ?
C26 C25 H25B 108.3 . . ?
N3 C25 H25A 108.3 . . ?
N3 C25 H25B 108.3 . . ?
H25A C25 H25B 107.4 . . ?
C152 C157 H157 119.5 . . ?
C152 C157 C156 121.0(6) . . ?
C156 C157 H157 119.5 . . ?
C114 C119 C118 120.3(6) . . ?
C114 C119 H119 119.8 . . ?
C118 C119 H119 119.8 . . ?
C66 C67 H67 117.8 . . ?
C68 C67 C66 124.4(6) . . ?
C68 C67 H67 117.8 . . ?
C8 C11 H11A 109.5 . . ?
C8 C11 H11B 109.5 . . ?
C8 C11 H11C 109.5 . . ?
H11A C11 H11B 109.5 . . ?
H11A C11 H11C 109.5 . . ?
H11B C11 H11C 109.5 . . ?
C130 C136 H13L 109.5 . . ?
C130 C136 H13M 109.5 . . ?
C130 C136 H13N 109.5 . . ?
H13L C136 H13M 109.5 . . ?
H13L C136 H13N 109.5 . . ?
H13M C136 H13N 109.5 . . ?
H12A C12 H12B 109.5 . . ?
H12A C12 H12C 109.5 . . ?
H12B C12 H12C 109.5 . . ?
C6 C12 H12A 109.5 . . ?
C6 C12 H12B 109.5 . . ?
C6 C12 H12C 109.5 . . ?
C168 C174 H17I 109.5 . . ?
C168 C174 H17J 109.5 . . ?
C168 C174 H17K 109.5 . . ?
H17I C174 H17J 109.5 . . ?
H17I C174 H17K 109.5 . . ?
H17J C174 H17K 109.5 . . ?
C195 C194 C193 117.2(5) . . ?
C199 C194 C195 118.7(6) . . ?
C199 C194 C193 123.9(5) . . ?
C132 C133 H13O 109.5 . . ?
C132 C133 H13P 109.5 . . ?
C132 C133 H13Q 109.5 . . ?
H13O C133 H13P 109.5 . . ?
H13O C133 H13Q 109.5 . . ?
H13P C133 H13Q 109.5 . . ?
H24A C24 H24B 109.5 . . ?
H24A C24 H24C 109.5 . . ?
H24B C24 H24C 109.5 . . ?
C18 C24 H24A 109.5 . . ?
C18 C24 H24B 109.5 . . ?
C18 C24 H24C 109.5 . . ?
C196 C197 H197 120.7 . . ?
C198 C197 H197 120.7 . . ?
C198 C197 C196 118.7(6) . . ?
C82 C83 H83A 109.5 . . ?
C82 C83 H83B 109.5 . . ?
C82 C83 H83C 109.5 . . ?
H83A C83 H83B 109.5 . . ?
H83A C83 H83C 109.5 . . ?
H83B C83 H83C 109.5 . . ?
C26 C31 C30 121.0(6) . . ?
C26 C31 H31 119.5 . . ?
C30 C31 H31 119.5 . . ?
C132 C135 H13R 109.5 . . ?
C132 C135 H13S 109.5 . . ?
C132 C135 H13T 109.5 . . ?
H13R C135 H13S 109.5 . . ?
H13R C135 H13T 109.5 . . ?
H13S C135 H13T 109.5 . . ?
C155 C156 C162 122.1(6) . . ?
C155 C156 C157 117.4(6) . . ?
C157 C156 C162 120.6(6) . . ?
C178 C182 C183 110.0(6) . . ?
C178 C182 C185 108.9(6) . . ?
C184 C182 C183 107.0(7) . . ?
C184 C182 C178 113.8(6) . . ?
C184 C182 C185 106.6(6) . . ?
C185 C182 C183 110.5(6) . . ?
C46 C47 H47 120.2 . . ?
C46 C47 C48 119.6(7) . . ?
C48 C47 H47 120.2 . . ?
C194 C195 H195 119.4 . . ?
C194 C195 C196 121.2(6) . . ?
C196 C195 H195 119.4 . . ?
C146 C145 C144 120.7(6) . . ?
C146 C145 H145 119.7 . . ?
C144 C145 H145 119.7 . . ?
N14 C189 H18H 108.7 . . ?
N14 C189 H18I 108.7 . . ?
N14 C189 C190 114.1(5) . . ?
H18H C189 H18I 107.6 . . ?
C190 C189 H18H 108.7 . . ?
C190 C189 H18I 108.7 . . ?
H62A C62 H62B 109.5 . . ?
H62A C62 H62C 109.5 . . ?
H62B C62 H62C 109.5 . . ?
C56 C62 H62A 109.5 . . ?
C56 C62 H62B 109.5 . . ?
C56 C62 H62C 109.5 . . ?
H33A C33 H33B 109.5 . . ?
H33A C33 H33C 109.5 . . ?
H33B C33 H33C 109.5 . . ?
C32 C33 H33A 109.5 . . ?
C32 C33 H33B 109.5 . . ?
C32 C33 H33C 109.5 . . ?
C55 C56 C62 121.1(6) . . ?
C57 C56 C55 117.3(6) . . ?
C57 C56 C62 121.5(6) . . ?
C44 C43 H43 107.1 . . ?
C50 C43 C44 110.7(4) . . ?
C50 C43 H43 107.1 . . ?
N4 C43 C44 114.7(3) . . ?
N4 C43 C50 109.7(3) . . ?
N4 C43 H43 107.1 . . ?
C194 C199 H199 119.9 . . ?
C198 C199 C194 120.2(6) . . ?
C198 C199 H199 119.9 . . ?
C148 C147 H147 120.0 . . ?
C146 C147 C148 120.0(6) . . ?
C146 C147 H147 120.0 . . ?
C30 C29 H29 117.7 . . ?
C30 C29 C28 124.6(6) . . ?
C28 C29 H29 117.7 . . ?
C35 C32 C34 107.6(5) . . ?
C33 C32 C35 108.0(5) . . ?
C33 C32 C34 110.4(5) . . ?
C28 C32 C35 112.1(5) . . ?
C28 C32 C34 110.5(5) . . ?
C28 C32 C33 108.2(5) . . ?
H20A C200 H20B 109.5 . . ?
H20A C200 H20C 109.5 . . ?
H20B C200 H20C 109.5 . . ?
C193 C200 H20A 109.5 . . ?
C193 C200 H20B 109.5 . . ?
C193 C200 H20C 109.5 . . ?
C04B C05Q H05Q 120.2 . . ?
C06J C05Q C04B 119.7(5) . . ?
C06J C05Q H05Q 120.2 . . ?
C108 C109 H10I 109.5 . . ?
C108 C109 H10J 109.5 . . ?
C108 C109 H10K 109.5 . . ?
H10I C109 H10J 109.5 . . ?
H10I C109 H10K 109.5 . . ?
H10J C109 H10K 109.5 . . ?
C5 C6 C12 120.6(6) . . ?
C7 C6 C5 118.2(6) . . ?
C7 C6 C12 121.2(6) . . ?
C46 C45 H45 118.7 . . ?
C44 C45 C46 122.5(6) . . ?
C44 C45 H45 118.7 . . ?
H15F C150 H15G 109.5 . . ?
H15F C150 H15H 109.5 . . ?
H15G C150 H15H 109.5 . . ?
C143 C150 H15F 109.5 . . ?
C143 C150 H15G 109.5 . . ?
C143 C150 H15H 109.5 . . ?
C04B C05W C070 120.4(5) . . ?
C067 C05W C04B 117.8(5) . . ?
C067 C05W C070 121.7(5) . . ?
C49 C48 H48 120.4 . . ?
C47 C48 C49 119.3(7) . . ?
C47 C48 H48 120.4 . . ?
Tb2 N8 H8A 105.8 . . ?
Tb2 N8 H8B 105.8 . . ?
H8A N8 H8B 106.2 . . ?
C93 N8 Tb2 126.1(2) . . ?
C93 N8 H8A 105.8 . . ?
C93 N8 H8B 105.8 . . ?
C15 C16 C20 121.8(6) . . ?
C17 C16 C15 118.1(6) . . ?
C17 C16 C20 120.2(6) . . ?
C8 C10 H10D 109.5 . . ?
C8 C10 H10E 109.5 . . ?
C8 C10 H10F 109.5 . . ?
H10D C10 H10E 109.5 . . ?
H10D C10 H10F 109.5 . . ?
H10E C10 H10F 109.5 . . ?
C58 C61 H61A 109.5 . . ?
C58 C61 H61B 109.5 . . ?
C58 C61 H61C 109.5 . . ?
H61A C61 H61B 109.5 . . ?
H61A C61 H61C 109.5 . . ?
H61B C61 H61C 109.5 . . ?
C170 C173 H17L 109.5 . . ?
C170 C173 H17M 109.5 . . ?
C170 C173 H17N 109.5 . . ?
H17L C173 H17M 109.5 . . ?
H17L C173 H17N 109.5 . . ?
H17M C173 H17N 109.5 . . ?
C06T C063 C05N 120.0 . . ?
C06T C063 C06S 118.2(7) . . ?
C05N C063 C06S 121.7(7) . . ?
C063 C06T H06T 120.0 . . ?
C063 C06T C05S 120.0 . . ?
C05S C06T H06T 120.0 . . ?
C06T C05S H05S 120.0 . . ?
C04R C05S C06T 120.0 . . ?
C04R C05S H05S 120.0 . . ?
C05S C04R H04R 120.0 . . ?
C05S C04R C054 120.0 . . ?
C054 C04R H04R 120.0 . . ?
C04R C054 H054 120.0 . . ?
C05N C054 C04R 120.0 . . ?
C05N C054 H054 120.0 . . ?
C063 C05N H05N 120.0 . . ?
C054 C05N C063 120.0 . . ?
C054 C05N H05N 120.0 . . ?
C99 C94 C93 121.7(5) . . ?
C99 C94 C95 118.7(6) . . ?
C95 C94 C93 119.5(5) . . ?
C100 C93 C94 111.2(4) . . ?
C100 C93 H93 107.3 . . ?
N8 C93 C100 109.0(4) . . ?
N8 C93 C94 114.6(3) . . ?
N8 C93 H93 107.3 . . ?
C94 C93 H93 107.3 . . ?
C20 C22 H22A 109.5 . . ?
C20 C22 H22B 109.5 . . ?
C20 C22 H22C 109.5 . . ?
H22A C22 H22B 109.5 . . ?
H22A C22 H22C 109.5 . . ?
H22B C22 H22C 109.5 . . ?
C05W C067 H067 119.1 . . ?
C05W C067 C068 121.8(4) . . ?
C068 C067 H067 119.1 . . ?
C067 C068 H068 120.0 . . ?
C06J C068 C067 120.0(5) . . ?
C06J C068 H068 120.0 . . ?
C68 C74 H74A 109.5 . . ?
C68 C74 H74B 109.5 . . ?
C68 C74 H74C 109.5 . . ?
H74A C74 H74B 109.5 . . ?
H74A C74 H74C 109.5 . . ?
H74B C74 H74C 109.5 . . ?
N12 C143 C144 113.6(3) . . ?
N12 C143 C150 109.0(4) . . ?
N12 C143 H143 107.0 . . ?
C144 C143 H143 107.0 . . ?
C150 C143 C144 113.0(4) . . ?
C150 C143 H143 107.0 . . ?
N16 C193 C194 116.1(3) . . ?
N16 C193 C200 108.7(4) . . ?
N16 C193 H193 106.2 . . ?
C194 C193 C200 112.6(4) . . ?
C194 C193 H193 106.2 . . ?
C200 C193 H193 106.2 . . ?
C177 C178 C182 121.7(5) . . ?
C179 C178 C177 118.2(6) . . ?
C179 C178 C182 120.2(6) . . ?
C20 C23 H23A 109.5 . . ?
C20 C23 H23B 109.5 . . ?
C20 C23 H23C 109.5 . . ?
H23A C23 H23B 109.5 . . ?
H23A C23 H23C 109.5 . . ?
H23B C23 H23C 109.5 . . ?
C70 C73 H73A 109.5 . . ?
C70 C73 H73B 109.5 . . ?
C70 C73 H73C 109.5 . . ?
H73A C73 H73B 109.5 . . ?
H73A C73 H73C 109.5 . . ?
H73B C73 H73C 109.5 . . ?
C182 C184 H18J 109.5 . . ?
C182 C184 H18K 109.5 . . ?
C182 C184 H18L 109.5 . . ?
H18J C184 H18K 109.5 . . ?
H18J C184 H18L 109.5 . . ?
H18K C184 H18L 109.5 . . ?
C19 C18 C17 117.2(6) . . ?
C19 C18 C24 122.9(6) . . ?
C17 C18 C24 119.9(7) . . ?
C197 C196 C195 119.4(6) . . ?
C197 C196 H196 120.3 . . ?
C195 C196 H196 120.3 . . ?
C180 C186 H18M 109.5 . . ?
C180 C186 H18N 109.5 . . ?
C180 C186 H18O 109.5 . . ?
H18M C186 H18N 109.5 . . ?
H18M C186 H18O 109.5 . . ?
H18N C186 H18O 109.5 . . ?
C05Q C06J H06J 120.0 . . ?
C068 C06J C05Q 120.1(5) . . ?
C068 C06J H06J 120.0 . . ?
C197 C198 C199 121.7(6) . . ?
C197 C198 H198 119.1 . . ?
C199 C198 H198 119.1 . . ?
C58 C60 H60A 109.5 . . ?
C58 C60 H60B 109.5 . . ?
C58 C60 H60C 109.5 . . ?
H60A C60 H60B 109.5 . . ?
H60A C60 H60C 109.5 . . ?
H60B C60 H60C 109.5 . . ?
C182 C185 H18P 109.5 . . ?
C182 C185 H18Q 109.5 . . ?
C182 C185 H18R 109.5 . . ?
H18P C185 H18Q 109.5 . . ?
H18P C185 H18R 109.5 . . ?
H18Q C185 H18R 109.5 . . ?
C96 C97 H97 120.4 . . ?
C96 C97 C98 119.2(7) . . ?
C98 C97 H97 120.4 . . ?
C94 C99 H99 120.1 . . ?
C94 C99 C98 119.9(7) . . ?
C98 C99 H99 120.1 . . ?
C97 C96 H96 119.3 . . ?
C97 C96 C95 121.3(8) . . ?
C95 C96 H96 119.3 . . ?
C27 C28 C32 121.5(5) . . ?
C29 C28 C27 116.7(5) . . ?
C29 C28 C32 121.8(5) . . ?
C063 C06S H06S 93.4 . . ?
N10A C06S C063 120.0(9) . . ?
N10A C06S H06S 93.4 . . ?
N10A C06S C202 122.7(13) . . ?
C202 C06S C063 116.2(11) . . ?
C202 C06S H06S 93.5 . . ?
C70 C71 H71A 109.5 . . ?
C70 C71 H71B 109.5 . . ?
C70 C71 H71C 109.5 . . ?
H71A C71 H71B 109.5 . . ?
H71A C71 H71C 109.5 . . ?
H71B C71 H71C 109.5 . . ?
N15 C190 C189 113.1(5) . . ?
N15 C190 H19E 109.0 . . ?
N15 C190 H19F 109.0 . . ?
C189 C190 H19E 109.0 . . ?
C189 C190 H19F 109.0 . . ?
H19E C190 H19F 107.8 . . ?
C05W C070 H070 108.4 . . ?
N17 C070 C05W 108.8(5) . . ?
N17 C070 H070 108.4 . . ?
N17 C070 C201 110.7(6) . . ?
C201 C070 C05W 112.0(6) . . ?
C201 C070 H070 108.4 . . ?
C94 C95 H95 120.1 . . ?
C96 C95 C94 119.9(7) . . ?
C96 C95 H95 120.1 . . ?
C97 C98 C99 121.0(7) . . ?
C97 C98 H98 119.5 . . ?
C99 C98 H98 119.5 . . ?
C070 N17 H17O 120.0 . . ?
C070 N17 H17P 120.0 . . ?
H17O N17 H17P 120.0 . . ?
C070 C201 H20D 109.5 . . ?
C070 C201 H20E 109.5 . . ?
C070 C201 H20F 109.5 . . ?
H20D C201 H20E 109.5 . . ?
H20D C201 H20F 109.5 . . ?
H20E C201 H20F 109.5 . . ?
C06S N10A H10L 120.0 . . ?
C06S N10A H10M 120.0 . . ?
H10L N10A H10M 120.0 . . ?
C06S C202 H20G 109.5 . . ?
C06S C202 H20H 109.5 . . ?
C06S C202 H20I 109.5 . . ?
H20G C202 H20H 109.5 . . ?
H20G C202 H20I 109.5 . . ?
H20H C202 H20I 109.5 . . ?

loop_
_geom_bond_atom_site_label_1
_geom_bond_atom_site_label_2
_geom_bond_distance
_geom_bond_site_symmetry_2
_geom_bond_publ_flag
Tb2 O4 2.176(4) . ?
Tb2 O6 2.208(4) . ?
Tb2 N5 2.564(5) . ?
Tb2 N7 2.575(5) . ?
Tb2 N6 2.566(5) . ?
Tb2 O5 2.225(4) . ?
Tb2 N8 2.608(3) . ?
Tb3 O7 2.212(4) . ?
Tb3 N11 2.598(5) . ?
Tb3 O9 2.201(4) . ?
Tb3 O8 2.218(4) . ?
Tb3 N9 2.574(5) . ?
Tb3 N10 2.549(5) . ?
Tb3 N12 2.650(3) 1_655 ?
Tb4 O11 2.244(4) . ?
Tb4 O10 2.204(4) . ?
Tb4 O12 2.213(4) . ?
Tb4 N14 2.527(5) . ?
Tb4 N15 2.566(5) . ?
Tb4 N13 2.591(5) . ?
Tb4 N16 2.617(4) . ?
Tb1 O2 2.199(4) . ?
Tb1 O1 2.213(4) . ?
Tb1 O3 2.187(4) . ?
Tb1 N1 2.600(5) . ?
Tb1 N2 2.554(5) . ?
Tb1 N3 2.586(5) . ?
Tb1 N4 2.647(3) . ?
O11 C165 1.309(7) . ?
O4 C53 1.342(7) . ?
O2 C15 1.351(7) . ?
C137 H13C 0.9700 . ?
C137 H13D 0.9700 . ?
C137 N9 1.495(8) . ?
C137 C138 1.540(8) . ?
O7 C103 1.358(7) . ?
O6 C77 1.326(7) . ?
O1 C3 1.337(7) . ?
N11 C140 1.472(7) . ?
N11 C141 1.504(8) . ?
N11 C125 1.484(8) . ?
O9 C127 1.342(7) . ?
O10 C153 1.338(7) . ?
N5 C87 1.498(7) . ?
N5 C51 1.468(8) . ?
N5 C92 1.495(8) . ?
N7 C91 1.496(7) . ?
N7 C90 1.490(7) . ?
N7 C75 1.488(8) . ?
O12 C177 1.324(7) . ?
C54 C55 1.377(9) . ?
C54 C58 1.550(8) . ?
C54 C53 1.419(8) . ?
O8 C115 1.354(7) . ?
N6 C88 1.494(7) . ?
N6 C63 1.482(8) . ?
N6 C89 1.469(8) . ?
N9 C101 1.485(8) . ?
N9 C142 1.473(7) . ?
O3 C27 1.324(7) . ?
O5 C65 1.324(7) . ?
C3 C4 1.434(8) . ?
C3 C2 1.399(9) . ?
C27 C26 1.415(8) . ?
C27 C28 1.436(8) . ?
C66 C70 1.536(9) . ?
C66 C65 1.435(8) . ?
C66 C67 1.403(9) . ?
C104 C103 1.435(9) . ?
C104 C108 1.544(9) . ?
C104 C105 1.380(9) . ?
C14 C13 1.501(9) . ?
C14 C19 1.377(9) . ?
C14 C15 1.431(8) . ?
N14 C163 1.472(7) . ?
N14 C188 1.485(8) . ?
N14 C189 1.478(8) . ?
N15 C191 1.489(8) . ?
N15 C175 1.508(8) . ?
N15 C190 1.486(8) . ?
N10 C138 1.488(8) . ?
N10 C139 1.494(8) . ?
N10 C113 1.521(8) . ?
C87 H87A 0.9700 . ?
C87 H87B 0.9700 . ?
C87 C88 1.520(8) . ?
C154 C153 1.407(8) . ?
C154 C155 1.406(8) . ?
C154 C158 1.519(8) . ?
C169 H169 0.9300 . ?
C169 C168 1.371(9) . ?
C169 C164 1.403(8) . ?
C191 H19A 0.9700 . ?
C191 H19B 0.9700 . ?
C191 C192 1.535(8) . ?
C114 C115 1.403(9) . ?
C114 C113 1.502(8) . ?
C114 C119 1.390(8) . ?
C88 H88A 0.9700 . ?
C88 H88B 0.9700 . ?
C38 H38A 0.9700 . ?
C38 H38B 0.9700 . ?
C38 N2 1.502(7) . ?
C38 C37 1.507(9) . ?
C163 H16A 0.9700 . ?
C163 H16B 0.9700 . ?
C163 C164 1.504(8) . ?
N13 C151 1.499(8) . ?
N13 C192 1.464(7) . ?
N13 C187 1.485(8) . ?
C153 C152 1.425(8) . ?
C170 C171 1.541(9) . ?
C170 C166 1.530(9) . ?
C170 C172 1.543(8) . ?
C170 C173 1.526(8) . ?
C115 C116 1.427(8) . ?
C91 H91A 0.9700 . ?
C91 H91B 0.9700 . ?
C91 C92 1.500(9) . ?
C138 H13E 0.9700 . ?
C138 H13F 0.9700 . ?
C116 C117 1.380(8) . ?
C116 C120 1.538(9) . ?
N1 C37 1.482(7) . ?
N1 C42 1.480(8) . ?
N1 C1 1.502(7) . ?
C76 C81 1.371(8) . ?
C76 C75 1.516(8) . ?
C76 C77 1.420(8) . ?
C78 C82 1.533(9) . ?
C78 C79 1.403(9) . ?
C78 C77 1.419(8) . ?
C55 H55 0.9300 . ?
C55 C56 1.404(9) . ?
C80 C81 1.398(9) . ?
C80 C79 1.388(9) . ?
C80 C86 1.510(9) . ?
C13 H13A 0.9700 . ?
C13 H13B 0.9700 . ?
C13 N2 1.496(8) . ?
C151 H15A 0.9700 . ?
C151 H15B 0.9700 . ?
C151 C152 1.502(8) . ?
N2 C39 1.484(7) . ?
C26 C25 1.501(8) . ?
C26 C31 1.375(8) . ?
C81 H81 0.9300 . ?
C102 C107 1.407(8) . ?
C102 C103 1.390(9) . ?
C102 C101 1.488(8) . ?
C37 H37A 0.9700 . ?
C37 H37B 0.9700 . ?
C51 H51A 0.9700 . ?
C51 H51B 0.9700 . ?
C51 C52 1.507(8) . ?
C107 H107 0.9300 . ?
C107 C106 1.383(9) . ?
C59 H59A 0.9600 . ?
C59 H59B 0.9600 . ?
C59 H59C 0.9600 . ?
C59 C58 1.531(9) . ?
C122 H12D 0.9600 . ?
C122 H12E 0.9600 . ?
C122 H12F 0.9600 . ?
C122 C120 1.542(9) . ?
C130 C131 1.371(9) . ?
C130 C129 1.412(9) . ?
C130 C136 1.517(9) . ?
C90 H90A 0.9700 . ?
C90 H90B 0.9700 . ?
C90 C89 1.534(9) . ?
C35 H35A 0.9600 . ?
C35 H35B 0.9600 . ?
C35 H35C 0.9600 . ?
C35 C32 1.533(9) . ?
C152 C157 1.379(8) . ?
C175 H17A 0.9700 . ?
C175 H17B 0.9700 . ?
C175 C176 1.515(8) . ?
C192 H19C 0.9700 . ?
C192 H19D 0.9700 . ?
C70 C72 1.541(9) . ?
C70 C73 1.515(9) . ?
C70 C71 1.559(9) . ?
C65 C64 1.390(8) . ?
C155 H155 0.9300 . ?
C155 C156 1.376(9) . ?
N3 C41 1.475(8) . ?
N3 C40 1.469(8) . ?
N3 C25 1.525(7) . ?
C58 C61 1.552(8) . ?
C58 C60 1.537(9) . ?
C117 H117 0.9300 . ?
C117 C118 1.385(9) . ?
C68 C69 1.390(10) . ?
C68 C67 1.360(10) . ?
C68 C74 1.486(10) . ?
C134 H13G 0.9600 . ?
C134 H13H 0.9600 . ?
C134 H13I 0.9600 . ?
C134 C132 1.548(8) . ?
C82 C85 1.535(9) . ?
C82 C84 1.530(9) . ?
C82 C83 1.513(10) . ?
C4 C5 1.382(8) . ?
C4 C8 1.532(9) . ?
C57 H57 0.9300 . ?
C57 C52 1.408(8) . ?
C57 C56 1.383(9) . ?
C126 C131 1.405(8) . ?
C126 C127 1.399(9) . ?
C126 C125 1.485(8) . ?
C159 H15C 0.9600 . ?
C159 H15D 0.9600 . ?
C159 H15E 0.9600 . ?
C159 C158 1.545(9) . ?
C131 H131 0.9300 . ?
C187 H18A 0.9700 . ?
C187 H18B 0.9700 . ?
C187 C188 1.524(8) . ?
C158 C160 1.566(8) . ?
C158 C161 1.517(9) . ?
C19 H19 0.9300 . ?
C19 C18 1.384(10) . ?
C75 H75A 0.9700 . ?
C75 H75B 0.9700 . ?
C165 C166 1.435(8) . ?
C165 C164 1.424(8) . ?
C112 H11D 0.9600 . ?
C112 H11E 0.9600 . ?
C112 H11F 0.9600 . ?
C112 C106 1.523(8) . ?
C5 H5 0.9300 . ?
C5 C6 1.392(9) . ?
C41 H41A 0.9700 . ?
C41 H41B 0.9700 . ?
C41 C42 1.538(8) . ?
C139 H13J 0.9700 . ?
C139 H13K 0.9700 . ?
C139 C140 1.529(8) . ?
C92 H92A 0.9700 . ?
C92 H92B 0.9700 . ?
C181 H181 0.9300 . ?
C181 C180 1.385(9) . ?
C181 C176 1.379(9) . ?
C180 C179 1.375(9) . ?
C180 C186 1.508(9) . ?
C148 H148 0.9300 . ?
C148 C149 1.383(9) . ?
C148 C147 1.399(10) . ?
C108 C110 1.531(10) . ?
C108 C111 1.544(9) . ?
C108 C109 1.515(10) . ?
N12 H12R 0.8900 . ?
N12 H12S 0.8900 . ?
N12 C143 1.491(5) . ?
C85 H85A 0.9600 . ?
C85 H85B 0.9600 . ?
C85 H85C 0.9600 . ?
C21 H21A 0.9600 . ?
C21 H21B 0.9600 . ?
C21 H21C 0.9600 . ?
C21 C20 1.528(8) . ?
C168 C167 1.393(10) . ?
C168 C174 1.512(9) . ?
C42 H42A 0.9700 . ?
C42 H42B 0.9700 . ?
C132 C128 1.551(9) . ?
C132 C133 1.522(9) . ?
C132 C135 1.505(9) . ?
C160 H16C 0.9600 . ?
C160 H16D 0.9600 . ?
C160 H16E 0.9600 . ?
C72 H72A 0.9600 . ?
C72 H72B 0.9600 . ?
C72 H72C 0.9600 . ?
C140 H14A 0.9700 . ?
C140 H14B 0.9700 . ?
C127 C128 1.441(8) . ?
C79 H79 0.9300 . ?
C129 H129 0.9300 . ?
C129 C128 1.388(8) . ?
C15 C16 1.412(9) . ?
C34 H34A 0.9600 . ?
C34 H34B 0.9600 . ?
C34 H34C 0.9600 . ?
C34 C32 1.539(8) . ?
C101 H10G 0.9700 . ?
C101 H10H 0.9700 . ?
C39 H39A 0.9700 . ?
C39 H39B 0.9700 . ?
C39 C40 1.528(8) . ?
C171 H17C 0.9600 . ?
C171 H17D 0.9600 . ?
C171 H17E 0.9600 . ?
C166 C167 1.403(8) . ?
C188 H18C 0.9700 . ?
C188 H18D 0.9700 . ?
C1 H1A 0.9700 . ?
C1 H1B 0.9700 . ?
C1 C2 1.499(8) . ?
C141 H14C 0.9700 . ?
C141 H14D 0.9700 . ?
C141 C142 1.503(8) . ?
C100 H10A 0.9600 . ?
C100 H10B 0.9600 . ?
C100 H10C 0.9600 . ?
C100 C93 1.516(7) . ?
C30 C36 1.510(8) . ?
C30 C31 1.395(9) . ?
C30 C29 1.378(9) . ?
C40 H40A 0.9700 . ?
C40 H40B 0.9700 . ?
C146 H146 0.9300 . ?
C146 C145 1.381(9) . ?
C146 C147 1.358(10) . ?
C176 C177 1.428(8) . ?
C110 H11G 0.9600 . ?
C110 H11H 0.9600 . ?
C110 H11I 0.9600 . ?
C46 H46 0.9300 . ?
C46 C47 1.368(10) . ?
C46 C45 1.386(7) . ?
C177 C178 1.428(8) . ?
C52 C53 1.409(8) . ?
C161 H16F 0.9600 . ?
C161 H16G 0.9600 . ?
C161 H16H 0.9600 . ?
C111 H11J 0.9600 . ?
C111 H11K 0.9600 . ?
C111 H11L 0.9600 . ?
C123 H12G 0.9600 . ?
C123 H12H 0.9600 . ?
C123 H12I 0.9600 . ?
C123 C120 1.533(8) . ?
C179 H179 0.9300 . ?
C179 C178 1.412(8) . ?
C49 H49 0.9300 . ?
C49 C44 1.372(8) . ?
C49 C48 1.389(10) . ?
C63 H63A 0.9700 . ?
C63 H63B 0.9700 . ?
C63 C64 1.519(8) . ?
C89 H89A 0.9700 . ?
C89 H89B 0.9700 . ?
C9 H9A 0.9600 . ?
C9 H9B 0.9600 . ?
C9 H9C 0.9600 . ?
C9 C8 1.556(9) . ?
C69 H69 0.9300 . ?
C69 C64 1.406(9) . ?
C118 C124 1.508(8) . ?
C118 C119 1.395(9) . ?
C2 C7 1.409(8) . ?
N16 H16I 0.8900 . ?
N16 H16J 0.8900 . ?
N16 C193 1.461(5) . ?
C142 H14E 0.9700 . ?
C142 H14F 0.9700 . ?
C121 H12J 0.9600 . ?
C121 H12K 0.9600 . ?
C121 H12L 0.9600 . ?
C121 C120 1.529(9) . ?
C106 C105 1.403(9) . ?
C44 C43 1.521(6) . ?
C44 C45 1.371(6) . ?
C17 H17 0.9300 . ?
C17 C16 1.389(9) . ?
C17 C18 1.404(9) . ?
C84 H84A 0.9600 . ?
C84 H84B 0.9600 . ?
C84 H84C 0.9600 . ?
C125 H12M 0.9700 . ?
C125 H12N 0.9700 . ?
C8 C11 1.537(9) . ?
C8 C10 1.536(9) . ?
C167 H167 0.9300 . ?
C149 H149 0.9300 . ?
C149 C144 1.388(8) . ?
C105 H105 0.9300 . ?
C04B H04B 0.9300 . ?
C04B C05Q 1.385(9) . ?
C04B C05W 1.372(7) . ?
C36 H36A 0.9600 . ?
C36 H36B 0.9600 . ?
C36 H36C 0.9600 . ?
C20 C16 1.536(9) . ?
C20 C22 1.547(9) . ?
C20 C23 1.533(9) . ?
C50 H50A 0.9600 . ?
C50 H50B 0.9600 . ?
C50 H50C 0.9600 . ?
C50 C43 1.519(7) . ?
C172 H17F 0.9600 . ?
C172 H17G 0.9600 . ?
C172 H17H 0.9600 . ?
C144 C145 1.388(8) . ?
C144 C143 1.528(6) . ?
C183 H18E 0.9600 . ?
C183 H18F 0.9600 . ?
C183 H18G 0.9600 . ?
C183 C182 1.541(11) . ?
C113 H11M 0.9700 . ?
C113 H11N 0.9700 . ?
N4 H4A 0.8900 . ?
N4 H4B 0.8900 . ?
N4 C43 1.474(4) . ?
C7 H7 0.9300 . ?
C7 C6 1.374(9) . ?
C86 H86A 0.9600 . ?
C86 H86B 0.9600 . ?
C86 H86C 0.9600 . ?
C162 H16K 0.9600 . ?
C162 H16L 0.9600 . ?
C162 H16M 0.9600 . ?
C162 C156 1.507(8) . ?
C124 H12O 0.9600 . ?
C124 H12P 0.9600 . ?
C124 H12Q 0.9600 . ?
C25 H25A 0.9700 . ?
C25 H25B 0.9700 . ?
C157 H157 0.9300 . ?
C157 C156 1.394(9) . ?
C119 H119 0.9300 . ?
C67 H67 0.9300 . ?
C11 H11A 0.9600 . ?
C11 H11B 0.9600 . ?
C11 H11C 0.9600 . ?
C136 H13L 0.9600 . ?
C136 H13M 0.9600 . ?
C136 H13N 0.9600 . ?
C12 H12A 0.9600 . ?
C12 H12B 0.9600 . ?
C12 H12C 0.9600 . ?
C12 C6 1.505(9) . ?
C174 H17I 0.9600 . ?
C174 H17J 0.9600 . ?
C174 H17K 0.9600 . ?
C194 C195 1.387(8) . ?
C194 C199 1.384(8) . ?
C194 C193 1.527(7) . ?
C133 H13O 0.9600 . ?
C133 H13P 0.9600 . ?
C133 H13Q 0.9600 . ?
C24 H24A 0.9600 . ?
C24 H24B 0.9600 . ?
C24 H24C 0.9600 . ?
C24 C18 1.532(9) . ?
C197 H197 0.9300 . ?
C197 C196 1.399(9) . ?
C197 C198 1.379(9) . ?
C83 H83A 0.9600 . ?
C83 H83B 0.9600 . ?
C83 H83C 0.9600 . ?
C31 H31 0.9300 . ?
C135 H13R 0.9600 . ?
C135 H13S 0.9600 . ?
C135 H13T 0.9600 . ?
C182 C178 1.524(9) . ?
C182 C184 1.523(9) . ?
C182 C185 1.538(10) . ?
C47 H47 0.9300 . ?
C47 C48 1.374(10) . ?
C195 H195 0.9300 . ?
C195 C196 1.399(9) . ?
C145 H145 0.9300 . ?
C189 H18H 0.9700 . ?
C189 H18I 0.9700 . ?
C189 C190 1.515(9) . ?
C62 H62A 0.9600 . ?
C62 H62B 0.9600 . ?
C62 H62C 0.9600 . ?
C62 C56 1.506(8) . ?
C33 H33A 0.9600 . ?
C33 H33B 0.9600 . ?
C33 H33C 0.9600 . ?
C33 C32 1.525(9) . ?
C43 H43 0.9800 . ?
C199 H199 0.9300 . ?
C199 C198 1.382(9) . ?
C147 H147 0.9300 . ?
C29 H29 0.9300 . ?
C29 C28 1.407(8) . ?
C32 C28 1.515(8) . ?
C200 H20A 0.9600 . ?
C200 H20B 0.9600 . ?
C200 H20C 0.9600 . ?
C200 C193 1.529(7) . ?
C05Q H05Q 0.9300 . ?
C05Q C06J 1.365(9) . ?
C109 H10I 0.9600 . ?
C109 H10J 0.9600 . ?
C109 H10K 0.9600 . ?
C45 H45 0.9300 . ?
C150 H15F 0.9600 . ?
C150 H15G 0.9600 . ?
C150 H15H 0.9600 . ?
C150 C143 1.510(6) . ?
C05W C067 1.345(7) . ?
C05W C070 1.540(8) . ?
C48 H48 0.9300 . ?
N8 H8A 0.8900 . ?
N8 H8B 0.8900 . ?
N8 C93 1.476(5) . ?
C10 H10D 0.9600 . ?
C10 H10E 0.9600 . ?
C10 H10F 0.9600 . ?
C61 H61A 0.9600 . ?
C61 H61B 0.9600 . ?
C61 H61C 0.9600 . ?
C173 H17L 0.9600 . ?
C173 H17M 0.9600 . ?
C173 H17N 0.9600 . ?
C063 C06T 1.3900 . ?
C063 C05N 1.3900 . ?
C063 C06S 1.486(11) . ?
C06T H06T 0.9300 . ?
C06T C05S 1.3900 . ?
C05S H05S 0.9300 . ?
C05S C04R 1.3900 . ?
C04R H04R 0.9300 . ?
C04R C054 1.3900 . ?
C054 H054 0.9300 . ?
C054 C05N 1.3900 . ?
C05N H05N 0.9300 . ?
C94 C93 1.525(6) . ?
C94 C99 1.380(7) . ?
C94 C95 1.391(8) . ?
C93 H93 0.9800 . ?
C22 H22A 0.9600 . ?
C22 H22B 0.9600 . ?
C22 H22C 0.9600 . ?
C067 H067 0.9300 . ?
C067 C068 1.386(7) . ?
C068 H068 0.9300 . ?
C068 C06J 1.330(7) . ?
C74 H74A 0.9600 . ?
C74 H74B 0.9600 . ?
C74 H74C 0.9600 . ?
C143 H143 0.9800 . ?
C193 H193 0.9800 . ?
C23 H23A 0.9600 . ?
C23 H23B 0.9600 . ?
C23 H23C 0.9600 . ?
C73 H73A 0.9600 . ?
C73 H73B 0.9600 . ?
C73 H73C 0.9600 . ?
C184 H18J 0.9600 . ?
C184 H18K 0.9600 . ?
C184 H18L 0.9600 . ?
C196 H196 0.9300 . ?
C186 H18M 0.9600 . ?
C186 H18N 0.9600 . ?
C186 H18O 0.9600 . ?
C06J H06J 0.9300 . ?
C198 H198 0.9300 . ?
C60 H60A 0.9600 . ?
C60 H60B 0.9600 . ?
C60 H60C 0.9600 . ?
C185 H18P 0.9600 . ?
C185 H18Q 0.9600 . ?
C185 H18R 0.9600 . ?
C97 H97 0.9300 . ?
C97 C96 1.359(13) . ?
C97 C98 1.361(12) . ?
C99 H99 0.9300 . ?
C99 C98 1.393(8) . ?
C96 H96 0.9300 . ?
C96 C95 1.382(10) . ?
C06S H06S 0.9800 . ?
C06S N10A 1.275(14) . ?
C06S C202 1.370(14) . ?
C71 H71A 0.9600 . ?
C71 H71B 0.9600 . ?
C71 H71C 0.9600 . ?
C190 H19E 0.9700 . ?
C190 H19F 0.9700 . ?
C070 H070 0.9800 . ?
C070 N17 1.449(8) . ?
C070 C201 1.453(11) . ?
C95 H95 0.9300 . ?
C98 H98 0.9300 . ?
N17 H17O 0.8600 . ?
N17 H17P 0.8600 . ?
C201 H20D 0.9600 . ?
C201 H20E 0.9600 . ?
C201 H20F 0.9600 . ?
N10A H10L 0.8600 . ?
N10A H10M 0.8600 . ?
C202 H20G 0.9600 . ?
C202 H20H 0.9600 . ?
C202 H20I 0.9600 . ?

loop_
_geom_torsion_atom_site_label_1
_geom_torsion_atom_site_label_2
_geom_torsion_atom_site_label_3
_geom_torsion_atom_site_label_4
_geom_torsion
_geom_torsion_site_symmetry_1
_geom_torsion_site_symmetry_2
_geom_torsion_site_symmetry_3
_geom_torsion_site_symmetry_4
_geom_torsion_publ_flag
Tb2 O4 C53 C54 161.8(5) . . . . ?
Tb2 O4 C53 C52 -16.9(10) . . . . ?
Tb2 O6 C77 C76 -29.8(9) . . . . ?
Tb2 O6 C77 C78 151.4(5) . . . . ?
Tb2 N5 C87 C88 57.0(5) . . . . ?
Tb2 N5 C51 C52 -74.3(5) . . . . ?
Tb2 N5 C92 C91 13.4(6) . . . . ?
Tb2 N7 C91 C92 58.5(5) . . . . ?
Tb2 N7 C90 C89 12.2(6) . . . . ?
Tb2 N7 C75 C76 -75.4(5) . . . . ?
Tb2 N6 C88 C87 10.5(6) . . . . ?
Tb2 N6 C63 C64 -75.8(5) . . . . ?
Tb2 N6 C89 C90 57.4(5) . . . . ?
Tb2 O5 C65 C66 164.3(5) . . . . ?
Tb2 O5 C65 C64 -16.7(10) . . . . ?
Tb2 N8 C93 C100 -84.1(4) . . . . ?
Tb2 N8 C93 C94 150.7(3) . . . . ?
Tb3 O7 C103 C104 -172.6(5) . . . . ?
Tb3 O7 C103 C102 8.0(10) . . . . ?
Tb3 N11 C140 C139 -57.8(5) . . . . ?
Tb3 N11 C141 C142 -15.2(6) . . . . ?
Tb3 N11 C125 C126 77.6(5) . . . . ?
Tb3 O9 C127 C126 32.2(9) . . . . ?
Tb3 O9 C127 C128 -146.7(5) . . . . ?
Tb3 O8 C115 C114 7.7(10) . . . . ?
Tb3 O8 C115 C116 -170.7(4) . . . . ?
Tb3 N9 C101 C102 75.4(5) . . . . ?
Tb3 N9 C142 C141 -57.7(5) . . . . ?
Tb3 N10 C138 C137 -58.0(5) . . . . ?
Tb3 N10 C139 C140 -10.8(6) . . . . ?
Tb3 N10 C113 C114 80.4(5) . . . . ?
Tb3 N12 C143 C144 166.9(3) 1_455 . . . ?
Tb3 N12 C143 C150 -66.2(4) 1_455 . . . ?
Tb4 O11 C165 C166 167.0(4) . . . . ?
Tb4 O11 C165 C164 -14.4(9) . . . . ?
Tb4 O10 C153 C154 147.1(5) . . . . ?
Tb4 O10 C153 C152 -34.1(8) . . . . ?
Tb4 O12 C177 C176 -8.6(10) . . . . ?
Tb4 O12 C177 C178 170.1(5) . . . . ?
Tb4 N14 C163 C164 -81.3(5) . . . . ?
Tb4 N14 C188 C187 9.3(6) . . . . ?
Tb4 N14 C189 C190 56.8(6) . . . . ?
Tb4 N15 C191 C192 57.8(6) . . . . ?
Tb4 N15 C175 C176 -77.8(6) . . . . ?
Tb4 N15 C190 C189 7.7(6) . . . . ?
Tb4 N13 C151 C152 -76.5(5) . . . . ?
Tb4 N13 C192 C191 14.4(6) . . . . ?
Tb4 N13 C187 C188 57.0(5) . . . . ?
Tb4 N16 C193 C194 172.3(3) . . . . ?
Tb4 N16 C193 C200 -59.5(5) . . . . ?
Tb1 O2 C15 C14 4.8(10) . . . . ?
Tb1 O2 C15 C16 -175.3(5) . . . . ?
Tb1 O1 C3 C4 -156.4(5) . . . . ?
Tb1 O1 C3 C2 22.9(9) . . . . ?
Tb1 O3 C27 C26 23.8(10) . . . . ?
Tb1 O3 C27 C28 -158.3(5) . . . . ?
Tb1 N1 C37 C38 -14.4(6) . . . . ?
Tb1 N1 C42 C41 -59.4(5) . . . . ?
Tb1 N1 C1 C2 76.4(5) . . . . ?
Tb1 N2 C39 C40 -9.4(7) . . . . ?
Tb1 N3 C41 C42 -11.0(6) . . . . ?
Tb1 N3 C40 C39 -57.1(5) . . . . ?
Tb1 N3 C25 C26 76.0(5) . . . . ?
Tb1 N4 C43 C44 162.8(3) . . . . ?
Tb1 N4 C43 C50 -71.9(4) . . . . ?
O11 C165 C166 C170 -4.6(9) . . . . ?
O11 C165 C166 C167 177.1(5) . . . . ?
O11 C165 C164 C169 -177.4(5) . . . . ?
O11 C165 C164 C163 -0.3(8) . . . . ?
O2 C15 C16 C17 -177.0(6) . . . . ?
O2 C15 C16 C20 2.7(9) . . . . ?
C137 N9 C101 C102 -49.1(7) . . . . ?
C137 N9 C142 C141 66.5(6) . . . . ?
O1 C3 C4 C5 179.1(5) . . . . ?
O1 C3 C4 C8 -3.5(9) . . . . ?
O1 C3 C2 C1 6.2(8) . . . . ?
O1 C3 C2 C7 -179.5(5) . . . . ?
N11 C141 C142 N9 49.6(7) . . . . ?
O9 C127 C128 C132 -4.2(9) . . . . ?
O9 C127 C128 C129 178.0(6) . . . . ?
O10 C153 C152 C151 -3.1(8) . . . . ?
O10 C153 C152 C157 179.7(5) . . . . ?
N5 C87 C88 N6 -47.1(7) . . . . ?
N5 C51 C52 C57 -130.2(6) . . . . ?
N5 C51 C52 C53 56.0(8) . . . . ?
N7 C91 C92 N5 -49.6(6) . . . . ?
N7 C90 C89 N6 -47.9(7) . . . . ?
O12 C177 C178 C179 176.9(6) . . . . ?
O12 C177 C178 C182 -3.3(10) . . . . ?
C54 C55 C56 C57 -0.3(10) . . . . ?
C54 C55 C56 C62 -176.6(6) . . . . ?
O8 C115 C116 C117 -179.5(5) . . . . ?
O8 C115 C116 C120 3.1(9) . . . . ?
N6 C63 C64 C65 55.2(8) . . . . ?
N6 C63 C64 C69 -129.2(6) . . . . ?
N9 C137 C138 N10 46.9(7) . . . . ?
O3 C27 C26 C25 3.3(8) . . . . ?
O3 C27 C26 C31 179.2(6) . . . . ?
O3 C27 C28 C29 -177.7(5) . . . . ?
O3 C27 C28 C32 0.3(9) . . . . ?
O5 C65 C64 C63 -1.4(9) . . . . ?
O5 C65 C64 C69 -176.8(6) . . . . ?
C3 C4 C5 C6 0.0(9) . . . . ?
C3 C4 C8 C9 -62.9(7) . . . . ?
C3 C4 C8 C11 178.6(6) . . . . ?
C3 C4 C8 C10 59.7(7) . . . . ?
C3 C2 C7 C6 0.7(9) . . . . ?
C27 C26 C25 N3 -60.1(7) . . . . ?
C27 C26 C31 C30 -2.7(9) . . . . ?
C66 C65 C64 C63 177.7(5) . . . . ?
C66 C65 C64 C69 2.3(9) . . . . ?
C14 C13 N2 Tb1 77.5(5) . . . . ?
C14 C13 N2 C38 -170.1(5) . . . . ?
C14 C13 N2 C39 -48.0(7) . . . . ?
C14 C19 C18 C17 1.3(10) . . . . ?
C14 C19 C18 C24 -179.3(6) . . . . ?
C14 C15 C16 C17 2.9(9) . . . . ?
C14 C15 C16 C20 -177.4(6) . . . . ?
N14 C163 C164 C169 -125.7(6) . . . . ?
N14 C163 C164 C165 57.2(8) . . . . ?
N14 C189 C190 N15 -44.9(7) . . . . ?
N15 C191 C192 N13 -49.2(7) . . . . ?
N15 C175 C176 C181 -131.4(6) . . . . ?
N15 C175 C176 C177 55.0(8) . . . . ?
N10 C139 C140 N11 47.4(7) . . . . ?
C87 N5 C51 C52 173.2(5) . . . . ?
C87 N5 C92 C91 131.4(5) . . . . ?
C154 C153 C152 C151 175.8(5) . . . . ?
C154 C153 C152 C157 -1.4(9) . . . . ?
C154 C155 C156 C162 179.8(6) . . . . ?
C154 C155 C156 C157 -0.5(10) . . . . ?
C169 C168 C167 C166 1.5(9) . . . . ?
C191 N15 C175 C176 169.2(5) . . . . ?
C191 N15 C190 C189 128.5(5) . . . . ?
C114 C115 C116 C117 2.1(8) . . . . ?
C114 C115 C116 C120 -175.3(5) . . . . ?
C88 N6 C63 C64 48.7(7) . . . . ?
C88 N6 C89 C90 -67.2(6) . . . . ?
C38 N2 C39 C40 -129.6(6) . . . . ?
C163 N14 C188 C187 -109.1(6) . . . . ?
C163 N14 C189 C190 166.3(5) . . . . ?
N13 C151 C152 C153 64.0(7) . . . . ?
N13 C151 C152 C157 -118.8(6) . . . . ?
N13 C187 C188 N14 -46.0(7) . . . . ?
C153 C154 C155 C156 0.3(9) . . . . ?
C153 C154 C158 C159 67.1(7) . . . . ?
C153 C154 C158 C160 -175.8(5) . . . . ?
C153 C154 C158 C161 -54.6(7) . . . . ?
C153 C152 C157 C156 1.3(10) . . . . ?
C170 C166 C167 C168 -178.1(6) . . . . ?
C115 C114 C113 N10 -57.7(8) . . . . ?
C115 C114 C119 C118 -0.4(9) . . . . ?
C115 C116 C117 C118 -0.5(9) . . . . ?
C115 C116 C120 C122 68.5(7) . . . . ?
C115 C116 C120 C123 -171.6(5) . . . . ?
C115 C116 C120 C121 -51.8(7) . . . . ?
C91 N7 C90 C89 131.7(5) . . . . ?
C91 N7 C75 C76 171.7(5) . . . . ?
C138 C137 N9 Tb3 -9.5(6) . . . . ?
C138 C137 N9 C101 110.6(6) . . . . ?
C138 C137 N9 C142 -130.1(5) . . . . ?
C138 N10 C139 C140 -131.0(5) . . . . ?
C138 N10 C113 C114 -168.7(5) . . . . ?
C116 C117 C118 C124 175.7(6) . . . . ?
C116 C117 C118 C119 -1.6(9) . . . . ?
N1 C1 C2 C3 -62.1(7) . . . . ?
N1 C1 C2 C7 123.5(6) . . . . ?
C55 C54 C58 C59 -113.4(7) . . . . ?
C55 C54 C58 C61 126.7(6) . . . . ?
C55 C54 C58 C60 6.9(8) . . . . ?
C55 C54 C53 O4 178.3(6) . . . . ?
C55 C54 C53 C52 -3.0(9) . . . . ?
C13 C14 C19 C18 174.1(6) . . . . ?
C13 C14 C15 O2 3.6(9) . . . . ?
C13 C14 C15 C16 -176.2(6) . . . . ?
C13 N2 C39 C40 110.5(6) . . . . ?
C151 N13 C192 C191 -105.2(6) . . . . ?
C151 N13 C187 C188 169.8(5) . . . . ?
C151 C152 C157 C156 -175.9(6) . . . . ?
N2 C38 C37 N1 50.1(7) . . . . ?
N2 C39 C40 N3 46.5(7) . . . . ?
C26 C27 C28 C29 0.2(8) . . . . ?
C26 C27 C28 C32 178.2(5) . . . . ?
C81 C76 C75 N7 -122.1(6) . . . . ?
C81 C76 C77 O6 -179.4(5) . . . . ?
C81 C76 C77 C78 -0.5(9) . . . . ?
C81 C80 C79 C78 0.5(10) . . . . ?
C102 C107 C106 C112 -179.6(6) . . . . ?
C102 C107 C106 C105 1.8(10) . . . . ?
C37 C38 N2 Tb1 -58.8(5) . . . . ?
C37 C38 N2 C13 -170.5(5) . . . . ?
C37 C38 N2 C39 66.5(6) . . . . ?
C37 N1 C42 C41 65.0(6) . . . . ?
C37 N1 C1 C2 -49.3(7) . . . . ?
C51 N5 C87 C88 171.3(5) . . . . ?
C51 N5 C92 C91 -109.0(5) . . . . ?
C51 C52 C53 O4 -3.9(8) . . . . ?
C51 C52 C53 C54 177.3(5) . . . . ?
C107 C102 C103 O7 178.0(6) . . . . ?
C107 C102 C103 C104 -1.4(9) . . . . ?
C107 C102 C101 N9 131.6(6) . . . . ?
C107 C106 C105 C104 -1.0(10) . . . . ?
C130 C129 C128 C132 -177.9(6) . . . . ?
C130 C129 C128 C127 -0.1(9) . . . . ?
C90 N7 C91 C92 -66.6(6) . . . . ?
C90 N7 C75 C76 49.8(7) . . . . ?
C103 C104 C108 C110 61.8(9) . . . . ?
C103 C104 C108 C111 -179.1(6) . . . . ?
C103 C104 C108 C109 -59.0(8) . . . . ?
C103 C104 C105 C106 -1.0(10) . . . . ?
C103 C102 C107 C106 -0.6(10) . . . . ?
C103 C102 C101 N9 -52.0(8) . . . . ?
C35 C32 C28 C27 177.3(6) . . . . ?
C35 C32 C28 C29 -4.8(8) . . . . ?
C152 C157 C156 C155 -0.3(10) . . . . ?
C152 C157 C156 C162 179.4(6) . . . . ?
C175 N15 C191 C192 169.4(5) . . . . ?
C175 N15 C190 C189 -111.1(6) . . . . ?
C175 C176 C177 O12 -3.3(9) . . . . ?
C175 C176 C177 C178 177.9(6) . . . . ?
C192 N13 C151 C152 49.3(7) . . . . ?
C192 N13 C187 C188 -69.8(6) . . . . ?
C70 C66 C65 O5 -1.2(9) . . . . ?
C70 C66 C65 C64 179.7(6) . . . . ?
C70 C66 C67 C68 178.4(7) . . . . ?
C65 C66 C70 C72 -174.6(6) . . . . ?
C65 C66 C70 C73 -53.8(8) . . . . ?
C65 C66 C70 C71 68.4(7) . . . . ?
C65 C66 C67 C68 -0.8(10) . . . . ?
C155 C154 C153 O10 179.4(5) . . . . ?
C155 C154 C153 C152 0.7(8) . . . . ?
C155 C154 C158 C159 -110.5(6) . . . . ?
C155 C154 C158 C160 6.7(8) . . . . ?
C155 C154 C158 C161 127.8(6) . . . . ?
N3 C41 C42 N1 49.3(7) . . . . ?
C58 C54 C55 C56 177.2(6) . . . . ?
C58 C54 C53 O4 2.5(9) . . . . ?
C58 C54 C53 C52 -178.7(5) . . . . ?
C117 C116 C120 C122 -108.8(6) . . . . ?
C117 C116 C120 C123 11.1(8) . . . . ?
C117 C116 C120 C121 130.9(6) . . . . ?
C117 C118 C119 C114 2.0(9) . . . . ?
C68 C69 C64 C65 -1.7(10) . . . . ?
C68 C69 C64 C63 -177.2(6) . . . . ?
C134 C132 C128 C127 57.4(7) . . . . ?
C134 C132 C128 C129 -124.9(6) . . . . ?
C82 C78 C79 C80 175.6(6) . . . . ?
C82 C78 C77 O6 3.2(9) . . . . ?
C82 C78 C77 C76 -175.5(5) . . . . ?
C4 C3 C2 C1 -174.4(5) . . . . ?
C4 C3 C2 C7 -0.1(9) . . . . ?
C4 C5 C6 C7 0.6(10) . . . . ?
C4 C5 C6 C12 -179.6(6) . . . . ?
C57 C52 C53 O4 -177.7(5) . . . . ?
C57 C52 C53 C54 3.5(8) . . . . ?
C126 C127 C128 C132 176.9(5) . . . . ?
C126 C127 C128 C129 -0.8(9) . . . . ?
C131 C130 C129 C128 0.8(10) . . . . ?
C131 C126 C127 O9 -177.8(6) . . . . ?
C131 C126 C127 C128 1.2(9) . . . . ?
C131 C126 C125 N11 115.5(6) . . . . ?
C187 N13 C151 C152 170.5(5) . . . . ?
C187 N13 C192 C191 135.2(5) . . . . ?
C158 C154 C153 O10 1.8(9) . . . . ?
C158 C154 C153 C152 -177.0(5) . . . . ?
C158 C154 C155 C156 177.9(6) . . . . ?
C19 C14 C13 N2 131.8(6) . . . . ?
C19 C14 C15 O2 178.1(6) . . . . ?
C19 C14 C15 C16 -1.7(9) . . . . ?
C75 N7 C91 C92 172.0(5) . . . . ?
C75 N7 C90 C89 -108.1(6) . . . . ?
C75 C76 C81 C80 -177.9(6) . . . . ?
C75 C76 C77 O6 -1.2(8) . . . . ?
C75 C76 C77 C78 177.7(5) . . . . ?
C165 C166 C167 C168 0.2(9) . . . . ?
C112 C106 C105 C104 -179.6(7) . . . . ?
C5 C4 C8 C9 114.4(6) . . . . ?
C5 C4 C8 C11 -4.1(9) . . . . ?
C5 C4 C8 C10 -122.9(6) . . . . ?
C41 N3 C40 C39 68.8(6) . . . . ?
C41 N3 C25 C26 -48.5(7) . . . . ?
C139 N10 C138 C137 68.8(6) . . . . ?
C139 N10 C113 C114 -46.2(7) . . . . ?
C92 N5 C87 C88 -67.0(6) . . . . ?
C92 N5 C51 C52 52.0(7) . . . . ?
C181 C180 C179 C178 1.8(10) . . . . ?
C181 C176 C177 O12 -176.6(6) . . . . ?
C181 C176 C177 C178 4.6(9) . . . . ?
C180 C181 C176 C175 -175.0(6) . . . . ?
C180 C181 C176 C177 -1.6(10) . . . . ?
C180 C179 C178 C177 1.4(10) . . . . ?
C180 C179 C178 C182 -178.4(7) . . . . ?
C148 C149 C144 C145 0.1(9) . . . . ?
C148 C149 C144 C143 -179.4(5) . . . . ?
C108 C104 C103 O7 2.8(10) . . . . ?
C108 C104 C103 C102 -177.8(6) . . . . ?
C108 C104 C105 C106 179.0(7) . . . . ?
C21 C20 C16 C15 -53.3(8) . . . . ?
C21 C20 C16 C17 126.4(6) . . . . ?
C168 C169 C164 C163 -176.7(6) . . . . ?
C168 C169 C164 C165 0.4(9) . . . . ?
C42 N1 C37 C38 -133.0(5) . . . . ?
C42 N1 C1 C2 -172.3(5) . . . . ?
C140 N11 C141 C142 -134.3(5) . . . . ?
C140 N11 C125 C126 -169.4(5) . . . . ?
C127 C126 C131 C130 -0.5(10) . . . . ?
C127 C126 C125 N11 -66.8(7) . . . . ?
C79 C78 C82 C85 130.1(6) . . . . ?
C79 C78 C82 C84 8.7(9) . . . . ?
C79 C78 C82 C83 -109.5(6) . . . . ?
C79 C78 C77 O6 179.5(5) . . . . ?
C79 C78 C77 C76 0.7(8) . . . . ?
C79 C80 C81 C76 -0.3(9) . . . . ?
C129 C130 C131 C126 -0.5(10) . . . . ?
C15 C14 C13 N2 -53.7(8) . . . . ?
C15 C14 C19 C18 -0.4(10) . . . . ?
C34 C32 C28 C27 57.3(7) . . . . ?
C34 C32 C28 C29 -124.8(6) . . . . ?
C101 N9 C142 C141 -171.1(5) . . . . ?
C101 C102 C107 C106 175.8(6) . . . . ?
C101 C102 C103 O7 1.7(9) . . . . ?
C101 C102 C103 C104 -177.8(6) . . . . ?
C171 C170 C166 C165 53.5(7) . . . . ?
C171 C170 C166 C167 -128.3(6) . . . . ?
C166 C165 C164 C169 1.3(9) . . . . ?
C166 C165 C164 C163 178.4(5) . . . . ?
C188 N14 C163 C164 44.3(7) . . . . ?
C188 N14 C189 C190 -69.6(7) . . . . ?
C1 N1 C37 C38 106.5(6) . . . . ?
C1 N1 C42 C41 -171.9(5) . . . . ?
C1 C2 C7 C6 175.1(6) . . . . ?
C141 N11 C140 C139 66.5(6) . . . . ?
C141 N11 C125 C126 -46.5(7) . . . . ?
C30 C29 C28 C27 -0.1(9) . . . . ?
C30 C29 C28 C32 -178.2(6) . . . . ?
C40 N3 C41 C42 -131.4(5) . . . . ?
C40 N3 C25 C26 -172.1(5) . . . . ?
C176 C181 C180 C179 -1.7(10) . . . . ?
C176 C181 C180 C186 179.0(6) . . . . ?
C176 C177 C178 C179 -4.4(9) . . . . ?
C176 C177 C178 C182 175.4(6) . . . . ?
C46 C47 C48 C49 -1.0(12) . . . . ?
C164 C169 C168 C167 -1.8(9) . . . . ?
C164 C169 C168 C174 176.9(6) . . . . ?
C164 C165 C166 C170 176.7(5) . . . . ?
C164 C165 C166 C167 -1.6(8) . . . . ?
C52 C57 C56 C55 0.9(9) . . . . ?
C52 C57 C56 C62 177.1(6) . . . . ?
C49 C44 C43 C50 -75.4(7) . . . . ?
C49 C44 C43 N4 49.4(7) . . . . ?
C49 C44 C45 C46 -1.2(9) . . . . ?
C77 C76 C81 C80 0.3(9) . . . . ?
C77 C76 C75 N7 59.7(7) . . . . ?
C77 C78 C82 C85 -53.7(8) . . . . ?
C77 C78 C82 C84 -175.1(6) . . . . ?
C77 C78 C82 C83 66.7(7) . . . . ?
C77 C78 C79 C80 -0.7(9) . . . . ?
C63 N6 C88 C87 -109.4(6) . . . . ?
C63 N6 C89 C90 170.6(5) . . . . ?
C89 N6 C88 C87 130.7(5) . . . . ?
C89 N6 C63 C64 170.6(5) . . . . ?
C69 C68 C67 C66 1.5(11) . . . . ?
C2 C3 C4 C5 -0.2(8) . . . . ?
C2 C3 C4 C8 177.2(6) . . . . ?
C2 C7 C6 C5 -0.9(10) . . . . ?
C2 C7 C6 C12 179.3(6) . . . . ?
C142 N9 C101 C102 -170.0(5) . . . . ?
C44 C49 C48 C47 -1.6(13) . . . . ?
C125 N11 C140 C139 -169.8(5) . . . . ?
C125 N11 C141 C142 103.0(6) . . . . ?
C125 C126 C131 C130 177.1(6) . . . . ?
C125 C126 C127 O9 4.6(9) . . . . ?
C125 C126 C127 C128 -176.5(5) . . . . ?
C8 C4 C5 C6 -177.4(6) . . . . ?
C149 C148 C147 C146 0.4(10) . . . . ?
C149 C144 C145 C146 0.1(9) . . . . ?
C149 C144 C143 N12 -75.1(6) . . . . ?
C149 C144 C143 C150 160.1(5) . . . . ?
C105 C104 C103 O7 -177.3(6) . . . . ?
C105 C104 C103 C102 2.2(9) . . . . ?
C105 C104 C108 C110 -118.2(7) . . . . ?
C105 C104 C108 C111 0.9(9) . . . . ?
C105 C104 C108 C109 121.0(7) . . . . ?
C53 C54 C55 C56 1.4(10) . . . . ?
C53 C54 C58 C59 62.3(7) . . . . ?
C53 C54 C58 C61 -57.6(8) . . . . ?
C53 C54 C58 C60 -177.4(6) . . . . ?
C04B C05Q C06J C068 0.6(8) . . . . ?
C04B C05W C067 C068 -0.1(8) . . . . ?
C04B C05W C070 N17 -143.7(5) . . . . ?
C04B C05W C070 C201 93.6(8) . . . . ?
C36 C30 C31 C26 -178.3(6) . . . . ?
C36 C30 C29 C28 179.7(6) . . . . ?
C172 C170 C166 C165 174.0(5) . . . . ?
C172 C170 C166 C167 -7.8(8) . . . . ?
C183 C182 C178 C177 57.2(9) . . . . ?
C183 C182 C178 C179 -123.0(7) . . . . ?
C113 N10 C138 C137 -167.7(5) . . . . ?
C113 N10 C139 C140 108.2(6) . . . . ?
C113 C114 C115 O8 4.7(8) . . . . ?
C113 C114 C115 C116 -176.8(5) . . . . ?
C113 C114 C119 C118 174.9(5) . . . . ?
C120 C116 C117 C118 176.9(6) . . . . ?
C86 C80 C81 C76 -179.9(6) . . . . ?
C86 C80 C79 C78 -179.9(7) . . . . ?
C124 C118 C119 C114 -175.3(6) . . . . ?
C25 C26 C31 C30 173.2(6) . . . . ?
C25 N3 C41 C42 107.5(5) . . . . ?
C25 N3 C40 C39 -168.4(5) . . . . ?
C119 C114 C115 O8 179.8(5) . . . . ?
C119 C114 C115 C116 -1.7(9) . . . . ?
C119 C114 C113 N10 127.0(6) . . . . ?
C67 C66 C70 C72 6.2(9) . . . . ?
C67 C66 C70 C73 127.0(7) . . . . ?
C67 C66 C70 C71 -110.7(6) . . . . ?
C67 C66 C65 O5 178.0(6) . . . . ?
C67 C66 C65 C64 -1.1(9) . . . . ?
C67 C68 C69 C64 -0.3(11) . . . . ?
C136 C130 C131 C126 178.5(7) . . . . ?
C136 C130 C129 C128 -178.2(6) . . . . ?
C174 C168 C167 C166 -177.2(6) . . . . ?
C194 C195 C196 C197 -1.9(10) . . . . ?
C194 C199 C198 C197 -0.9(10) . . . . ?
C133 C132 C128 C127 -63.5(7) . . . . ?
C133 C132 C128 C129 114.3(6) . . . . ?
C31 C26 C25 N3 123.8(6) . . . . ?
C31 C30 C29 C28 -1.2(10) . . . . ?
C135 C132 C128 C127 175.6(5) . . . . ?
C135 C132 C128 C129 -6.7(8) . . . . ?
C47 C46 C45 C44 -1.4(10) . . . . ?
C195 C194 C199 C198 2.0(9) . . . . ?
C195 C194 C193 N16 -178.5(4) . . . . ?
C195 C194 C193 C200 55.3(6) . . . . ?
C145 C146 C147 C148 -0.2(10) . . . . ?
C145 C144 C143 N12 105.4(5) . . . . ?
C145 C144 C143 C150 -19.5(7) . . . . ?
C189 N14 C163 C164 167.9(5) . . . . ?
C189 N14 C188 C187 129.8(5) . . . . ?
C33 C32 C28 C27 -63.7(7) . . . . ?
C33 C32 C28 C29 114.2(6) . . . . ?
C56 C57 C52 C51 -176.4(6) . . . . ?
C56 C57 C52 C53 -2.5(9) . . . . ?
C43 C44 C45 C46 -178.1(5) . . . . ?
C199 C194 C195 C196 -0.6(9) . . . . ?
C199 C194 C193 N16 -2.9(7) . . . . ?
C199 C194 C193 C200 -129.1(6) . . . . ?
C147 C148 C149 C144 -0.4(10) . . . . ?
C147 C146 C145 C144 -0.1(10) . . . . ?
C29 C30 C31 C26 2.6(9) . . . . ?
C05Q C04B C05W C067 0.8(8) . . . . ?
C05Q C04B C05W C070 179.6(5) . . . . ?
C45 C46 C47 C48 2.4(11) . . . . ?
C45 C44 C43 C50 101.3(6) . . . . ?
C45 C44 C43 N4 -133.9(5) . . . . ?
C05W C04B C05Q C06J -1.0(8) . . . . ?
C05W C067 C068 C06J -0.4(8) . . . . ?
C48 C49 C44 C43 179.6(7) . . . . ?
C48 C49 C44 C45 2.7(11) . . . . ?
C16 C17 C18 C19 0.0(11) . . . . ?
C16 C17 C18 C24 -179.5(7) . . . . ?
C173 C170 C166 C165 -67.1(7) . . . . ?
C173 C170 C166 C167 111.1(6) . . . . ?
C063 C06T C05S C04R 0.0 . . . . ?
C06T C063 C05N C054 0.0 . . . . ?
C06T C063 C06S N10A 81.9(17) . . . . ?
C06T C063 C06S C202 -86.6(14) . . . . ?
C06T C05S C04R C054 0.0 . . . . ?
C05S C04R C054 C05N 0.0 . . . . ?
C04R C054 C05N C063 0.0 . . . . ?
C05N C063 C06T C05S 0.0 . . . . ?
C05N C063 C06S N10A -94.5(16) . . . . ?
C05N C063 C06S C202 97.1(15) . . . . ?
C94 C99 C98 C97 -3.0(12) . . . . ?
C93 C94 C99 C98 179.3(6) . . . . ?
C93 C94 C95 C96 -177.1(6) . . . . ?
C22 C20 C16 C15 67.5(7) . . . . ?
C22 C20 C16 C17 -112.8(6) . . . . ?
C067 C05W C070 N17 35.0(7) . . . . ?
C067 C05W C070 C201 -87.6(8) . . . . ?
C067 C068 C06J C05Q 0.1(8) . . . . ?
C74 C68 C69 C64 178.4(7) . . . . ?
C74 C68 C67 C66 -177.1(7) . . . . ?
C143 C144 C145 C146 179.7(5) . . . . ?
C193 C194 C195 C196 175.2(5) . . . . ?
C193 C194 C199 C198 -173.6(5) . . . . ?
C23 C20 C16 C15 -174.3(6) . . . . ?
C23 C20 C16 C17 5.3(9) . . . . ?
C184 C182 C178 C177 177.2(7) . . . . ?
C184 C182 C178 C179 -3.0(10) . . . . ?
C18 C17 C16 C15 -2.1(10) . . . . ?
C18 C17 C16 C20 178.2(6) . . . . ?
C196 C197 C198 C199 -1.7(10) . . . . ?
C186 C180 C179 C178 -178.9(6) . . . . ?
C198 C197 C196 C195 3.0(10) . . . . ?
C185 C182 C178 C177 -64.1(8) . . . . ?
C185 C182 C178 C179 115.7(7) . . . . ?
C97 C96 C95 C94 -1.6(13) . . . . ?
C99 C94 C93 C100 -74.2(7) . . . . ?
C99 C94 C93 N8 49.9(7) . . . . ?
C99 C94 C95 C96 0.8(10) . . . . ?
C96 C97 C98 C99 2.2(13) . . . . ?
C28 C27 C26 C25 -174.7(5) . . . . ?
C28 C27 C26 C31 1.2(9) . . . . ?
C06S C063 C06T C05S -176.4(6) . . . . ?
C06S C063 C05N C054 176.3(6) . . . . ?
C190 N15 C191 C192 -66.6(6) . . . . ?
C190 N15 C175 C176 45.8(7) . . . . ?
C070 C05W C067 C068 -178.8(5) . . . . ?
C95 C94 C93 C100 103.8(6) . . . . ?
C95 C94 C93 N8 -132.2(5) . . . . ?
C95 C94 C99 C98 1.4(10) . . . . ?
C98 C97 C96 C95 0.1(14) . . . . ?
